data_7712279
loop_
_publ_author_name
'Bhanja, Avik'
'Roy Chaudhuri, Sangeeta'
'Tsanai, Angelos B.'
'Vyas, Shachi Pranjal'
'Ortu, Fabrizio'
'Smythe, Lucy'
'Murrie, Mark'
'Goswami, Ritobrata'
'Ray, Debashis'

_publ_section_title
;
 Synthesis and characterization of two self-assembled [Cu6Gd3] and
 [Cu5Dy2] complexes exhibiting magnetocaloric effect, slow relaxation of
 magnetization and anticancer activity
;
_journal_name_full 'Dalton Transactions'
_journal_paper_doi 10.1039/D2DT03932J
_journal_year 2023
_chemical_formula_moiety 'C72 H100 Cl3 Cu6 Gd3 N6 O26, Cl O4, 4(H2O)'
_chemical_formula_sum 'C72 H108 Cl4 Cu6 Gd3 N6 O34'
_chemical_formula_weight 2596.48
_space_group_crystal_system monoclinic
_space_group_IT_number 14
_space_group_name_Hall '-P 2ybc'
_space_group_name_H-M_alt 'P 1 21/c 1'
_atom_sites_solution_hydrogens mixed
_atom_sites_solution_primary direct
_audit_creation_date 2020-07-14
_audit_creation_method
;
Olex2 1.3
(compiled 2020.06.28 svn.raecde09e for OlexSys, GUI svn.r6132)
;
_audit_update_record
;
2022-07-06 deposited with the CCDC.	2023-02-15 downloaded from the CCDC.
;
_cell_angle_alpha 90
_cell_angle_beta 96.3670(16)
_cell_angle_gamma 90
_cell_formula_units_Z 8
_cell_length_a 21.5095(5)
_cell_length_b 39.1997(8)
_cell_length_c 26.0609(4)
_cell_measurement_reflns_used 20568
_cell_measurement_temperature 150
_cell_measurement_theta_max 27.9170
_cell_measurement_theta_min 1.6700
_cell_volume 21838.1(8)
_computing_cell_refinement 'CrysAlisPro 1.171.40.67a (Rigaku OD, 2019)'
_computing_data_collection 'CrysAlisPro 1.171.40.67a (Rigaku OD, 2019)'
_computing_data_reduction 'CrysAlisPro 1.171.40.67a (Rigaku OD, 2019)'
_computing_molecular_graphics 'Olex2 1.3 (Dolomanov et al., 2009)'
_computing_publication_material 'Olex2 1.3 (Dolomanov et al., 2009)'
_computing_structure_refinement 'SHELXL 2018/3 (Sheldrick, 2015)'
_computing_structure_solution 'SHELXS  (Sheldrick, 2008)'
_diffrn_ambient_temperature 150
_diffrn_detector 'CCD plate'
_diffrn_measured_fraction_theta_full 0.994
_diffrn_measured_fraction_theta_max 0.995
_diffrn_measurement_details
;
List of Runs (angles in degrees, time in seconds):

  # Type    Start    End  Width  t~exp~   \w     \q     \k     \f   Frames
#--------------------------------------------------------------------------
  1  \w      2.66 117.66   0.50    5.00    --   28.00  59.94 -20.34  230
  2  \w      2.66 117.66   0.50    5.00    --   28.00  59.94  69.66  230
  3  \w    -53.34  61.66   0.50    5.00    --  -28.00  59.94 159.66  230
  4  \w    -53.34  61.66   0.50    5.00    --  -28.00  59.94-110.34  230
;
_diffrn_measurement_device 'abstract diffractometer'
_diffrn_measurement_device_type 'Saxi-CrysAlisPro-abstract goniometer imported SAXI images'
_diffrn_measurement_method '\w scans'
_diffrn_orient_matrix_type 'CrysAlisPro convention (1999,Acta A55,543-557)'
_diffrn_orient_matrix_UB_11 -0.0100821000
_diffrn_orient_matrix_UB_12 -0.0095446000
_diffrn_orient_matrix_UB_13 -0.0225256000
_diffrn_orient_matrix_UB_21 -0.0240964000
_diffrn_orient_matrix_UB_22 0.0120689000
_diffrn_orient_matrix_UB_23 -0.0067113000
_diffrn_orient_matrix_UB_31 0.0204569000
_diffrn_orient_matrix_UB_32 0.0095174000
_diffrn_orient_matrix_UB_33 -0.0140674000
_diffrn_radiation_monochromator graphite
_diffrn_radiation_probe x-ray
_diffrn_radiation_type 'Mo K\a'
_diffrn_radiation_wavelength 0.71073
_diffrn_reflns_av_R_equivalents 0.1116
_diffrn_reflns_av_unetI/netI 0.1087
_diffrn_reflns_Laue_measured_fraction_full 0.994
_diffrn_reflns_Laue_measured_fraction_max 0.995
_diffrn_reflns_limit_h_max 26
_diffrn_reflns_limit_h_min -26
_diffrn_reflns_limit_k_max 48
_diffrn_reflns_limit_k_min -48
_diffrn_reflns_limit_l_max 32
_diffrn_reflns_limit_l_min -26
_diffrn_reflns_number 199345
_diffrn_reflns_point_group_measured_fraction_full 0.994
_diffrn_reflns_point_group_measured_fraction_max 0.995
_diffrn_reflns_theta_full 25.242
_diffrn_reflns_theta_max 26.372
_diffrn_reflns_theta_min 1.562
_diffrn_source 'fine-focus sealed X-ray tube'
_diffrn_source_type 'Enhance (Mo) X-ray Source'
_exptl_absorpt_coefficient_mu 3.102
_exptl_absorpt_correction_T_max 1.00000
_exptl_absorpt_correction_T_min 0.39830
_exptl_absorpt_correction_type multi-scan
_exptl_absorpt_process_details
;
CrysAlisPro 1.171.40.67a (Rigaku Oxford Diffraction, 2019)
Empirical absorption correction using spherical harmonics,
 implemented in SCALE3 ABSPACK scaling algorithm.
;
_exptl_crystal_colour 'clear dark green'
_exptl_crystal_colour_lustre clear
_exptl_crystal_colour_modifier dark
_exptl_crystal_colour_primary green
_exptl_crystal_density_diffrn 1.536
_exptl_crystal_description block
_exptl_crystal_F_000 9984
_exptl_crystal_size_max 0.2
_exptl_crystal_size_mid 0.1
_exptl_crystal_size_min 0.01
_refine_diff_density_max 1.899
_refine_diff_density_min -1.265
_refine_diff_density_rms 0.200
_refine_ls_extinction_method none
_refine_ls_goodness_of_fit_ref 1.052
_refine_ls_hydrogen_treatment mixed
_refine_ls_matrix_type full
_refine_ls_number_parameters 2267
_refine_ls_number_reflns 44429
_refine_ls_number_restraints 3239
_refine_ls_restrained_S_all 1.022
_refine_ls_R_factor_all 0.1306
_refine_ls_R_factor_gt 0.0793
_refine_ls_shift/su_max 0.004
_refine_ls_shift/su_mean 0.000
_refine_ls_structure_factor_coef Fsqd
_refine_ls_weighting_details 'w=1/[\s^2^(Fo^2^)+(0.0728P)^2^+101.5704P] where P=(Fo^2^+2Fc^2^)/3'
_refine_ls_weighting_scheme calc
_refine_ls_wR_factor_gt 0.1900
_refine_ls_wR_factor_ref 0.2254
_reflns_Friedel_coverage 0.000
_reflns_number_gt 24988
_reflns_number_total 44429
_reflns_threshold_expression 'I > 2\s(I)'
_cod_data_source_file d2dt03932j2.cif
_cod_data_source_block mo_Complex1
_cod_original_cell_volume 21838.1(7)
_cod_database_code 7712279
_smtbx_masks_special_details
;
A solvent mask was calculated and 600 electrons were
found in a volume of 6020\%A^3 in 4 voids per unit cell.
This is consistent with the presence of 
7.5[H2O] per Asymmetric Unit 
which account for 603 electrons 
per unit cell.
;
_smtbx_masks_void_probe_radius 1.2
_smtbx_masks_void_truncation_radius 1.2
_shelx_shelxl_version_number 2018/3
_chemical_oxdiff_formula C72H95.5BCl3Cu6F4Gd3O31
_shelx_space_group_comment
;
The symmetry employed for this shelxl refinement is uniquely defined
by the following loop, which should always be used as a source of
symmetry information in preference to the above space-group names.
They are only intended as comments.
;
_shelx_estimated_absorpt_t_max 0.970
_shelx_estimated_absorpt_t_min 0.576
_reflns_odcompleteness_completeness 99.83
_reflns_odcompleteness_iscentric 1
_reflns_odcompleteness_theta 26.32
_olex2_refinement_description
;
1. Fixed Uiso
 At 1.2 times of:
  All C(H) groups, H24 of O24, H23 of O23, H25 of O25, All C(H,H) groups, All
  O(H,H,H,H,H,H,H,H,H) groups
 At 1.5 times of:
  All C(H,H,H) groups, H35 of O35, H38 of O38, H51 of O51, H52 of O52, H29A
  of O29, H9 of O9, H3 of O3, H22 of O22, H6 of O6, H26 of O26
2. Restrained distances
 O21-H21
 0.82 with sigma of 0.01
 O20-H20
 0.82 with sigma of 0.02
 H19-O19
 0.82 with sigma of 0.02
 O50-H50 = O49-H49 = O48-H48 = O46-H46 = O47-H47 = O45-H45
 0.82 with sigma of 0.02
 O3-H3
 0.85 with sigma of 0.01
 O6-H6
 0.85 with sigma of 0.01
 O9-H9
 0.85 with sigma of 0.01
 O35-H35
 0.85 with sigma of 0.01
 O29-H29A
 0.85 with sigma of 0.01
 O38-H38
 0.85 with sigma of 0.01
 O23-H23 = O24-H24 = O25-H25
 0.82 with sigma of 0.02
 H21-Gd1
 2.04 with sigma of 0.02
 Cu3-H9
 2.650344 with sigma of 0.02
 Cu7-H29A
 2.637153 with sigma of 0.02
 Cu2-H6
 2.643751 with sigma of 0.02
 Cu10-H38
 2.635231 with sigma of 0.02
 Cu9-H35
 2.643788 with sigma of 0.02
 C34-H9
 1.881391 with sigma of 0.02
 C22-H6
 1.885892 with sigma of 0.02
 C82-H29A
 1.884563 with sigma of 0.02
 C10-H3
 1.888567 with sigma of 0.02
 C118-H38
 1.875701 with sigma of 0.02
 Cu1-H3
 2.6428 with sigma of 0.02
 C106-H35
 1.901661 with sigma of 0.02
3. Restrained planarity
 C74, C75, C76, C77, C78, C79
 with sigma of 0.1
4. Uiso/Uaniso restraints and constraints
Cl7 \\sim O53 \\sim O54 \\sim O55 \\sim O56 \\sim Cl8 \\sim O57 \\sim O58 \\sim
O59 \\sim O60: within 2A with sigma of 0.01 and sigma for terminal atoms of
0.02 within 2A
O27 \\sim N7 \\sim C73 \\sim C74 \\sim C75 \\sim C76 \\sim C77 \\sim C78 \\sim
C79 \\sim C80 \\sim C81 \\sim C82 \\sim C83 \\sim C84: within 2A with sigma of
0.01 and sigma for terminal atoms of 0.02 within 2A
O10 \\sim C37 \\sim C38 \\sim C39 \\sim C40 \\sim C41 \\sim C42 \\sim C43 \\sim
C44: within 2A with sigma of 0.01 and sigma for terminal atoms of 0.02 within 2A
5. Rigid body (RIGU) restrains
 All non-hydrogen atoms
 with sigma for 1-2 distances of 0.004 and sigma for 1-3 distances of 0.004
6.a Ternary CH refined with riding coordinates:
 O23(H23), O24(H24), O25(H25)
6.b Secondary CH2 refined with riding coordinates:
 C10(H10A,H10B), C22(H22A,H22B), C34(H34A,H34B), C46(H46A,H46B), C58(H58A,
 H58B), C70(H70A,H70B), C94(H94A,H94B), C106(H10C,H10D), C118(H11D,H11E),
 C130(H13D,H13E), C143(H14A,H14B)
6.c Aromatic/amide H refined with riding coordinates:
 C5(H5), C6(H6A), C7(H7), C8(H8), C17(H17), C18(H18), C19(H19A), C29(H29),
 C30(H30), C31(H31), C32(H32), C41(H41), C42(H42), C43(H43), C44(H44), C53(H53),
  C54(H54), C55(H55), C56(H56), C65(H65), C66(H66), C67(H67), C68(H68),
 C77(H77), C78(H78), C79(H79), C80(H80), C89(H89), C90(H90), C91(H91), C92(H92),
  C101(H101), C102(H102), C103(H103), C104(H104), C113(H113), C114(H114),
 C115(H115), C116(H116), C125(H125), C126(H126), C127(H127), C128(H128),
 C137(H137), C138(H138), C139(H139), C141(H141)
6.d Idealised Me refined as rotating group:
 C1(H1A,H1B,H1C), C11(H11A,H11B,H11C), C12(H12A,H12B,H12C), C13(H13A,H13B,
 H13C), C23(H23A,H23B,H23C), C24(H24A,H24B,H24C), C25(H25A,H25B,H25C), C35(H35A,
 H35B,H35C), C36(H36A,H36B,H36C), C37(H37A,H37B,H37C), C47(H47A,H47B,H47C),
 C48(H48A,H48B,H48C), C49(H49A,H49B,H49C), C59(H59A,H59B,H59C), C60(H60A,H60B,
 H60C), C61(H61A,H61B,H61C), C71(H71A,H71B,H71C), C72(H72A,H72B,H72C), C73(H73A,
 H73B,H73C), C83(H83A,H83B,H83C), C84(H84A,H84B,H84C), C85(H85A,H85B,H85C),
 C95(H95A,H95B,H95C), C96(H96A,H96B,H96C), C97(H97A,H97B,H97C), C107(H10E,H10F,
 H10G), C108(H10H,H10I,H10J), C109(H10K,H10L,H10M), C119(H11F,H11G,H11H),
 C120(H12D,H12E,H12F), C121(H12G,H12H,H12I), C131(H13F,H13G,H13H), C132(H13I,
 H13J,H13K), C133(H13L,H13M,H13N), C144(H14C,H14D,H14E), C145(H14F,H14G,H14H)
6.e Idealised tetrahedral OH refined as rotating group:
 O22(H22), O26(H26), O51(H51), O52(H52)
;
_olex2_submission_special_instructions 'No special instructions were received'
_oxdiff_exptl_absorpt_empirical_details
;
Empirical correction (ABSPACK) includes:
- Absorption correction using spherical harmonics
- Frame scaling
;
_oxdiff_exptl_absorpt_empirical_full_max 1.726
_oxdiff_exptl_absorpt_empirical_full_min 0.635

loop_
_space_group_symop_operation_xyz
'x, y, z'
'-x, y+1/2, -z+1/2'
'-x, -y, -z'
'x, -y-1/2, z-1/2'

loop_
_atom_site_label
_atom_site_type_symbol
_atom_site_fract_x
_atom_site_fract_y
_atom_site_fract_z
_atom_site_U_iso_or_equiv
_atom_site_adp_type
_atom_site_occupancy
_atom_site_site_symmetry_order
_atom_site_calc_flag
_atom_site_refinement_flags_posn
_atom_site_refinement_flags_adp
_atom_site_refinement_flags_occupancy
_atom_site_disorder_assembly
_atom_site_disorder_group
Gd1 Gd 0.03700(2) 0.65084(2) 1.05797(2) 0.02436(12) Uani 1 1 d D . . . .
Gd2 Gd 0.08930(2) 0.65189(2) 0.93210(2) 0.02264(12) Uani 1 1 d . . . . .
Gd3 Gd 0.14317(2) 0.65063(2) 0.80686(2) 0.02507(12) Uani 1 1 d . . . . .
Cu1 Cu 0.11738(6) 0.72372(3) 1.02831(5) 0.0252(3) Uani 1 1 d D . . . .
Cu2 Cu -0.08043(6) 0.64763(3) 0.95503(5) 0.0286(3) Uani 1 1 d D . . . .
Cu3 Cu 0.13477(6) 0.58459(3) 1.03147(5) 0.0321(3) Uani 1 1 d D . . . .
Cu4 Cu 0.03530(6) 0.58838(3) 0.82640(5) 0.0331(3) Uani 1 1 d . . . . .
Cu5 Cu 0.25897(6) 0.64397(3) 0.90936(5) 0.0308(3) Uani 1 1 d . . . . .
Cu6 Cu 0.06779(6) 0.72526(3) 0.83859(5) 0.0262(3) Uani 1 1 d . . . . .
Cl1 Cl 0.20581(12) 0.68966(6) 0.97591(10) 0.0297(6) Uani 1 1 d . . . . .
Cl2 Cl -0.02273(11) 0.69290(6) 0.89066(10) 0.0286(6) Uani 1 1 d . . . . .
Cl3 Cl 0.08435(13) 0.57543(6) 0.92976(10) 0.0320(6) Uani 1 1 d . . . . .
O1 O 0.1319(3) 0.63239(18) 1.1332(3) 0.0359(17) Uani 1 1 d . . . . .
O2 O 0.1216(3) 0.69036(17) 1.0845(3) 0.0270(15) Uani 1 1 d . . . . .
O3 O 0.1024(4) 0.76076(18) 0.9800(3) 0.0338(17) Uani 1 1 d D . . . .
H3 H 0.084(3) 0.7637(12) 0.9492(15) 0.051 Uiso 1 1 d D U . . .
O4 O -0.0042(3) 0.71172(17) 1.0894(3) 0.0313(16) Uani 1 1 d . . . . .
O5 O -0.0612(3) 0.67417(17) 1.0186(3) 0.0294(15) Uani 1 1 d . . . . .
O6 O -0.1068(3) 0.61726(19) 0.8988(3) 0.0364(18) Uani 1 1 d D . . . .
H6 H -0.093(3) 0.6007(18) 0.882(3) 0.055 Uiso 1 1 d D U . . .
O7 O -0.0597(4) 0.60829(19) 1.0653(3) 0.0408(18) Uani 1 1 d . . . . .
O8 O 0.0560(3) 0.59050(17) 1.0590(3) 0.0307(15) Uani 1 1 d . . . . .
O9 O 0.2211(3) 0.57854(19) 1.0169(3) 0.0387(19) Uani 1 1 d D . . . .
H9 H 0.248(2) 0.5907(6) 1.004(3) 0.058 Uiso 1 1 d D U . . .
O10 O 0.2371(4) 0.6022(2) 0.8047(3) 0.0502(19) Uani 1 1 d . U . . .
O11 O 0.1177(3) 0.59087(17) 0.8028(3) 0.0309(16) Uani 1 1 d . . . . .
O12 O -0.0525(3) 0.58791(18) 0.8365(3) 0.041(2) Uani 1 1 d . . . . .
O13 O 0.1885(3) 0.71062(18) 0.7757(3) 0.0336(16) Uani 1 1 d . . . . .
O14 O 0.2434(3) 0.67123(17) 0.8471(3) 0.0295(15) Uani 1 1 d . . . . .
O15 O 0.2833(4) 0.6118(2) 0.9636(3) 0.045(2) Uani 1 1 d . . . . .
O16 O 0.0510(3) 0.63629(18) 0.7302(3) 0.0338(16) Uani 1 1 d . . . . .
O17 O 0.0628(3) 0.69243(17) 0.7827(3) 0.0314(16) Uani 1 1 d . . . . .
O18 O 0.0844(3) 0.76210(17) 0.8876(3) 0.0325(17) Uani 1 1 d . . . . .
O19 O 0.0591(3) 0.69215(17) 0.9933(3) 0.0271(15) Uani 1 1 d D . . . .
O20 O 0.1273(3) 0.63260(18) 1.0169(3) 0.0269(15) Uani 1 1 d D . . . .
O21 O 0.0029(3) 0.63000(16) 0.9714(3) 0.0240(14) Uani 1 1 d D . . . .
H21 H -0.001(4) 0.6206(13) 0.9989(5) 0.029 Uiso 1 1 d D U . . .
H19 H 0.032(3) 0.7072(19) 0.988(4) 0.029 Uiso 1 1 d D U . . .
H20 H 0.1642(16) 0.638(2) 1.022(4) 0.029 Uiso 1 1 d D U . . .
H46 H 0.659(4) 0.6109(17) 0.401(4) 0.029 Uiso 1 1 d D U . . .
H45 H 0.658(4) 0.7050(19) 0.392(4) 0.029 Uiso 1 1 d D U . . .
H47 H 0.539(4) 0.645(2) 0.330(4) 0.029 Uiso 1 1 d D U . . .
H48 H 0.519(3) 0.699(2) 0.471(3) 0.029 Uiso 1 1 d D U . . .
H49 H 0.498(5) 0.6088(8) 0.455(4) 0.029 Uiso 1 1 d D U . . .
H50 H 0.647(3) 0.645(2) 0.529(4) 0.029 Uiso 1 1 d D U . . .
O22 O 0.0053(4) 0.64984(19) 1.1457(3) 0.0362(18) Uani 1 1 d . . . . .
H22 H -0.018228 0.666518 1.149594 0.054 Uiso 1 1 calc R U . . .
O23 O 0.0505(3) 0.63549(16) 0.8464(3) 0.0267(15) Uani 1 1 d D . . . .
H23 H 0.014357 0.650191 0.832793 0.032 Uiso 1 1 calc DR U . . .
O24 O 0.1742(3) 0.62840(16) 0.8937(2) 0.0239(14) Uani 1 1 d D . . . .
H24 H 0.172330 0.602914 0.893921 0.029 Uiso 1 1 calc DR U . . .
O25 O 0.1243(3) 0.69273(16) 0.8727(3) 0.0265(15) Uani 1 1 d D . . . .
H25 H 0.164192 0.703867 0.887397 0.032 Uiso 1 1 calc DR U . . .
O26 O 0.1837(4) 0.6478(2) 0.7228(3) 0.049(2) Uani 1 1 d . . . . .
H26 H 0.220914 0.654641 0.725707 0.074 Uiso 1 1 calc R U . . .
N1 N 0.1727(4) 0.7552(2) 1.0687(3) 0.031(2) Uani 1 1 d . . . . .
N2 N -0.1663(4) 0.6647(2) 0.9449(4) 0.034(2) Uani 1 1 d . . . . .
N3 N 0.1416(5) 0.5371(2) 1.0514(4) 0.037(2) Uani 1 1 d . . . . .
N4 N 0.0226(5) 0.5425(2) 0.8014(4) 0.050(3) Uani 1 1 d . . . . .
N5 N 0.3436(4) 0.6596(2) 0.9209(4) 0.036(2) Uani 1 1 d . . . . .
N6 N 0.0133(4) 0.7570(2) 0.7993(3) 0.0309(19) Uani 1 1 d . . . . .
C1 C 0.1291(6) 0.6026(3) 1.1670(5) 0.048(3) Uani 1 1 d . . . . .
H1A H 0.165846 0.588132 1.164380 0.072 Uiso 1 1 calc R U . . .
H1B H 0.091042 0.589532 1.156297 0.072 Uiso 1 1 calc R U . . .
H1C H 0.128749 0.610201 1.202734 0.072 Uiso 1 1 calc R U . . .
C2 C 0.1790(5) 0.6556(3) 1.1443(4) 0.028(2) Uani 1 1 d . . . . .
C3 C 0.1721(5) 0.6869(3) 1.1182(4) 0.034(2) Uani 1 1 d . . . . .
C4 C 0.2172(5) 0.7120(3) 1.1281(4) 0.028(2) Uani 1 1 d . . . . .
C5 C 0.2701(5) 0.7052(3) 1.1644(4) 0.035(2) Uani 1 1 d . . . . .
H5 H 0.301765 0.722090 1.170654 0.043 Uiso 1 1 calc R U . . .
C6 C 0.2764(6) 0.6749(3) 1.1906(5) 0.043(3) Uani 1 1 d . . . . .
H6A H 0.311799 0.670780 1.214997 0.051 Uiso 1 1 calc R U . . .
C7 C 0.2300(5) 0.6500(3) 1.1808(4) 0.032(2) Uani 1 1 d . . . . .
H7 H 0.233390 0.629052 1.199304 0.038 Uiso 1 1 calc R U . . .
C8 C 0.2135(4) 0.7458(2) 1.1051(4) 0.025(2) Uani 1 1 d . . . . .
H8 H 0.243849 0.762117 1.118158 0.031 Uiso 1 1 calc R U . . .
C9 C 0.1658(5) 0.7907(2) 1.0489(4) 0.032(2) Uani 1 1 d . . . . .
C10 C 0.1487(5) 0.7864(3) 0.9901(4) 0.032(2) Uani 1 1 d D . . . .
H10A H 0.132739 0.808316 0.974998 0.038 Uiso 1 1 calc R U . . .
H10B H 0.186492 0.780087 0.973858 0.038 Uiso 1 1 calc R U . . .
C11 C 0.2256(5) 0.8119(3) 1.0595(4) 0.042(3) Uani 1 1 d . . . . .
H11A H 0.220370 0.833537 1.040616 0.063 Uiso 1 1 calc R U . . .
H11B H 0.260815 0.799271 1.048009 0.063 Uiso 1 1 calc R U . . .
H11C H 0.233760 0.816524 1.096571 0.063 Uiso 1 1 calc R U . . .
C12 C 0.1112(6) 0.8069(3) 1.0732(4) 0.041(3) Uani 1 1 d . . . . .
H12A H 0.105706 0.830601 1.061426 0.061 Uiso 1 1 calc R U . . .
H12B H 0.120063 0.806536 1.110927 0.061 Uiso 1 1 calc R U . . .
H12C H 0.072766 0.794060 1.062853 0.061 Uiso 1 1 calc R U . . .
C13 C 0.0228(5) 0.7299(3) 1.1360(4) 0.042(3) Uani 1 1 d . . . . .
H13A H -0.009450 0.733037 1.159356 0.063 Uiso 1 1 calc R U . . .
H13B H 0.038309 0.752184 1.126219 0.063 Uiso 1 1 calc R U . . .
H13C H 0.057385 0.716500 1.153364 0.063 Uiso 1 1 calc R U . . .
C14 C -0.0598(5) 0.7233(3) 1.0670(4) 0.0264(19) Uani 1 1 d . . . . .
C15 C -0.0899(5) 0.7031(2) 1.0279(4) 0.028(2) Uani 1 1 d . . . . .
C16 C -0.1482(5) 0.7127(3) 1.0028(4) 0.031(2) Uani 1 1 d . . . . .
C17 C -0.1755(6) 0.7432(3) 1.0156(5) 0.042(3) Uani 1 1 d . . . . .
H17 H -0.214354 0.750033 0.997696 0.050 Uiso 1 1 calc R U . . .
C18 C -0.1467(6) 0.7636(3) 1.0542(4) 0.041(3) Uani 1 1 d . . . . .
H18 H -0.166557 0.783826 1.064214 0.049 Uiso 1 1 calc R U . . .
C19 C -0.0859(5) 0.7540(3) 1.0793(4) 0.038(3) Uani 1 1 d . . . . .
H19A H -0.063977 0.768731 1.104002 0.046 Uiso 1 1 calc R U . . .
C20 C -0.1842(5) 0.6921(3) 0.9639(5) 0.041(3) Uani 1 1 d . . . . .
C21 C -0.2067(5) 0.6418(3) 0.9091(5) 0.036(2) Uani 1 1 d . . . . .
C22 C -0.1633(5) 0.6292(3) 0.8708(5) 0.045(3) Uani 1 1 d D . . . .
H22A H -0.183581 0.610430 0.849638 0.055 Uiso 1 1 calc R U . . .
H22B H -0.154022 0.647934 0.847393 0.055 Uiso 1 1 calc R U . . .
C23 C -0.2618(6) 0.6606(3) 0.8801(6) 0.061(4) Uani 1 1 d . . . . .
H23A H -0.246822 0.681507 0.864826 0.091 Uiso 1 1 calc R U . . .
H23B H -0.292084 0.666551 0.904116 0.091 Uiso 1 1 calc R U . . .
H23C H -0.281920 0.645937 0.852701 0.091 Uiso 1 1 calc R U . . .
C24 C -0.2290(6) 0.6136(3) 0.9415(5) 0.052(3) Uani 1 1 d . . . . .
H24A H -0.257987 0.622851 0.964428 0.079 Uiso 1 1 calc R U . . .
H24B H -0.193120 0.603199 0.962239 0.079 Uiso 1 1 calc R U . . .
H24C H -0.250503 0.596224 0.918970 0.079 Uiso 1 1 calc R U . . .
C25 C -0.1188(6) 0.6184(3) 1.0810(5) 0.052(3) Uani 1 1 d . . . . .
H25A H -0.120472 0.612106 1.117190 0.077 Uiso 1 1 calc R U . . .
H25B H -0.152617 0.606836 1.059359 0.077 Uiso 1 1 calc R U . . .
H25C H -0.123754 0.643144 1.077091 0.077 Uiso 1 1 calc R U . . .
C26 C -0.0488(5) 0.5741(3) 1.0642(4) 0.034(2) Uani 1 1 d . . . . .
C27 C 0.0145(5) 0.5651(3) 1.0604(4) 0.034(2) Uani 1 1 d . . . . .
C28 C 0.0310(6) 0.5296(3) 1.0594(5) 0.045(3) Uani 1 1 d . . . . .
C29 C -0.0178(6) 0.5054(3) 1.0636(5) 0.052(3) Uani 1 1 d . . . . .
H29 H -0.007942 0.481791 1.062144 0.062 Uiso 1 1 calc R U . . .
C30 C -0.0783(6) 0.5146(3) 1.0696(5) 0.049(3) Uani 1 1 d . . . . .
H30 H -0.109026 0.497599 1.072871 0.058 Uiso 1 1 calc R U . . .
C31 C -0.0941(6) 0.5491(3) 1.0707(5) 0.042(3) Uani 1 1 d . . . . .
H31 H -0.135491 0.555715 1.075885 0.051 Uiso 1 1 calc R U . . .
C32 C 0.0936(6) 0.5191(3) 1.0584(5) 0.045(3) Uani 1 1 d . . . . .
H32 H 0.101127 0.495397 1.063707 0.054 Uiso 1 1 calc R U . . .
C33 C 0.2055(6) 0.5231(3) 1.0542(5) 0.046(3) Uani 1 1 d . . . . .
C34 C 0.2327(6) 0.5440(3) 1.0120(5) 0.046(3) Uani 1 1 d D . . . .
H34A H 0.278465 0.540207 1.014229 0.055 Uiso 1 1 calc R U . . .
H34B H 0.214015 0.536112 0.977610 0.055 Uiso 1 1 calc R U . . .
C35 C 0.2361(7) 0.5332(3) 1.1087(5) 0.060(4) Uani 1 1 d . . . . .
H35A H 0.237013 0.558101 1.111820 0.091 Uiso 1 1 calc R U . . .
H35B H 0.278901 0.524284 1.113940 0.091 Uiso 1 1 calc R U . . .
H35C H 0.211698 0.523566 1.134826 0.091 Uiso 1 1 calc R U . . .
C36 C 0.2078(6) 0.4854(3) 1.0440(6) 0.060(4) Uani 1 1 d . . . . .
H36A H 0.250206 0.476895 1.054232 0.090 Uiso 1 1 calc R U . . .
H36B H 0.196400 0.481099 1.007082 0.090 Uiso 1 1 calc R U . . .
H36C H 0.178274 0.473619 1.063931 0.090 Uiso 1 1 calc R U . . .
C37 C 0.2970(6) 0.6083(4) 0.7914(5) 0.060(3) Uani 1 1 d . U . . .
H37A H 0.304032 0.633002 0.789679 0.089 Uiso 1 1 calc R U . . .
H37B H 0.301341 0.598079 0.757706 0.089 Uiso 1 1 calc R U . . .
H37C H 0.327927 0.598282 0.817543 0.089 Uiso 1 1 calc R U . . .
C38 C 0.2180(7) 0.5690(3) 0.8036(6) 0.059(2) Uani 1 1 d . U . . .
C39 C 0.1536(6) 0.5634(3) 0.8035(5) 0.049(2) Uani 1 1 d . U . . .
C40 C 0.1315(7) 0.5301(3) 0.8012(6) 0.058(3) Uani 1 1 d . U . . .
C41 C 0.1718(8) 0.5018(4) 0.8014(7) 0.076(3) Uani 1 1 d . U . . .
H41 H 0.155494 0.479268 0.797932 0.091 Uiso 1 1 calc R U . . .
C42 C 0.2384(8) 0.5078(4) 0.8070(7) 0.083(3) Uani 1 1 d . U . . .
H42 H 0.266582 0.489081 0.811213 0.100 Uiso 1 1 calc R U . . .
C43 C 0.2617(8) 0.5413(4) 0.8063(7) 0.076(3) Uani 1 1 d . U . . .
H43 H 0.305370 0.545525 0.807667 0.091 Uiso 1 1 calc R U . . .
C44 C 0.0646(7) 0.5209(3) 0.7958(6) 0.055(3) Uani 1 1 d . U . . .
H44 H 0.052849 0.497985 0.787771 0.066 Uiso 1 1 calc R U . . .
C45 C -0.0463(6) 0.5338(3) 0.7931(5) 0.054(3) Uani 1 1 d . . . . .
C46 C -0.0742(6) 0.5537(3) 0.8363(5) 0.045(3) Uani 1 1 d . . . . .
H46A H -0.120489 0.553362 0.830200 0.054 Uiso 1 1 calc R U . . .
H46B H -0.061346 0.542966 0.870162 0.054 Uiso 1 1 calc R U . . .
C47 C -0.0593(7) 0.4953(3) 0.8002(7) 0.078(5) Uani 1 1 d . . . . .
H47A H -0.052973 0.483060 0.768406 0.118 Uiso 1 1 calc R U . . .
H47B H -0.102574 0.492186 0.807765 0.118 Uiso 1 1 calc R U . . .
H47C H -0.030621 0.486344 0.828850 0.118 Uiso 1 1 calc R U . . .
C48 C -0.0709(7) 0.5464(4) 0.7403(5) 0.073(4) Uani 1 1 d . . . . .
H48A H -0.066987 0.571250 0.739120 0.110 Uiso 1 1 calc R U . . .
H48B H -0.115025 0.539963 0.732824 0.110 Uiso 1 1 calc R U . . .
H48C H -0.046749 0.536081 0.714573 0.110 Uiso 1 1 calc R U . . .
C49 C 0.1612(6) 0.7309(3) 0.7311(4) 0.041(3) Uani 1 1 d . . . . .
H49A H 0.122793 0.719863 0.715481 0.062 Uiso 1 1 calc R U . . .
H49B H 0.191247 0.732374 0.705501 0.062 Uiso 1 1 calc R U . . .
H49C H 0.151476 0.753870 0.742618 0.062 Uiso 1 1 calc R U . . .
C50 C 0.2442(5) 0.7227(3) 0.8017(4) 0.030(2) Uani 1 1 d . . . . .
C51 C 0.2729(5) 0.6999(3) 0.8391(4) 0.030(2) Uani 1 1 d . . . . .
C52 C 0.3308(5) 0.7093(3) 0.8653(4) 0.030(2) Uani 1 1 d . . . . .
C53 C 0.3581(5) 0.7399(3) 0.8530(5) 0.040(3) Uani 1 1 d . . . . .
H53 H 0.397451 0.745935 0.870820 0.047 Uiso 1 1 calc R U . . .
C54 C 0.3309(6) 0.7612(3) 0.8170(5) 0.044(3) Uani 1 1 d . . . . .
H54 H 0.350566 0.782084 0.809930 0.053 Uiso 1 1 calc R U . . .
C55 C 0.2743(5) 0.7525(3) 0.7905(5) 0.040(3) Uani 1 1 d . . . . .
H55 H 0.255635 0.767218 0.764179 0.048 Uiso 1 1 calc R U . . .
C56 C 0.3640(5) 0.6868(3) 0.9031(4) 0.038(3) Uani 1 1 d . . . . .
H56 H 0.405519 0.693163 0.915688 0.046 Uiso 1 1 calc R U . . .
C57 C 0.3836(6) 0.6377(3) 0.9598(5) 0.049(3) Uani 1 1 d . . . . .
C58 C 0.3361(5) 0.6238(3) 0.9954(5) 0.046(3) Uani 1 1 d . . . . .
H58A H 0.355177 0.605069 1.017125 0.056 Uiso 1 1 calc R U . . .
H58B H 0.323754 0.642196 1.018274 0.056 Uiso 1 1 calc R U . . .
C59 C 0.4082(6) 0.6088(3) 0.9255(5) 0.057(3) Uani 1 1 d . . . . .
H59A H 0.373124 0.594450 0.911404 0.086 Uiso 1 1 calc R U . . .
H59B H 0.438994 0.594840 0.946608 0.086 Uiso 1 1 calc R U . . .
H59C H 0.427887 0.619148 0.897105 0.086 Uiso 1 1 calc R U . . .
C60 C 0.4385(6) 0.6563(3) 0.9901(5) 0.058(4) Uani 1 1 d . . . . .
H60A H 0.454645 0.642539 1.020009 0.087 Uiso 1 1 calc R U . . .
H60B H 0.424293 0.678427 1.001832 0.087 Uiso 1 1 calc R U . . .
H60C H 0.471702 0.659841 0.967738 0.087 Uiso 1 1 calc R U . . .
C61 C 0.0532(6) 0.6090(3) 0.6939(5) 0.054(4) Uani 1 1 d . . . . .
H61A H 0.088690 0.594087 0.704899 0.081 Uiso 1 1 calc R U . . .
H61B H 0.058009 0.618442 0.659717 0.081 Uiso 1 1 calc R U . . .
H61C H 0.014249 0.595838 0.692134 0.081 Uiso 1 1 calc R U . . .
C62 C 0.0017(5) 0.6596(3) 0.7191(4) 0.037(2) Uani 1 1 d . . . . .
C63 C 0.0107(5) 0.6901(3) 0.7487(4) 0.032(2) Uani 1 1 d . . . . .
C64 C -0.0359(5) 0.7155(3) 0.7399(4) 0.034(2) Uani 1 1 d . . . . .
C65 C -0.0874(5) 0.7097(3) 0.7042(5) 0.042(3) Uani 1 1 d . . . . .
H65 H -0.117704 0.727298 0.697565 0.050 Uiso 1 1 calc R U . . .
C66 C -0.0959(6) 0.6793(3) 0.6782(5) 0.049(3) Uani 1 1 d . . . . .
H66 H -0.133776 0.675402 0.656580 0.059 Uiso 1 1 calc R U . . .
C67 C -0.0504(6) 0.6540(3) 0.6830(5) 0.047(3) Uani 1 1 d . . . . .
H67 H -0.054391 0.633883 0.662585 0.056 Uiso 1 1 calc R U . . .
C68 C -0.0290(5) 0.7494(3) 0.7645(4) 0.029(2) Uani 1 1 d . . . . .
H68 H -0.058757 0.766483 0.753209 0.035 Uiso 1 1 calc R U . . .
C69 C 0.0210(5) 0.7932(3) 0.8207(4) 0.033(2) Uani 1 1 d . . . . .
C70 C 0.0381(5) 0.7882(3) 0.8778(4) 0.039(3) Uani 1 1 d . . . . .
H70A H 0.054399 0.809851 0.893510 0.047 Uiso 1 1 calc R U . . .
H70B H 0.000286 0.781808 0.894048 0.047 Uiso 1 1 calc R U . . .
C71 C 0.0762(6) 0.8092(3) 0.7959(5) 0.048(3) Uani 1 1 d . . . . .
H71A H 0.066115 0.809935 0.758358 0.072 Uiso 1 1 calc R U . . .
H71B H 0.113912 0.795354 0.804598 0.072 Uiso 1 1 calc R U . . .
H71C H 0.083718 0.832391 0.809179 0.072 Uiso 1 1 calc R U . . .
C72 C -0.0377(5) 0.8155(3) 0.8110(5) 0.042(3) Uani 1 1 d . . . . .
H72A H -0.073127 0.803822 0.823992 0.062 Uiso 1 1 calc R U . . .
H72B H -0.047202 0.819669 0.773920 0.062 Uiso 1 1 calc R U . . .
H72C H -0.030405 0.837338 0.829074 0.062 Uiso 1 1 calc R U . . .
Gd4 Gd 0.66531(2) 0.64821(2) 0.31675(2) 0.02710(13) Uani 1 1 d . . . . .
Gd5 Gd 0.59092(2) 0.65075(2) 0.43340(2) 0.02281(12) Uani 1 1 d . . . . .
Gd6 Gd 0.51833(2) 0.65082(2) 0.55077(2) 0.02397(12) Uani 1 1 d . . . . .
Cu7 Cu 0.55477(6) 0.58577(3) 0.32683(5) 0.0315(3) Uani 1 1 d D . . . .
Cu8 Cu 0.76513(6) 0.64367(3) 0.43045(5) 0.0301(3) Uani 1 1 d . . . . .
Cu9 Cu 0.58332(6) 0.72260(3) 0.33810(5) 0.0270(3) Uani 1 1 d D . . . .
Cu10 Cu 0.62298(6) 0.58544(3) 0.53832(5) 0.0297(3) Uani 1 1 d D . . . .
Cu11 Cu 0.60226(6) 0.72333(3) 0.52841(5) 0.0249(3) Uani 1 1 d . . . . .
Cu12 Cu 0.41725(6) 0.64665(3) 0.43669(5) 0.0284(3) Uani 1 1 d . . . . .
Cl4 Cl 0.70204(12) 0.69049(6) 0.48823(10) 0.0289(6) Uani 1 1 d . . . . .
Cl5 Cl 0.58867(13) 0.57451(6) 0.43326(10) 0.0320(6) Uani 1 1 d . . . . .
Cl6 Cl 0.48182(12) 0.69193(7) 0.37856(10) 0.0309(6) Uani 1 1 d . . . . .
O27 O 0.7608(4) 0.6007(2) 0.3256(3) 0.0464(18) Uani 1 1 d . U . . .
O28 O 0.6415(3) 0.58885(18) 0.3120(3) 0.0328(16) Uani 1 1 d . . . . .
O29 O 0.4652(3) 0.58372(19) 0.3272(3) 0.0390(19) Uani 1 1 d D . . . .
H29A H 0.4358(14) 0.5967(7) 0.335(4) 0.058 Uiso 1 1 d D U . . .
O30 O 0.7124(3) 0.70707(18) 0.2901(3) 0.0336(16) Uani 1 1 d . . . . .
O31 O 0.7585(3) 0.66948(18) 0.3666(3) 0.0328(16) Uani 1 1 d . . . . .
O32 O 0.7822(3) 0.61264(19) 0.4866(3) 0.0378(18) Uani 1 1 d . . . . .
O33 O 0.5864(4) 0.63233(19) 0.2337(3) 0.0387(18) Uani 1 1 d . . . . .
O34 O 0.5874(3) 0.68886(18) 0.2832(3) 0.0301(15) Uani 1 1 d . . . . .
O35 O 0.5921(3) 0.76022(17) 0.3857(3) 0.0305(16) Uani 1 1 d D . . . .
H35 H 0.601(3) 0.7626(10) 0.4185(7) 0.046 Uiso 1 1 d D U . . .
O36 O 0.4192(3) 0.60740(18) 0.5487(3) 0.0377(17) Uani 1 1 d . . . . .
O37 O 0.5370(3) 0.59098(17) 0.5548(3) 0.0299(15) Uani 1 1 d . . . . .
O38 O 0.7107(4) 0.58022(19) 0.5347(3) 0.043(2) Uani 1 1 d D . . . .
H38 H 0.7408(17) 0.5917(7) 0.524(4) 0.064 Uiso 1 1 d D U . . .
O39 O 0.6036(3) 0.63251(17) 0.6342(3) 0.0317(16) Uani 1 1 d . . . . .
O40 O 0.5981(3) 0.69020(16) 0.5840(2) 0.0259(15) Uani 1 1 d . . . . .
O41 O 0.5948(3) 0.76072(16) 0.4790(2) 0.0253(15) Uani 1 1 d . . . . .
O42 O 0.4718(3) 0.70987(17) 0.5767(3) 0.0305(16) Uani 1 1 d . . . . .
O43 O 0.4257(3) 0.67236(16) 0.5009(3) 0.0272(15) Uani 1 1 d . . . . .
O44 O 0.3990(4) 0.61559(18) 0.3796(3) 0.0396(19) Uani 1 1 d . . . . .
O45 O 0.6349(3) 0.69015(17) 0.3780(2) 0.0246(14) Uani 1 1 d D . . . .
O46 O 0.6836(3) 0.62689(17) 0.4056(3) 0.0286(15) Uani 1 1 d D . . . .
O47 O 0.5657(3) 0.63250(17) 0.3463(3) 0.0272(15) Uani 1 1 d D . . . .
O48 O 0.5505(3) 0.69196(16) 0.4883(2) 0.0221(14) Uani 1 1 d D . . . .
O49 O 0.4979(3) 0.62906(16) 0.4624(3) 0.0233(14) Uani 1 1 d D . . . .
O50 O 0.6171(3) 0.63280(17) 0.5194(3) 0.0254(14) Uani 1 1 d D . . . .
O51 O 0.7206(4) 0.6447(2) 0.2387(3) 0.046(2) Uani 1 1 d . . . . .
H51 H 0.749224 0.659405 0.240486 0.068 Uiso 1 1 calc R U . . .
O52 O 0.4743(4) 0.64920(19) 0.6332(3) 0.044(2) Uani 1 1 d . . . . .
H52 H 0.448142 0.665043 0.634138 0.067 Uiso 1 1 calc R U . . .
N7 N 0.5459(5) 0.5396(2) 0.3012(4) 0.041(2) Uani 1 1 d . U . . .
N8 N 0.8489(4) 0.6599(2) 0.4497(3) 0.035(2) Uani 1 1 d . . . . .
N9 N 0.5350(4) 0.7537(2) 0.2924(3) 0.0279(18) Uani 1 1 d . . . . .
N10 N 0.6269(5) 0.5386(2) 0.5618(4) 0.039(2) Uani 1 1 d . . . . .
N11 N 0.6499(4) 0.7551(2) 0.5731(3) 0.0305(19) Uani 1 1 d . . . . .
N12 N 0.3340(4) 0.6635(2) 0.4170(3) 0.0317(19) Uani 1 1 d . . . . .
C73 C 0.8233(6) 0.6075(4) 0.3179(5) 0.056(3) Uani 1 1 d . U . . .
H73A H 0.833214 0.596096 0.286293 0.084 Uiso 1 1 calc R U . . .
H73B H 0.851142 0.598885 0.347407 0.084 Uiso 1 1 calc R U . . .
H73C H 0.829220 0.632126 0.314617 0.084 Uiso 1 1 calc R U . . .
C74 C 0.7432(6) 0.5676(3) 0.3226(5) 0.050(2) Uani 1 1 d . U . . .
C75 C 0.6785(6) 0.5614(3) 0.3153(4) 0.043(2) Uani 1 1 d . U . . .
C76 C 0.6580(6) 0.5280(3) 0.3126(5) 0.056(2) Uani 1 1 d . U . . .
C77 C 0.6988(7) 0.5004(4) 0.3151(7) 0.076(3) Uani 1 1 d . U . . .
H77 H 0.683198 0.477871 0.309533 0.091 Uiso 1 1 calc R U . . .
C78 C 0.7622(8) 0.5060(4) 0.3257(7) 0.084(3) Uani 1 1 d . U . . .
H78 H 0.789786 0.487241 0.332479 0.100 Uiso 1 1 calc R U . . .
C79 C 0.7867(7) 0.5401(4) 0.3266(7) 0.076(3) Uani 1 1 d . U . . .
H79 H 0.830529 0.544180 0.329786 0.092 Uiso 1 1 calc R U . . .
C80 C 0.5922(6) 0.5190(3) 0.3013(5) 0.052(3) Uani 1 1 d . U . . .
H80 H 0.582765 0.495808 0.293296 0.062 Uiso 1 1 calc R U . . .
C81 C 0.4795(6) 0.5292(3) 0.2881(5) 0.046(2) Uani 1 1 d . U . . .
C82 C 0.4444(6) 0.5494(3) 0.3270(5) 0.048(3) Uani 1 1 d D U . . .
H82 H 0.406(6) 0.544(3) 0.311(5) 0.057 Uiso 1 1 d . U . . .
C83 C 0.4670(7) 0.4918(3) 0.2940(5) 0.057(3) Uani 1 1 d . U . . .
H83A H 0.425732 0.486214 0.276225 0.086 Uiso 1 1 calc R U . . .
H83B H 0.468047 0.486267 0.330755 0.086 Uiso 1 1 calc R U . . .
H83C H 0.499120 0.478605 0.278932 0.086 Uiso 1 1 calc R U . . .
C84 C 0.4592(7) 0.5406(3) 0.2332(5) 0.055(3) Uani 1 1 d . U . . .
H84A H 0.488918 0.532146 0.210353 0.083 Uiso 1 1 calc R U . . .
H84B H 0.458037 0.565628 0.231877 0.083 Uiso 1 1 calc R U . . .
H84C H 0.417408 0.531587 0.221961 0.083 Uiso 1 1 calc R U . . .
C85 C 0.6940(6) 0.7245(3) 0.2417(4) 0.046(3) Uani 1 1 d . . . . .
H85A H 0.674148 0.746270 0.248528 0.069 Uiso 1 1 calc R U . . .
H85B H 0.664335 0.710246 0.219880 0.069 Uiso 1 1 calc R U . . .
H85C H 0.731074 0.728689 0.223887 0.069 Uiso 1 1 calc R U . . .
C86 C 0.7622(5) 0.7212(3) 0.3212(4) 0.025(2) Uani 1 1 d . . . . .
C87 C 0.7862(5) 0.6992(3) 0.3619(4) 0.030(2) Uani 1 1 d . . . . .
C88 C 0.8388(5) 0.7102(3) 0.3947(4) 0.032(2) Uani 1 1 d . . . . .
C89 C 0.8646(5) 0.7426(3) 0.3863(4) 0.033(2) Uani 1 1 d . . . . .
H89 H 0.899196 0.750511 0.408997 0.040 Uiso 1 1 calc R U . . .
C90 C 0.8405(5) 0.7629(3) 0.3455(4) 0.032(2) Uani 1 1 d . . . . .
H90 H 0.858656 0.784485 0.339843 0.039 Uiso 1 1 calc R U . . .
C91 C 0.7895(5) 0.7514(3) 0.3129(4) 0.029(2) Uani 1 1 d . . . . .
H91 H 0.773528 0.764993 0.284216 0.035 Uiso 1 1 calc R U . . .
C92 C 0.8695(5) 0.6892(3) 0.4365(4) 0.036(2) Uani 1 1 d . . . . .
H92 H 0.906926 0.697587 0.454977 0.043 Uiso 1 1 calc R U . . .
C93 C 0.8863(5) 0.6370(3) 0.4883(4) 0.036(2) Uani 1 1 d . . . . .
C94 C 0.8341(5) 0.6235(3) 0.5216(4) 0.040(3) Uani 1 1 d . . . . .
H94A H 0.850488 0.604200 0.543555 0.048 Uiso 1 1 calc R U . . .
H94B H 0.821147 0.641876 0.544158 0.048 Uiso 1 1 calc R U . . .
C95 C 0.9097(6) 0.6087(3) 0.4606(5) 0.051(3) Uani 1 1 d . . . . .
H95A H 0.875108 0.598124 0.438504 0.077 Uiso 1 1 calc R U . . .
H95B H 0.928643 0.591807 0.485264 0.077 Uiso 1 1 calc R U . . .
H95C H 0.941234 0.616918 0.439114 0.077 Uiso 1 1 calc R U . . .
C96 C 0.9386(6) 0.6554(3) 0.5230(5) 0.046(3) Uani 1 1 d . . . . .
H96A H 0.970161 0.663838 0.501746 0.069 Uiso 1 1 calc R U . . .
H96B H 0.958156 0.639315 0.548743 0.069 Uiso 1 1 calc R U . . .
H96C H 0.920811 0.674552 0.540502 0.069 Uiso 1 1 calc R U . . .
C97 C 0.5948(7) 0.6044(3) 0.1968(5) 0.064(4) Uani 1 1 d . . . . .
H97A H 0.598595 0.614063 0.162623 0.097 Uiso 1 1 calc R U . . .
H97B H 0.558655 0.589090 0.194836 0.097 Uiso 1 1 calc R U . . .
H97C H 0.632887 0.591600 0.208633 0.097 Uiso 1 1 calc R U . . .
C98 C 0.5384(6) 0.6532(3) 0.2164(4) 0.033(2) Uani 1 1 d . . . . .
C99 C 0.5402(5) 0.6849(3) 0.2456(4) 0.034(2) Uani 1 1 d . . . . .
C100 C 0.4941(5) 0.7101(3) 0.2319(4) 0.032(2) Uani 1 1 d . . . . .
C101 C 0.4442(6) 0.7024(3) 0.1942(5) 0.045(3) Uani 1 1 d . . . . .
H101 H 0.410609 0.718132 0.187570 0.054 Uiso 1 1 calc R U . . .
C102 C 0.4432(6) 0.6729(3) 0.1670(4) 0.045(3) Uani 1 1 d . . . . .
H102 H 0.410445 0.668794 0.140204 0.054 Uiso 1 1 calc R U . . .
C103 C 0.4897(6) 0.6484(3) 0.1781(5) 0.049(3) Uani 1 1 d . . . . .
H103 H 0.487803 0.627882 0.158607 0.059 Uiso 1 1 calc R U . . .
C104 C 0.4976(5) 0.7437(3) 0.2550(4) 0.030(2) Uani 1 1 d . . . . .
H104 H 0.468352 0.760027 0.240209 0.036 Uiso 1 1 calc R U . . .
C105 C 0.5409(5) 0.7899(3) 0.3102(4) 0.032(2) Uani 1 1 d . . . . .
C106 C 0.5459(5) 0.7865(3) 0.3698(4) 0.036(2) Uani 1 1 d D . . . .
H10C H 0.558862 0.808556 0.386157 0.044 Uiso 1 1 calc R U . . .
H10D H 0.504740 0.780149 0.380601 0.044 Uiso 1 1 calc R U . . .
C107 C 0.4875(5) 0.8124(3) 0.2927(5) 0.043(3) Uani 1 1 d . . . . .
H10E H 0.487844 0.817601 0.255981 0.065 Uiso 1 1 calc R U . . .
H10F H 0.490970 0.833665 0.312663 0.065 Uiso 1 1 calc R U . . .
H10G H 0.448248 0.800907 0.298023 0.065 Uiso 1 1 calc R U . . .
C108 C 0.6023(5) 0.8034(3) 0.2915(5) 0.041(3) Uani 1 1 d . . . . .
H10H H 0.637874 0.790459 0.308352 0.061 Uiso 1 1 calc R U . . .
H10I H 0.607348 0.827576 0.300380 0.061 Uiso 1 1 calc R U . . .
H10J H 0.600407 0.800606 0.253998 0.061 Uiso 1 1 calc R U . . .
C109 C 0.3554(6) 0.6186(3) 0.5544(5) 0.051(3) Uani 1 1 d . . . . .
H10K H 0.344734 0.612180 0.588676 0.076 Uiso 1 1 calc R U . . .
H10L H 0.326162 0.607661 0.527878 0.076 Uiso 1 1 calc R U . . .
H10M H 0.352678 0.643422 0.550416 0.076 Uiso 1 1 calc R U . . .
C110 C 0.4336(6) 0.5735(3) 0.5544(4) 0.036(2) Uani 1 1 d . . . . .
C111 C 0.4963(5) 0.5654(3) 0.5560(4) 0.031(2) Uani 1 1 d . . . . .
C112 C 0.5148(6) 0.5312(3) 0.5605(4) 0.035(2) Uani 1 1 d . . . . .
C113 C 0.4681(6) 0.5060(3) 0.5631(5) 0.049(3) Uani 1 1 d . . . . .
H113 H 0.479839 0.482619 0.564844 0.058 Uiso 1 1 calc R U . . .
C114 C 0.4076(6) 0.5144(3) 0.5632(5) 0.049(3) Uani 1 1 d . . . . .
H114 H 0.377402 0.497115 0.566402 0.058 Uiso 1 1 calc R U . . .
C115 C 0.3885(6) 0.5488(3) 0.5584(5) 0.045(3) Uani 1 1 d . . . . .
H115 H 0.345678 0.554807 0.558056 0.054 Uiso 1 1 calc R U . . .
C116 C 0.5792(6) 0.5198(3) 0.5654(4) 0.037(2) Uani 1 1 d . . . . .
H116 H 0.586543 0.496208 0.571712 0.045 Uiso 1 1 calc R U . . .
C117 C 0.6923(6) 0.5259(3) 0.5718(5) 0.042(3) Uani 1 1 d . . . . .
C118 C 0.7261(6) 0.5454(3) 0.5330(5) 0.043(3) Uani 1 1 d D . . . .
H11D H 0.771887 0.542529 0.541162 0.052 Uiso 1 1 calc R U . . .
H11E H 0.713933 0.536362 0.497878 0.052 Uiso 1 1 calc R U . . .
C119 C 0.7163(6) 0.5358(3) 0.6259(5) 0.050(3) Uani 1 1 d . . . . .
H11F H 0.760144 0.528813 0.633218 0.075 Uiso 1 1 calc R U . . .
H11G H 0.691310 0.524451 0.650153 0.075 Uiso 1 1 calc R U . . .
H11H H 0.713136 0.560581 0.629856 0.075 Uiso 1 1 calc R U . . .
C120 C 0.7000(6) 0.4880(3) 0.5649(5) 0.056(4) Uani 1 1 d . . . . .
H12D H 0.744466 0.482584 0.564973 0.084 Uiso 1 1 calc R U . . .
H12E H 0.677223 0.480933 0.531940 0.084 Uiso 1 1 calc R U . . .
H12F H 0.683226 0.475910 0.593231 0.084 Uiso 1 1 calc R U . . .
C121 C 0.5972(6) 0.6041(3) 0.6673(5) 0.049(3) Uani 1 1 d . . . . .
H12G H 0.630720 0.587649 0.663619 0.074 Uiso 1 1 calc R U . . .
H12H H 0.556550 0.593156 0.657787 0.074 Uiso 1 1 calc R U . . .
H12I H 0.599808 0.611910 0.703172 0.074 Uiso 1 1 calc R U . . .
C122 C 0.6489(5) 0.6549(3) 0.6485(4) 0.031(2) Uani 1 1 d . . . . .
C123 C 0.6452(4) 0.6863(2) 0.6210(4) 0.0237(19) Uani 1 1 d . . . . .
C124 C 0.6900(5) 0.7119(3) 0.6342(4) 0.030(2) Uani 1 1 d . . . . .
C125 C 0.7385(5) 0.7050(3) 0.6753(4) 0.033(2) Uani 1 1 d . . . . .
H125 H 0.768801 0.722191 0.684877 0.040 Uiso 1 1 calc R U . . .
C126 C 0.7425(5) 0.6743(3) 0.7015(4) 0.041(3) Uani 1 1 d . . . . .
H126 H 0.775788 0.670109 0.727833 0.050 Uiso 1 1 calc R U . . .
C127 C 0.6965(6) 0.6496(3) 0.6883(4) 0.039(3) Uani 1 1 d . . . . .
H127 H 0.697882 0.628716 0.706998 0.047 Uiso 1 1 calc R U . . .
C128 C 0.6879(5) 0.7458(2) 0.6125(4) 0.026(2) Uani 1 1 d . . . . .
H128 H 0.716204 0.762336 0.628156 0.031 Uiso 1 1 calc R U . . .
C129 C 0.6424(5) 0.7902(2) 0.5550(4) 0.029(2) Uani 1 1 d . . . . .
C130 C 0.6382(5) 0.7866(2) 0.4965(4) 0.031(2) Uani 1 1 d . . . . .
H13D H 0.624775 0.808628 0.480120 0.038 Uiso 1 1 calc R U . . .
H13E H 0.679902 0.780923 0.486271 0.038 Uiso 1 1 calc R U . . .
C131 C 0.5818(5) 0.8049(3) 0.5706(5) 0.039(3) Uani 1 1 d . . . . .
H13F H 0.579298 0.829187 0.561889 0.058 Uiso 1 1 calc R U . . .
H13G H 0.580878 0.802026 0.607861 0.058 Uiso 1 1 calc R U . . .
H13H H 0.546167 0.792858 0.552053 0.058 Uiso 1 1 calc R U . . .
C132 C 0.6969(5) 0.8139(3) 0.5730(5) 0.042(3) Uani 1 1 d . . . . .
H13I H 0.691617 0.835609 0.554365 0.063 Uiso 1 1 calc R U . . .
H13J H 0.736317 0.803244 0.565972 0.063 Uiso 1 1 calc R U . . .
H13K H 0.697782 0.818060 0.610143 0.063 Uiso 1 1 calc R U . . .
C133 C 0.4903(5) 0.7281(3) 0.6250(4) 0.034(3) Uani 1 1 d . . . . .
H13L H 0.522152 0.714921 0.646217 0.050 Uiso 1 1 calc R U . . .
H13M H 0.453709 0.731265 0.643778 0.050 Uiso 1 1 calc R U . . .
H13N H 0.507468 0.750482 0.617220 0.050 Uiso 1 1 calc R U . . .
C135 C 0.3983(5) 0.7022(3) 0.5053(4) 0.029(2) Uani 1 1 d . . . . .
C136 C 0.3452(5) 0.7138(3) 0.4720(4) 0.030(2) Uani 1 1 d . . . . .
C137 C 0.3196(5) 0.7455(3) 0.4817(4) 0.038(3) Uani 1 1 d . . . . .
H137 H 0.284848 0.753435 0.459165 0.046 Uiso 1 1 calc R U . . .
C138 C 0.3420(5) 0.7654(3) 0.5217(5) 0.040(3) Uani 1 1 d . . . . .
H138 H 0.322629 0.786661 0.527163 0.048 Uiso 1 1 calc R U . . .
C139 C 0.3937(5) 0.7548(3) 0.5552(5) 0.039(3) Uani 1 1 d . . . . .
H139 H 0.409935 0.768959 0.583075 0.047 Uiso 1 1 calc R U . . .
C140 C 0.4208(5) 0.7240(3) 0.5475(4) 0.031(2) Uani 1 1 d . . . . .
C141 C 0.3133(5) 0.6919(3) 0.4314(4) 0.029(2) Uani 1 1 d . . . . .
H141 H 0.274344 0.699568 0.414750 0.035 Uiso 1 1 calc R U . . .
C142 C 0.2980(5) 0.6410(3) 0.3790(4) 0.037(2) Uani 1 1 d . . . . .
C143 C 0.3458(5) 0.6273(3) 0.3460(4) 0.040(3) Uani 1 1 d . . . . .
H14A H 0.327609 0.608226 0.324409 0.047 Uiso 1 1 calc R U . . .
H14B H 0.358572 0.645438 0.322939 0.047 Uiso 1 1 calc R U . . .
C144 C 0.2436(6) 0.6578(3) 0.3468(5) 0.052(3) Uani 1 1 d . . . . .
H14C H 0.211975 0.664529 0.369219 0.077 Uiso 1 1 calc R U . . .
H14D H 0.225238 0.641767 0.320630 0.077 Uiso 1 1 calc R U . . .
H14E H 0.258437 0.678125 0.329879 0.077 Uiso 1 1 calc R U . . .
C145 C 0.2730(6) 0.6113(3) 0.4110(5) 0.050(3) Uani 1 1 d . . . . .
H14F H 0.308264 0.599669 0.430585 0.075 Uiso 1 1 calc R U . . .
H14G H 0.249773 0.595097 0.387526 0.075 Uiso 1 1 calc R U . . .
H14H H 0.245209 0.620635 0.434871 0.075 Uiso 1 1 calc R U . . .
Cl7 Cl 0.15715(12) 0.31123(7) 0.81856(10) 0.0315(6) Uani 1 1 d . U . . .
O53 O 0.1856(4) 0.3382(2) 0.8496(3) 0.053(2) Uani 1 1 d . U . . .
O54 O 0.0900(3) 0.31080(19) 0.8210(3) 0.0411(19) Uani 1 1 d . U . . .
O55 O 0.1822(4) 0.2796(2) 0.8372(4) 0.054(2) Uani 1 1 d . U . . .
O56 O 0.1698(4) 0.3163(2) 0.7660(3) 0.052(2) Uani 1 1 d . U . . .
Cl8 Cl 0.33888(12) 0.68956(7) 0.68954(10) 0.0336(6) Uani 1 1 d . U . . .
O57 O 0.2708(3) 0.6909(2) 0.6869(3) 0.0385(18) Uani 1 1 d . U . . .
O58 O 0.3653(4) 0.7225(2) 0.7005(4) 0.059(2) Uani 1 1 d . U . . .
O59 O 0.3615(5) 0.6663(3) 0.7275(4) 0.078(3) Uani 1 1 d . U . . .
O60 O 0.3560(4) 0.6797(3) 0.6404(4) 0.074(3) Uani 1 1 d . U . . .

loop_
_atom_site_aniso_label
_atom_site_aniso_U_11
_atom_site_aniso_U_22
_atom_site_aniso_U_33
_atom_site_aniso_U_23
_atom_site_aniso_U_13
_atom_site_aniso_U_12
Gd1 0.0261(3) 0.0252(3) 0.0227(3) 0.0016(2) 0.0068(2) -0.0025(2)
Gd2 0.0230(3) 0.0231(3) 0.0223(2) 0.0023(2) 0.00498(19) -0.0007(2)
Gd3 0.0247(3) 0.0267(3) 0.0244(3) 0.0013(2) 0.0048(2) 0.0000(2)
Cu1 0.0283(7) 0.0241(6) 0.0226(6) 0.0019(5) -0.0002(5) -0.0041(5)
Cu2 0.0199(7) 0.0316(7) 0.0344(7) -0.0028(6) 0.0036(5) -0.0007(5)
Cu3 0.0345(8) 0.0275(7) 0.0353(8) 0.0106(6) 0.0079(6) 0.0045(6)
Cu4 0.0348(8) 0.0274(7) 0.0381(8) -0.0056(6) 0.0088(6) -0.0046(6)
Cu5 0.0200(7) 0.0372(8) 0.0351(8) 0.0060(6) 0.0017(6) 0.0012(5)
Cu6 0.0277(7) 0.0252(7) 0.0250(7) 0.0045(5) -0.0003(5) 0.0006(5)
Cl1 0.0242(14) 0.0340(14) 0.0306(14) 0.0041(11) 0.0017(11) -0.0066(10)
Cl2 0.0227(13) 0.0315(14) 0.0313(14) 0.0017(11) 0.0014(11) 0.0045(10)
Cl3 0.0391(16) 0.0219(12) 0.0363(15) 0.0018(11) 0.0107(12) -0.0003(11)
O1 0.035(4) 0.037(4) 0.034(4) 0.013(3) -0.006(3) -0.007(3)
O2 0.023(3) 0.031(4) 0.027(4) -0.001(3) 0.005(3) 0.000(3)
O3 0.040(5) 0.035(4) 0.024(4) 0.001(3) -0.007(3) -0.005(3)
O4 0.029(4) 0.034(4) 0.030(4) -0.005(3) 0.000(3) 0.000(3)
O5 0.036(4) 0.028(3) 0.025(4) -0.008(3) 0.006(3) 0.002(3)
O6 0.028(4) 0.039(5) 0.043(5) -0.014(3) 0.008(3) -0.003(3)
O7 0.042(4) 0.038(4) 0.045(5) 0.004(3) 0.014(4) -0.007(3)
O8 0.033(4) 0.033(4) 0.027(4) 0.008(3) 0.008(3) -0.005(3)
O9 0.029(4) 0.038(4) 0.050(5) 0.016(4) 0.013(4) 0.008(3)
O10 0.042(4) 0.051(4) 0.062(5) 0.004(4) 0.023(4) 0.004(3)
O11 0.039(4) 0.027(3) 0.029(4) 0.000(3) 0.014(3) -0.001(3)
O12 0.030(4) 0.035(4) 0.059(5) -0.007(4) 0.014(4) -0.013(3)
O13 0.031(4) 0.042(4) 0.029(4) 0.012(3) 0.008(3) -0.005(3)
O14 0.016(3) 0.038(4) 0.035(4) 0.009(3) 0.002(3) -0.003(3)
O15 0.033(4) 0.046(5) 0.054(5) 0.018(4) -0.013(4) -0.001(3)
O16 0.037(4) 0.036(4) 0.027(4) -0.001(3) -0.004(3) 0.004(3)
O17 0.032(4) 0.032(4) 0.030(4) -0.002(3) 0.001(3) 0.000(3)
O18 0.033(4) 0.025(4) 0.038(4) 0.002(3) -0.005(3) 0.005(3)
O19 0.027(4) 0.024(4) 0.029(4) 0.006(3) 0.001(3) -0.001(3)
O20 0.021(4) 0.033(4) 0.026(4) 0.007(3) 0.000(3) -0.001(3)
O21 0.022(4) 0.029(4) 0.022(3) 0.001(3) 0.005(3) -0.003(3)
O22 0.037(5) 0.044(5) 0.030(4) -0.002(3) 0.016(3) 0.009(3)
O23 0.024(4) 0.026(4) 0.030(4) -0.003(3) 0.002(3) -0.005(3)
O24 0.025(4) 0.021(3) 0.025(3) 0.004(3) 0.003(3) -0.007(3)
O25 0.020(4) 0.027(3) 0.031(4) 0.011(3) -0.004(3) -0.002(3)
O26 0.063(6) 0.050(5) 0.037(5) -0.001(4) 0.012(4) 0.003(4)
N1 0.031(5) 0.028(4) 0.035(5) 0.014(4) 0.004(4) -0.001(3)
N2 0.018(4) 0.041(5) 0.042(5) -0.003(4) -0.003(4) 0.001(3)
N3 0.047(5) 0.029(5) 0.034(5) 0.001(4) 0.002(4) -0.001(3)
N4 0.052(5) 0.031(5) 0.070(7) -0.006(5) 0.023(5) -0.013(4)
N5 0.020(5) 0.042(5) 0.045(6) 0.004(4) 0.005(4) 0.010(3)
N6 0.039(5) 0.026(4) 0.028(4) 0.008(3) 0.004(3) 0.000(3)
C1 0.056(8) 0.045(7) 0.041(7) 0.025(5) 0.001(6) -0.006(6)
C2 0.019(5) 0.044(5) 0.022(5) 0.009(4) 0.007(4) -0.003(4)
C3 0.030(5) 0.036(5) 0.034(6) 0.003(4) 0.001(4) 0.001(4)
C4 0.032(5) 0.030(5) 0.022(5) 0.002(4) 0.002(4) 0.007(3)
C5 0.037(6) 0.032(5) 0.036(6) 0.000(4) -0.004(4) -0.001(4)
C6 0.042(7) 0.040(6) 0.042(7) 0.008(5) -0.015(5) -0.001(4)
C7 0.030(5) 0.033(5) 0.031(6) 0.002(4) -0.002(4) 0.003(4)
C8 0.019(5) 0.031(5) 0.027(5) 0.000(4) 0.005(4) -0.006(4)
C9 0.044(6) 0.021(5) 0.028(5) 0.000(4) -0.003(4) -0.009(4)
C10 0.042(6) 0.026(5) 0.026(5) 0.004(4) -0.003(4) 0.000(4)
C11 0.046(6) 0.041(6) 0.036(7) 0.000(5) -0.001(5) -0.020(5)
C12 0.054(7) 0.037(6) 0.031(6) 0.002(5) 0.006(5) 0.002(5)
C13 0.036(7) 0.056(8) 0.035(6) -0.024(5) 0.004(5) -0.010(6)
C14 0.028(5) 0.034(5) 0.020(5) 0.002(4) 0.012(3) -0.002(4)
C15 0.027(5) 0.025(4) 0.032(5) 0.001(4) 0.011(4) -0.001(3)
C16 0.024(5) 0.042(5) 0.029(5) 0.000(4) 0.009(4) 0.001(4)
C17 0.039(7) 0.037(6) 0.049(7) -0.005(5) 0.006(5) 0.010(5)
C18 0.046(6) 0.039(6) 0.039(6) 0.001(5) 0.009(5) 0.015(5)
C19 0.045(6) 0.028(5) 0.040(7) 0.003(4) 0.002(5) 0.002(4)
C20 0.029(6) 0.046(6) 0.047(7) -0.007(5) 0.003(5) 0.002(5)
C21 0.022(5) 0.034(6) 0.052(7) -0.008(4) 0.004(4) -0.006(4)
C22 0.034(6) 0.060(8) 0.041(6) -0.024(5) -0.001(4) -0.005(5)
C23 0.024(6) 0.060(8) 0.093(11) -0.003(7) -0.017(6) -0.009(5)
C24 0.042(8) 0.049(7) 0.069(9) -0.003(6) 0.015(6) -0.019(5)
C25 0.038(7) 0.059(8) 0.062(9) 0.005(7) 0.023(6) -0.004(5)
C26 0.038(5) 0.035(4) 0.029(6) 0.005(5) 0.009(5) -0.012(4)
C27 0.041(5) 0.041(5) 0.022(5) 0.003(4) 0.009(5) -0.012(3)
C28 0.054(5) 0.038(5) 0.042(7) 0.012(5) 0.008(6) -0.009(4)
C29 0.065(6) 0.030(6) 0.062(9) 0.021(6) 0.015(7) -0.012(5)
C30 0.059(7) 0.031(5) 0.057(8) 0.002(6) 0.011(6) -0.020(5)
C31 0.047(6) 0.038(5) 0.046(7) -0.002(5) 0.020(6) -0.021(4)
C32 0.056(5) 0.030(6) 0.048(7) 0.014(5) 0.009(6) -0.005(4)
C33 0.044(6) 0.048(6) 0.046(6) 0.018(5) 0.008(5) 0.009(5)
C34 0.045(7) 0.042(5) 0.051(7) 0.012(5) 0.009(6) 0.010(5)
C35 0.064(9) 0.052(8) 0.062(7) 0.023(6) -0.012(6) 0.000(7)
C36 0.056(9) 0.049(6) 0.077(10) 0.014(6) 0.012(8) 0.009(6)
C37 0.039(6) 0.087(9) 0.057(8) 0.000(7) 0.021(6) 0.011(6)
C38 0.057(5) 0.046(4) 0.077(6) 0.003(5) 0.025(5) 0.013(4)
C39 0.056(5) 0.031(4) 0.066(6) 0.004(5) 0.026(5) 0.012(4)
C40 0.064(5) 0.033(4) 0.082(6) 0.008(5) 0.033(5) 0.007(4)
C41 0.080(6) 0.044(5) 0.108(8) 0.013(6) 0.029(7) 0.018(5)
C42 0.078(6) 0.053(5) 0.123(8) 0.011(7) 0.029(7) 0.020(5)
C43 0.063(6) 0.057(5) 0.111(8) 0.012(6) 0.023(6) 0.018(5)
C44 0.065(6) 0.032(5) 0.073(8) -0.001(5) 0.036(6) -0.005(4)
C45 0.059(6) 0.044(6) 0.058(7) -0.027(5) 0.003(6) -0.024(5)
C46 0.038(7) 0.037(5) 0.060(7) -0.012(5) 0.004(6) -0.010(5)
C47 0.073(11) 0.045(6) 0.124(14) -0.031(7) 0.036(10) -0.033(7)
C48 0.080(11) 0.085(10) 0.051(7) -0.025(7) -0.008(7) -0.029(8)
C49 0.045(7) 0.043(7) 0.037(6) 0.012(5) 0.011(5) 0.004(5)
C50 0.024(5) 0.031(5) 0.037(6) 0.000(4) 0.012(4) 0.008(3)
C51 0.027(5) 0.036(5) 0.029(5) 0.001(4) 0.007(4) -0.004(4)
C52 0.025(5) 0.036(5) 0.028(5) -0.002(4) 0.007(4) -0.004(4)
C53 0.035(6) 0.034(5) 0.049(7) -0.016(4) 0.001(5) -0.010(4)
C54 0.040(6) 0.041(6) 0.056(7) 0.000(5) 0.017(5) -0.002(5)
C55 0.036(6) 0.032(5) 0.052(7) -0.007(5) 0.015(5) 0.000(4)
C56 0.020(5) 0.056(6) 0.037(6) -0.001(4) -0.003(4) -0.005(4)
C57 0.029(6) 0.058(7) 0.057(7) 0.010(5) -0.008(5) 0.003(5)
C58 0.036(6) 0.052(7) 0.047(7) 0.010(5) -0.011(4) 0.000(5)
C59 0.031(7) 0.065(8) 0.073(9) 0.013(6) -0.006(6) 0.017(6)
C60 0.040(7) 0.060(8) 0.069(9) 0.019(6) -0.022(6) -0.010(6)
C61 0.057(9) 0.050(7) 0.055(8) -0.027(6) 0.005(7) 0.001(6)
C62 0.040(6) 0.038(5) 0.034(6) 0.015(4) -0.001(4) 0.000(4)
C63 0.028(5) 0.032(5) 0.036(6) 0.012(4) 0.004(4) -0.004(4)
C64 0.035(5) 0.027(5) 0.038(6) 0.010(4) -0.006(4) 0.000(4)
C65 0.028(6) 0.050(6) 0.045(7) 0.004(5) -0.003(5) -0.008(5)
C66 0.043(7) 0.053(6) 0.047(7) 0.001(5) -0.015(6) -0.008(5)
C67 0.044(6) 0.052(7) 0.042(7) -0.001(5) -0.004(5) -0.006(5)
C68 0.033(6) 0.031(5) 0.023(5) 0.015(4) 0.000(4) 0.001(4)
C69 0.033(6) 0.032(5) 0.035(5) 0.005(4) 0.007(4) 0.008(4)
C70 0.037(6) 0.040(6) 0.039(5) 0.003(5) -0.008(5) 0.011(5)
C71 0.050(7) 0.026(6) 0.068(8) 0.010(6) 0.010(6) -0.005(5)
C72 0.037(6) 0.040(6) 0.046(7) -0.002(5) -0.005(5) 0.009(5)
Gd4 0.0269(3) 0.0309(3) 0.0240(3) -0.0007(2) 0.0050(2) -0.0028(2)
Gd5 0.0244(3) 0.0235(3) 0.0210(2) 0.0015(2) 0.00507(19) -0.0019(2)
Gd6 0.0253(3) 0.0252(3) 0.0222(3) 0.0029(2) 0.0061(2) 0.0005(2)
Cu7 0.0339(8) 0.0295(7) 0.0318(7) -0.0046(6) 0.0073(6) -0.0056(6)
Cu8 0.0226(7) 0.0361(7) 0.0310(7) 0.0037(6) -0.0003(6) -0.0028(5)
Cu9 0.0305(7) 0.0269(7) 0.0229(7) 0.0038(5) -0.0006(5) -0.0015(5)
Cu10 0.0313(8) 0.0246(7) 0.0335(7) 0.0086(5) 0.0047(6) 0.0005(5)
Cu11 0.0276(7) 0.0253(6) 0.0212(6) 0.0000(5) -0.0005(5) -0.0028(5)
Cu12 0.0232(7) 0.0335(7) 0.0279(7) -0.0023(5) 0.0002(5) -0.0009(5)
Cl4 0.0255(14) 0.0337(14) 0.0271(13) 0.0019(11) 0.0015(10) -0.0058(10)
Cl5 0.0378(15) 0.0254(13) 0.0338(14) -0.0010(11) 0.0087(11) -0.0009(11)
Cl6 0.0276(14) 0.0358(14) 0.0290(14) 0.0041(11) 0.0019(11) 0.0005(11)
O27 0.034(4) 0.052(4) 0.057(5) -0.008(4) 0.019(4) -0.003(3)
O28 0.033(4) 0.031(4) 0.034(4) -0.008(3) 0.007(3) 0.004(3)
O29 0.022(4) 0.045(4) 0.052(5) -0.010(4) 0.013(4) -0.006(3)
O30 0.032(4) 0.040(4) 0.029(4) 0.006(3) 0.006(3) -0.010(3)
O31 0.029(4) 0.038(4) 0.031(4) 0.006(3) 0.004(3) -0.005(3)
O32 0.029(4) 0.048(5) 0.036(4) 0.015(4) 0.003(3) 0.002(3)
O33 0.047(4) 0.041(4) 0.026(4) -0.006(3) -0.005(3) -0.005(3)
O34 0.024(4) 0.043(4) 0.022(3) 0.000(3) -0.001(3) -0.008(3)
O35 0.034(4) 0.033(4) 0.024(4) 0.002(3) -0.003(3) -0.006(3)
O36 0.033(4) 0.035(4) 0.048(5) 0.002(3) 0.018(3) -0.003(3)
O37 0.040(4) 0.026(3) 0.025(4) 0.009(3) 0.012(3) 0.003(3)
O38 0.039(5) 0.034(4) 0.057(5) 0.021(4) 0.012(4) 0.006(3)
O39 0.044(4) 0.032(4) 0.018(3) 0.013(3) 0.000(3) 0.003(3)
O40 0.027(4) 0.030(4) 0.019(3) 0.004(3) -0.006(3) -0.001(3)
O41 0.034(4) 0.024(3) 0.018(3) -0.002(3) 0.003(3) -0.003(3)
O42 0.037(4) 0.034(4) 0.020(3) -0.001(3) 0.004(3) 0.008(3)
O43 0.025(4) 0.025(3) 0.031(4) 0.003(3) 0.004(3) -0.001(3)
O44 0.038(4) 0.036(4) 0.041(4) -0.012(3) -0.015(3) -0.004(3)
O45 0.027(4) 0.028(4) 0.018(3) 0.009(3) 0.001(3) -0.002(3)
O46 0.028(4) 0.022(4) 0.036(4) -0.002(3) 0.003(3) -0.011(3)
O47 0.024(4) 0.031(4) 0.027(4) -0.003(3) 0.006(3) -0.001(3)
O48 0.022(4) 0.024(3) 0.019(3) 0.003(3) -0.002(3) -0.003(3)
O49 0.022(4) 0.022(3) 0.027(4) 0.004(3) 0.005(3) -0.001(3)
O50 0.020(4) 0.023(4) 0.032(4) 0.001(3) 0.001(3) -0.001(3)
O51 0.045(5) 0.046(5) 0.046(5) -0.013(4) 0.009(4) -0.008(4)
O52 0.067(6) 0.039(5) 0.032(4) -0.002(3) 0.027(4) 0.004(4)
N7 0.050(4) 0.035(4) 0.038(5) -0.009(4) 0.007(4) -0.008(3)
N8 0.026(5) 0.045(5) 0.032(5) -0.001(4) -0.004(4) -0.005(3)
N9 0.019(4) 0.036(4) 0.028(4) 0.001(3) -0.001(3) -0.004(3)
N10 0.045(4) 0.027(5) 0.045(6) 0.005(4) 0.002(4) 0.005(3)
N11 0.032(5) 0.029(4) 0.029(4) 0.005(3) -0.004(4) 0.001(3)
N12 0.021(5) 0.036(4) 0.037(5) -0.003(4) -0.002(3) -0.003(3)
C73 0.036(6) 0.078(9) 0.057(8) -0.017(7) 0.022(6) -0.005(6)
C74 0.041(4) 0.044(4) 0.067(6) -0.004(5) 0.011(5) 0.007(3)
C75 0.039(4) 0.033(4) 0.058(6) -0.005(4) 0.005(5) 0.007(3)
C76 0.052(5) 0.035(4) 0.081(6) -0.005(5) 0.011(5) 0.002(4)
C77 0.065(6) 0.043(5) 0.119(8) -0.005(6) 0.012(6) 0.009(5)
C78 0.064(6) 0.052(5) 0.133(8) -0.004(7) 0.003(7) 0.017(5)
C79 0.057(6) 0.057(5) 0.113(8) -0.004(6) 0.004(6) 0.019(5)
C80 0.058(5) 0.035(5) 0.064(6) -0.011(5) 0.012(5) -0.004(4)
C81 0.052(5) 0.043(5) 0.044(5) -0.007(4) 0.006(4) -0.012(4)
C82 0.045(6) 0.045(5) 0.054(6) -0.010(5) 0.007(5) -0.015(5)
C83 0.063(8) 0.046(6) 0.063(8) -0.013(6) 0.007(7) -0.015(6)
C84 0.069(8) 0.059(8) 0.036(6) -0.014(5) -0.002(6) -0.007(7)
C85 0.041(7) 0.061(8) 0.037(6) 0.021(6) 0.009(5) -0.008(6)
C86 0.020(5) 0.042(5) 0.014(4) -0.003(4) 0.009(3) -0.005(4)
C87 0.031(5) 0.040(5) 0.020(5) -0.003(4) 0.011(4) -0.001(4)
C88 0.026(5) 0.032(5) 0.038(6) -0.001(4) 0.005(4) -0.002(4)
C89 0.028(6) 0.044(5) 0.027(5) -0.001(4) 0.003(4) -0.009(4)
C90 0.031(6) 0.037(6) 0.030(5) -0.002(4) 0.006(4) -0.008(4)
C91 0.019(5) 0.042(5) 0.029(5) -0.001(4) 0.007(4) 0.000(4)
C92 0.023(6) 0.040(5) 0.044(6) -0.005(4) 0.005(4) -0.004(4)
C93 0.027(5) 0.040(6) 0.041(6) -0.001(4) -0.001(4) 0.002(4)
C94 0.040(6) 0.045(7) 0.033(6) 0.012(5) -0.004(4) 0.005(5)
C95 0.042(8) 0.055(7) 0.056(8) -0.006(6) -0.001(6) 0.006(5)
C96 0.037(7) 0.057(8) 0.041(7) -0.003(6) -0.008(5) 0.002(5)
C97 0.085(11) 0.072(9) 0.032(7) -0.032(6) -0.012(7) 0.001(7)
C98 0.048(6) 0.043(5) 0.008(4) 0.003(4) -0.002(4) -0.019(4)
C99 0.036(6) 0.042(5) 0.023(5) 0.000(4) -0.002(4) -0.008(4)
C100 0.031(5) 0.037(5) 0.028(5) 0.006(4) 0.001(4) -0.013(4)
C101 0.046(7) 0.048(6) 0.039(6) -0.003(5) -0.007(5) -0.012(5)
C102 0.058(7) 0.047(6) 0.027(6) 0.005(4) -0.010(5) -0.013(5)
C103 0.061(7) 0.049(7) 0.032(6) 0.003(5) -0.015(5) -0.010(5)
C104 0.029(6) 0.035(5) 0.024(5) 0.013(4) -0.006(4) -0.006(4)
C105 0.032(5) 0.027(5) 0.035(5) 0.001(4) -0.002(4) -0.001(4)
C106 0.044(7) 0.031(6) 0.031(5) 0.000(4) -0.011(5) -0.002(4)
C107 0.046(6) 0.030(6) 0.050(7) 0.013(5) -0.011(6) 0.000(5)
C108 0.042(6) 0.032(6) 0.047(7) 0.011(5) -0.001(5) -0.008(5)
C109 0.040(6) 0.073(9) 0.044(8) 0.007(7) 0.028(6) -0.003(5)
C110 0.052(5) 0.033(4) 0.025(6) -0.012(4) 0.012(5) -0.009(4)
C111 0.048(5) 0.026(4) 0.019(5) 0.002(4) 0.007(5) -0.004(3)
C112 0.051(5) 0.022(4) 0.032(6) -0.003(4) 0.010(5) -0.005(4)
C113 0.058(6) 0.027(5) 0.062(9) 0.005(6) 0.015(6) -0.007(4)
C114 0.054(6) 0.032(5) 0.062(9) 0.001(6) 0.015(6) -0.013(5)
C115 0.046(6) 0.040(5) 0.050(8) -0.004(5) 0.013(6) -0.006(4)
C116 0.051(5) 0.027(5) 0.033(6) -0.001(5) 0.003(5) 0.001(4)
C117 0.041(5) 0.028(5) 0.054(6) 0.020(5) -0.006(5) 0.005(4)
C118 0.048(7) 0.031(5) 0.052(7) 0.015(5) 0.007(6) 0.011(5)
C119 0.050(8) 0.051(7) 0.047(6) 0.029(5) -0.005(5) 0.011(6)
C120 0.068(10) 0.033(5) 0.069(9) 0.021(6) 0.014(8) 0.016(6)
C121 0.071(9) 0.038(6) 0.037(7) 0.021(5) -0.004(6) -0.012(6)
C122 0.039(6) 0.030(5) 0.022(5) -0.001(4) 0.000(4) 0.009(4)
C123 0.019(5) 0.032(4) 0.020(5) -0.001(4) -0.001(3) 0.007(3)
C124 0.029(5) 0.034(5) 0.026(5) 0.002(4) -0.004(4) 0.005(4)
C125 0.035(6) 0.036(5) 0.027(5) 0.001(4) -0.006(4) 0.006(4)
C126 0.040(6) 0.042(6) 0.039(7) 0.014(5) -0.015(5) 0.013(4)
C127 0.047(6) 0.040(6) 0.028(6) 0.005(5) -0.006(5) 0.010(4)
C128 0.029(5) 0.027(5) 0.022(5) -0.004(4) 0.004(4) 0.009(4)
C129 0.032(5) 0.026(5) 0.027(5) -0.001(4) -0.001(4) -0.002(4)
C130 0.038(6) 0.022(5) 0.034(5) -0.002(4) 0.003(4) -0.004(4)
C131 0.040(6) 0.033(6) 0.045(7) -0.004(5) 0.010(5) 0.003(4)
C132 0.037(6) 0.039(6) 0.047(7) -0.020(5) -0.001(5) -0.006(5)
C133 0.037(7) 0.043(6) 0.020(5) -0.007(4) 0.004(4) 0.003(5)
C135 0.025(5) 0.032(5) 0.031(5) 0.005(4) 0.005(4) 0.003(4)
C136 0.023(5) 0.033(5) 0.033(5) -0.002(4) 0.007(4) 0.007(4)
C137 0.041(7) 0.039(5) 0.035(6) 0.002(4) 0.003(5) 0.014(5)
C138 0.040(6) 0.036(6) 0.045(6) -0.009(5) 0.010(5) 0.011(5)
C139 0.039(6) 0.037(5) 0.043(6) -0.004(5) 0.008(5) 0.007(4)
C140 0.027(5) 0.032(5) 0.036(5) 0.007(4) 0.014(4) 0.003(4)
C141 0.018(5) 0.040(5) 0.029(5) 0.004(4) -0.002(4) 0.009(4)
C142 0.020(5) 0.047(6) 0.041(6) -0.004(4) -0.014(4) -0.012(4)
C143 0.034(6) 0.050(7) 0.032(6) -0.011(5) -0.010(4) -0.006(5)
C144 0.037(7) 0.069(9) 0.045(7) 0.005(6) -0.012(5) 0.002(6)
C145 0.038(7) 0.051(7) 0.059(8) 0.002(6) -0.005(6) -0.016(5)
Cl7 0.0263(14) 0.0346(14) 0.0337(14) -0.0022(11) 0.0042(11) 0.0026(10)
O53 0.052(5) 0.043(5) 0.061(5) -0.019(4) -0.003(4) -0.005(4)
O54 0.029(4) 0.049(5) 0.046(5) -0.004(4) 0.008(3) 0.003(3)
O55 0.043(5) 0.047(5) 0.071(6) 0.003(4) 0.003(5) 0.010(4)
O56 0.036(5) 0.079(6) 0.041(5) -0.007(4) 0.002(4) 0.004(4)
Cl8 0.0261(14) 0.0392(15) 0.0351(15) 0.0002(12) 0.0011(11) 0.0042(11)
O57 0.025(4) 0.061(5) 0.030(4) -0.004(4) 0.004(3) 0.005(3)
O58 0.041(5) 0.041(5) 0.096(7) -0.002(4) 0.008(5) -0.001(4)
O59 0.056(6) 0.073(6) 0.098(7) 0.043(6) -0.015(6) -0.002(5)
O60 0.046(6) 0.122(8) 0.058(5) -0.040(5) 0.018(5) 0.008(5)

loop_
_atom_type_symbol
_atom_type_description
_atom_type_scat_dispersion_real
_atom_type_scat_dispersion_imag
_atom_type_scat_source
C C 0.0033 0.0016 'International Tables Vol C Tables 4.2.6.8 and 6.1.1.4'
H H 0.0000 0.0000 'International Tables Vol C Tables 4.2.6.8 and 6.1.1.4'
Cl Cl 0.1484 0.1585 'International Tables Vol C Tables 4.2.6.8 and 6.1.1.4'
Cu Cu 0.3201 1.2651 'International Tables Vol C Tables 4.2.6.8 and 6.1.1.4'
Gd Gd -0.1653 3.9035 'International Tables Vol C Tables 4.2.6.8 and 6.1.1.4'
N N 0.0061 0.0033 'International Tables Vol C Tables 4.2.6.8 and 6.1.1.4'
O O 0.0106 0.0060 'International Tables Vol C Tables 4.2.6.8 and 6.1.1.4'

loop_
_geom_angle_atom_site_label_1
_geom_angle_atom_site_label_2
_geom_angle_atom_site_label_3
_geom_angle
_geom_angle_site_symmetry_1
_geom_angle_site_symmetry_3
_geom_angle_publ_flag
Cu1 Gd1 H21 118.6(5) . . ?
Cu3 Gd1 Cu1 104.16(3) . . ?
Cu3 Gd1 H21 67(3) . . ?
O1 Gd1 Cu1 91.52(15) . . ?
O1 Gd1 Cu3 61.83(16) . . ?
O1 Gd1 H21 126(2) . . ?
O2 Gd1 Cu1 33.21(16) . . ?
O2 Gd1 Cu3 94.75(16) . . ?
O2 Gd1 O1 59.6(2) . . ?
O2 Gd1 O4 67.1(2) . . ?
O2 Gd1 O7 159.3(2) . . ?
O2 Gd1 O21 128.1(2) . . ?
O2 Gd1 H21 144.0(17) . . ?
O2 Gd1 O22 91.2(2) . . ?
O4 Gd1 Cu1 61.92(15) . . ?
O4 Gd1 Cu3 161.80(15) . . ?
O4 Gd1 O1 104.9(2) . . ?
O4 Gd1 H21 129(3) . . ?
O5 Gd1 Cu1 91.58(17) . . ?
O5 Gd1 Cu3 136.02(15) . . ?
O5 Gd1 O1 159.9(2) . . ?
O5 Gd1 O2 118.0(2) . . ?
O5 Gd1 O4 59.7(2) . . ?
O5 Gd1 O7 67.6(2) . . ?
O5 Gd1 O20 128.9(2) . . ?
O5 Gd1 O21 64.9(2) . . ?
O5 Gd1 H21 69(3) . . ?
O5 Gd1 O22 94.7(2) . . ?
O7 Gd1 Cu1 159.17(17) . . ?
O7 Gd1 Cu3 92.33(17) . . ?
O7 Gd1 O1 107.7(2) . . ?
O7 Gd1 O4 104.1(2) . . ?
O7 Gd1 H21 56.3(15) . . ?
O8 Gd1 Cu1 136.51(17) . . ?
O8 Gd1 Cu3 32.43(16) . . ?
O8 Gd1 O1 67.9(2) . . ?
O8 Gd1 O2 120.3(2) . . ?
O8 Gd1 O4 158.0(2) . . ?
O8 Gd1 O5 121.0(2) . . ?
O8 Gd1 O7 61.3(2) . . ?
O8 Gd1 O19 128.3(2) . . ?
O8 Gd1 O20 64.6(2) . . ?
O8 Gd1 O21 73.3(2) . . ?
O8 Gd1 H21 59(2) . . ?
O8 Gd1 O22 92.2(2) . . ?
O19 Gd1 Cu1 32.17(17) . . ?
O19 Gd1 Cu3 101.08(17) . . ?
O19 Gd1 O1 118.8(2) . . ?
O19 Gd1 O2 64.8(2) . . ?
O19 Gd1 O4 73.6(2) . . ?
O19 Gd1 O5 71.5(2) . . ?
O19 Gd1 O7 132.6(2) . . ?
O19 Gd1 O20 70.2(2) . . ?
O19 Gd1 O21 69.0(2) . . ?
O19 Gd1 H21 87.5(5) . . ?
O19 Gd1 O22 139.0(2) . . ?
O20 Gd1 Cu1 72.63(16) . . ?
O20 Gd1 Cu3 32.52(16) . . ?
O20 Gd1 O1 70.8(2) . . ?
O20 Gd1 O2 72.7(2) . . ?
O20 Gd1 O4 134.3(2) . . ?
O20 Gd1 O7 120.8(2) . . ?
O20 Gd1 O21 70.5(2) . . ?
O20 Gd1 H21 77(3) . . ?
O20 Gd1 O22 136.3(2) . . ?
O21 Gd1 Cu1 100.13(15) . . ?
O21 Gd1 Cu3 71.96(16) . . ?
O21 Gd1 O1 133.8(2) . . ?
O21 Gd1 O4 120.1(2) . . ?
O21 Gd1 O7 72.7(2) . . ?
O21 Gd1 H21 18.5(4) . . ?
O21 Gd1 O22 140.4(2) . . ?
O22 Gd1 Cu1 114.63(19) . . ?
O22 Gd1 Cu3 114.29(17) . . ?
O22 Gd1 O1 66.1(2) . . ?
O22 Gd1 O4 66.3(2) . . ?
O22 Gd1 O7 68.1(3) . . ?
O22 Gd1 H21 124.3(13) . . ?
Gd3 Gd2 Gd1 178.442(19) . . ?
Cl1 Gd2 Gd1 89.49(5) . . ?
Cl1 Gd2 Gd3 90.72(5) . . ?
Cl2 Gd2 Gd1 90.84(5) . . ?
Cl2 Gd2 Gd3 90.42(5) . . ?
Cl2 Gd2 Cl1 118.24(7) . . ?
Cl2 Gd2 Cl3 120.22(7) . . ?
Cl3 Gd2 Gd1 89.61(5) . . ?
Cl3 Gd2 Gd3 88.97(5) . . ?
Cl3 Gd2 Cl1 121.54(7) . . ?
O19 Gd2 Gd1 42.19(16) . . ?
O19 Gd2 Gd3 139.29(16) . . ?
O19 Gd2 Cl1 72.48(18) . . ?
O19 Gd2 Cl2 67.57(17) . . ?
O19 Gd2 Cl3 131.55(17) . . ?
O19 Gd2 O20 71.4(2) . . ?
O19 Gd2 O23 135.4(2) . . ?
O19 Gd2 O25 96.8(2) . . ?
O20 Gd2 Gd1 42.31(17) . . ?
O20 Gd2 Gd3 136.51(17) . . ?
O20 Gd2 Cl1 67.79(17) . . ?
O20 Gd2 Cl2 132.93(18) . . ?
O20 Gd2 Cl3 73.19(18) . . ?
O20 Gd2 O25 134.9(2) . . ?
O21 Gd2 Gd1 42.49(16) . . ?
O21 Gd2 Gd3 137.22(16) . . ?
O21 Gd2 Cl1 131.95(16) . . ?
O21 Gd2 Cl2 73.34(17) . . ?
O21 Gd2 Cl3 67.71(17) . . ?
O21 Gd2 O19 70.6(2) . . ?
O21 Gd2 O20 72.0(2) . . ?
O21 Gd2 O23 95.6(2) . . ?
O21 Gd2 O25 146.3(2) . . ?
O23 Gd2 Gd1 137.86(16) . . ?
O23 Gd2 Gd3 42.08(16) . . ?
O23 Gd2 Cl1 132.46(17) . . ?
O23 Gd2 Cl2 67.85(17) . . ?
O23 Gd2 Cl3 72.76(17) . . ?
O23 Gd2 O20 145.9(2) . . ?
O23 Gd2 O25 71.3(2) . . ?
O24 Gd2 Gd1 135.92(15) . . ?
O24 Gd2 Gd3 42.79(15) . . ?
O24 Gd2 Cl1 72.77(16) . . ?
O24 Gd2 Cl2 133.19(16) . . ?
O24 Gd2 Cl3 68.25(16) . . ?
O24 Gd2 O19 145.2(2) . . ?
O24 Gd2 O20 93.9(2) . . ?
O24 Gd2 O21 135.9(2) . . ?
O24 Gd2 O23 72.8(2) . . ?
O24 Gd2 O25 71.0(2) . . ?
O25 Gd2 Gd1 138.52(16) . . ?
O25 Gd2 Gd3 42.86(16) . . ?
O25 Gd2 Cl1 67.14(16) . . ?
O25 Gd2 Cl2 73.00(16) . . ?
O25 Gd2 Cl3 131.68(17) . . ?
Cu4 Gd3 Cu5 105.78(3) . . ?
O10 Gd3 Cu4 91.28(17) . . ?
O10 Gd3 Cu5 60.03(19) . . ?
O11 Gd3 Cu4 33.13(17) . . ?
O11 Gd3 Cu5 95.83(18) . . ?
O11 Gd3 O10 59.7(2) . . ?
O11 Gd3 O13 157.1(2) . . ?
O11 Gd3 O14 122.0(2) . . ?
O11 Gd3 O16 67.8(2) . . ?
O11 Gd3 O17 119.8(2) . . ?
O11 Gd3 O23 65.5(2) . . ?
O11 Gd3 O24 74.4(2) . . ?
O11 Gd3 O25 129.3(2) . . ?
O11 Gd3 O26 91.0(3) . . ?
O13 Gd3 Cu4 158.70(16) . . ?
O13 Gd3 Cu5 92.58(16) . . ?
O13 Gd3 O10 107.5(2) . . ?
O13 Gd3 O16 102.6(2) . . ?
O14 Gd3 Cu4 138.76(16) . . ?
O14 Gd3 Cu5 33.03(16) . . ?
O14 Gd3 O10 67.9(2) . . ?
O14 Gd3 O13 60.6(2) . . ?
O14 Gd3 O16 158.2(2) . . ?
O14 Gd3 O24 65.2(2) . . ?
O14 Gd3 O25 71.4(2) . . ?
O14 Gd3 O26 90.9(3) . . ?
O16 Gd3 Cu4 60.83(16) . . ?
O16 Gd3 Cu5 163.58(15) . . ?
O16 Gd3 O10 108.5(2) . . ?
O17 Gd3 Cu4 92.56(17) . . ?
O17 Gd3 Cu5 133.42(17) . . ?
O17 Gd3 O10 163.7(2) . . ?
O17 Gd3 O13 66.6(2) . . ?
O17 Gd3 O14 117.6(2) . . ?
O17 Gd3 O16 60.3(2) . . ?
O17 Gd3 O23 71.2(2) . . ?
O17 Gd3 O24 126.6(2) . . ?
O17 Gd3 O25 63.6(2) . . ?
O17 Gd3 O26 96.5(3) . . ?
O23 Gd3 Cu4 33.06(15) . . ?
O23 Gd3 Cu5 102.13(16) . . ?
O23 Gd3 O10 118.5(2) . . ?
O23 Gd3 O13 133.1(2) . . ?
O23 Gd3 O14 129.2(2) . . ?
O23 Gd3 O16 72.1(2) . . ?
O23 Gd3 O24 70.9(2) . . ?
O23 Gd3 O25 70.0(2) . . ?
O23 Gd3 O26 139.6(3) . . ?
O24 Gd3 Cu4 74.34(15) . . ?
O24 Gd3 Cu5 32.73(15) . . ?
O24 Gd3 O10 69.6(2) . . ?
O24 Gd3 O13 121.1(2) . . ?
O24 Gd3 O16 135.2(2) . . ?
O24 Gd3 O26 136.3(3) . . ?
O25 Gd3 Cu4 101.97(15) . . ?
O25 Gd3 Cu5 70.73(15) . . ?
O25 Gd3 O10 130.8(2) . . ?
O25 Gd3 O13 73.6(2) . . ?
O25 Gd3 O16 119.4(2) . . ?
O25 Gd3 O24 69.0(2) . . ?
O25 Gd3 O26 139.6(3) . . ?
O26 Gd3 Cu4 114.3(2) . . ?
O26 Gd3 Cu5 113.0(2) . . ?
O26 Gd3 O10 67.6(3) . . ?
O26 Gd3 O13 66.1(3) . . ?
O26 Gd3 O16 68.6(3) . . ?
O2 Cu1 Gd1 42.8(2) . . ?
O3 Cu1 Gd1 135.6(2) . . ?
O3 Cu1 O2 169.5(3) . . ?
O3 Cu1 N1 85.6(3) . . ?
O19 Cu1 Gd1 42.2(2) . . ?
O19 Cu1 O2 84.2(3) . . ?
O19 Cu1 O3 97.0(3) . . ?
O19 Cu1 N1 175.3(3) . . ?
N1 Cu1 Gd1 133.9(2) . . ?
N1 Cu1 O2 92.5(3) . . ?
O5 Cu2 Gd1 42.5(2) . . ?
O6 Cu2 Gd1 137.5(2) . . ?
O6 Cu2 O5 171.2(3) . . ?
O6 Cu2 O21 97.8(3) . . ?
O6 Cu2 N2 85.1(3) . . ?
O21 Cu2 Gd1 42.53(19) . . ?
O21 Cu2 O5 84.3(3) . . ?
O21 Cu2 N2 174.8(3) . . ?
N2 Cu2 Gd1 133.3(3) . . ?
N2 Cu2 O5 92.3(3) . . ?
O8 Cu3 Gd1 41.9(2) . . ?
O8 Cu3 O9 169.4(3) . . ?
O8 Cu3 N3 93.4(4) . . ?
O9 Cu3 Gd1 138.0(2) . . ?
O20 Cu3 Gd1 42.7(2) . . ?
O20 Cu3 O8 84.1(3) . . ?
O20 Cu3 O9 98.1(3) . . ?
O20 Cu3 N3 175.7(4) . . ?
N3 Cu3 Gd1 134.3(3) . . ?
N3 Cu3 O9 83.6(4) . . ?
O11 Cu4 Gd3 42.6(2) . . ?
O12 Cu4 Gd3 135.3(2) . . ?
O12 Cu4 O11 169.2(3) . . ?
O23 Cu4 Gd3 42.9(2) . . ?
O23 Cu4 O11 84.5(3) . . ?
O23 Cu4 O12 96.3(3) . . ?
N4 Cu4 Gd3 133.3(3) . . ?
N4 Cu4 O11 92.3(4) . . ?
N4 Cu4 O12 86.1(4) . . ?
N4 Cu4 O23 175.5(4) . . ?
O14 Cu5 Gd3 43.0(2) . . ?
O15 Cu5 Gd3 137.1(2) . . ?
O15 Cu5 O14 169.6(3) . . ?
O15 Cu5 O24 97.0(3) . . ?
O24 Cu5 Gd3 43.50(19) . . ?
O24 Cu5 O14 85.7(3) . . ?
N5 Cu5 Gd3 133.6(3) . . ?
N5 Cu5 O14 91.6(3) . . ?
N5 Cu5 O15 85.3(4) . . ?
N5 Cu5 O24 176.9(4) . . ?
O17 Cu6 Gd3 41.7(2) . . ?
O18 Cu6 Gd3 136.5(2) . . ?
O18 Cu6 O17 169.4(3) . . ?
O25 Cu6 Gd3 42.5(2) . . ?
O25 Cu6 O17 83.5(3) . . ?
O25 Cu6 O18 97.4(3) . . ?
O25 Cu6 N6 175.5(3) . . ?
N6 Cu6 Gd3 133.4(3) . . ?
N6 Cu6 O17 92.8(3) . . ?
N6 Cu6 O18 85.8(3) . . ?
C1 O1 Gd1 123.9(6) . . ?
C2 O1 Gd1 116.7(6) . . ?
C2 O1 C1 118.6(8) . . ?
Cu1 O2 Gd1 104.0(3) . . ?
C3 O2 Gd1 131.0(6) . . ?
C3 O2 Cu1 122.0(7) . . ?
Cu1 O3 H3 138(2) . . ?
C10 O3 Cu1 110.4(6) . . ?
C10 O3 H3 108(2) . . ?
C13 O4 Gd1 124.4(6) . . ?
C14 O4 Gd1 118.0(6) . . ?
C14 O4 C13 116.4(8) . . ?
Cu2 O5 Gd1 104.4(3) . . ?
C15 O5 Gd1 130.2(6) . . ?
C15 O5 Cu2 123.4(7) . . ?
Cu2 O6 H6 140(2) . . ?
C22 O6 Cu2 110.5(6) . . ?
C22 O6 H6 108.4(19) . . ?
C25 O7 Gd1 124.5(7) . . ?
C26 O7 Gd1 118.3(6) . . ?
C26 O7 C25 115.9(9) . . ?
Cu3 O8 Gd1 105.7(3) . . ?
C27 O8 Gd1 128.3(7) . . ?
C27 O8 Cu3 122.5(7) . . ?
Cu3 O9 H9 136(2) . . ?
C34 O9 Cu3 108.8(7) . . ?
C34 O9 H9 112(2) . . ?
C37 O10 Gd3 125.6(8) . . ?
C38 O10 Gd3 115.7(7) . . ?
C38 O10 C37 116.4(10) . . ?
Cu4 O11 Gd3 104.3(3) . . ?
C39 O11 Gd3 131.4(8) . . ?
C39 O11 Cu4 120.4(7) . . ?
C46 O12 Cu4 109.5(7) . . ?
C49 O13 Gd3 125.4(6) . . ?
C50 O13 Gd3 117.9(6) . . ?
C50 O13 C49 116.6(8) . . ?
Cu5 O14 Gd3 103.9(3) . . ?
C51 O14 Gd3 129.4(6) . . ?
C51 O14 Cu5 124.1(6) . . ?
C58 O15 Cu5 110.4(7) . . ?
C61 O16 Gd3 124.5(7) . . ?
C62 O16 Gd3 119.4(6) . . ?
C62 O16 C61 115.3(9) . . ?
Cu6 O17 Gd3 106.0(3) . . ?
C63 O17 Gd3 130.0(6) . . ?
C63 O17 Cu6 120.7(7) . . ?
C70 O18 Cu6 110.0(6) . . ?
Gd1 O19 H19 114(7) . . ?
Gd2 O19 Gd1 96.4(2) . . ?
Gd2 O19 H19 127(7) . . ?
Cu1 O19 Gd1 105.6(3) . . ?
Cu1 O19 Gd2 122.2(3) . . ?
Cu1 O19 H19 91(7) . . ?
Gd1 O20 H20 131(7) . . ?
Gd2 O20 Gd1 96.1(2) . . ?
Gd2 O20 H20 107(7) . . ?
Cu3 O20 Gd1 104.8(3) . . ?
Cu3 O20 Gd2 120.2(3) . . ?
Cu3 O20 H20 100(7) . . ?
Gd1 O21 H21 52.3(16) . . ?
Gd2 O21 Gd1 96.2(2) . . ?
Gd2 O21 H21 134(6) . . ?
Cu2 O21 Gd1 105.2(3) . . ?
Cu2 O21 Gd2 121.9(3) . . ?
Cu2 O21 H21 100(7) . . ?
Gd1 O22 H22 109.5 . . ?
Gd2 O23 Gd3 96.5(2) . . ?
Gd2 O23 H23 110.7 . . ?
Gd3 O23 H23 110.7 . . ?
Cu4 O23 Gd2 122.7(3) . . ?
Cu4 O23 Gd3 104.0(3) . . ?
Cu4 O23 H23 110.7 . . ?
Gd2 O24 Gd3 96.2(2) . . ?
Gd2 O24 H24 110.7 . . ?
Gd3 O24 H24 110.7 . . ?
Cu5 O24 Gd2 123.1(3) . . ?
Cu5 O24 Gd3 103.8(3) . . ?
Cu5 O24 H24 110.7 . . ?
Gd2 O25 Gd3 95.2(2) . . ?
Gd2 O25 H25 111.2 . . ?
Gd3 O25 H25 111.2 . . ?
Cu6 O25 Gd2 121.0(3) . . ?
Cu6 O25 Gd3 105.7(3) . . ?
Cu6 O25 H25 111.2 . . ?
Gd3 O26 H26 109.5 . . ?
C8 N1 Cu1 123.4(7) . . ?
C8 N1 C9 124.3(9) . . ?
C9 N1 Cu1 112.1(6) . . ?
C20 N2 Cu2 124.3(8) . . ?
C20 N2 C21 125.1(9) . . ?
C21 N2 Cu2 110.6(7) . . ?
C32 N3 Cu3 122.1(9) . . ?
C32 N3 C33 123.3(10) . . ?
C33 N3 Cu3 114.5(7) . . ?
C44 N4 Cu4 126.2(10) . . ?
C44 N4 C45 122.5(11) . . ?
C45 N4 Cu4 111.1(8) . . ?
C56 N5 Cu5 125.3(8) . . ?
C56 N5 C57 122.0(10) . . ?
C57 N5 Cu5 112.4(7) . . ?
C68 N6 Cu6 125.7(7) . . ?
C68 N6 C69 122.0(9) . . ?
C69 N6 Cu6 111.7(6) . . ?
O1 C1 H1A 109.5 . . ?
O1 C1 H1B 109.5 . . ?
O1 C1 H1C 109.5 . . ?
H1A C1 H1B 109.5 . . ?
H1A C1 H1C 109.5 . . ?
H1B C1 H1C 109.5 . . ?
O1 C2 C3 116.2(9) . . ?
O1 C2 C7 123.5(9) . . ?
C7 C2 C3 120.2(10) . . ?
O2 C3 C2 116.4(9) . . ?
O2 C3 C4 123.9(10) . . ?
C4 C3 C2 119.8(10) . . ?
C3 C4 C5 119.0(10) . . ?
C3 C4 C8 124.4(10) . . ?
C5 C4 C8 116.6(9) . . ?
C4 C5 H5 119.3 . . ?
C6 C5 C4 121.3(10) . . ?
C6 C5 H5 119.3 . . ?
C5 C6 H6A 120.5 . . ?
C5 C6 C7 119.0(11) . . ?
C7 C6 H6A 120.5 . . ?
C2 C7 C6 120.6(10) . . ?
C2 C7 H7 119.7 . . ?
C6 C7 H7 119.7 . . ?
N1 C8 C4 125.0(9) . . ?
N1 C8 H8 117.5 . . ?
C4 C8 H8 117.5 . . ?
N1 C9 C10 104.2(8) . . ?
N1 C9 C11 113.4(9) . . ?
N1 C9 C12 107.3(9) . . ?
C11 C9 C10 109.9(9) . . ?
C11 C9 C12 111.6(9) . . ?
C12 C9 C10 110.2(9) . . ?
O3 C10 C9 110.4(8) . . ?
O3 C10 H10A 109.6 . . ?
O3 C10 H10B 109.6 . . ?
C9 C10 H10A 109.6 . . ?
C9 C10 H10B 109.6 . . ?
H10A C10 H10B 108.1 . . ?
C9 C11 H11A 109.5 . . ?
C9 C11 H11B 109.5 . . ?
C9 C11 H11C 109.5 . . ?
H11A C11 H11B 109.5 . . ?
H11A C11 H11C 109.5 . . ?
H11B C11 H11C 109.5 . . ?
C9 C12 H12A 109.5 . . ?
C9 C12 H12B 109.5 . . ?
C9 C12 H12C 109.5 . . ?
H12A C12 H12B 109.5 . . ?
H12A C12 H12C 109.5 . . ?
H12B C12 H12C 109.5 . . ?
O4 C13 H13A 109.5 . . ?
O4 C13 H13B 109.5 . . ?
O4 C13 H13C 109.5 . . ?
H13A C13 H13B 109.5 . . ?
H13A C13 H13C 109.5 . . ?
H13B C13 H13C 109.5 . . ?
O4 C14 C15 116.2(9) . . ?
O4 C14 C19 123.8(10) . . ?
C19 C14 C15 120.0(10) . . ?
O5 C15 C14 115.8(9) . . ?
O5 C15 C16 123.8(9) . . ?
C14 C15 C16 120.4(9) . . ?
C15 C16 C20 123.7(10) . . ?
C17 C16 C15 120.0(10) . . ?
C17 C16 C20 116.3(10) . . ?
C16 C17 H17 119.7 . . ?
C18 C17 C16 120.6(11) . . ?
C18 C17 H17 119.7 . . ?
C17 C18 H18 120.3 . . ?
C17 C18 C19 119.3(10) . . ?
C19 C18 H18 120.3 . . ?
C14 C19 C18 119.5(10) . . ?
C14 C19 H19A 120.2 . . ?
C18 C19 H19A 120.2 . . ?
N2 C20 C16 126.0(11) . . ?
N2 C21 C22 104.4(8) . . ?
N2 C21 C23 112.5(9) . . ?
N2 C21 C24 106.9(10) . . ?
C22 C21 C23 109.3(11) . . ?
C24 C21 C22 112.7(10) . . ?
C24 C21 C23 110.8(10) . . ?
O6 C22 C21 108.6(9) . . ?
O6 C22 H22A 110.0 . . ?
O6 C22 H22B 110.0 . . ?
C21 C22 H22A 110.0 . . ?
C21 C22 H22B 110.0 . . ?
H22A C22 H22B 108.3 . . ?
C21 C23 H23A 109.5 . . ?
C21 C23 H23B 109.5 . . ?
C21 C23 H23C 109.5 . . ?
H23A C23 H23B 109.5 . . ?
H23A C23 H23C 109.5 . . ?
H23B C23 H23C 109.5 . . ?
C21 C24 H24A 109.5 . . ?
C21 C24 H24B 109.5 . . ?
C21 C24 H24C 109.5 . . ?
H24A C24 H24B 109.5 . . ?
H24A C24 H24C 109.5 . . ?
H24B C24 H24C 109.5 . . ?
O7 C25 H25A 109.5 . . ?
O7 C25 H25B 109.5 . . ?
O7 C25 H25C 109.5 . . ?
H25A C25 H25B 109.5 . . ?
H25A C25 H25C 109.5 . . ?
H25B C25 H25C 109.5 . . ?
O7 C26 C27 114.5(9) . . ?
O7 C26 C31 124.1(11) . . ?
C31 C26 C27 121.1(11) . . ?
O8 C27 C26 117.6(10) . . ?
O8 C27 C28 123.6(11) . . ?
C26 C27 C28 118.9(10) . . ?
C29 C28 C27 117.3(12) . . ?
C32 C28 C27 121.5(11) . . ?
C32 C28 C29 121.0(11) . . ?
C28 C29 H29 118.5 . . ?
C30 C29 C28 123.0(12) . . ?
C30 C29 H29 118.5 . . ?
C29 C30 H30 120.2 . . ?
C29 C30 C31 119.6(11) . . ?
C31 C30 H30 120.2 . . ?
C26 C31 H31 120.0 . . ?
C30 C31 C26 119.9(12) . . ?
C30 C31 H31 120.0 . . ?
N3 C32 C28 128.8(11) . . ?
N3 C32 H32 115.6 . . ?
C28 C32 H32 115.6 . . ?
N3 C33 C34 101.1(9) . . ?
N3 C33 C35 104.4(10) . . ?
N3 C33 C36 114.0(11) . . ?
C34 C33 C35 111.3(11) . . ?
C36 C33 C34 112.0(11) . . ?
C36 C33 C35 113.3(10) . . ?
O9 C34 C33 111.5(10) . . ?
O9 C34 H34A 109.3 . . ?
O9 C34 H34B 109.3 . . ?
C33 C34 H34A 109.3 . . ?
C33 C34 H34B 109.3 . . ?
H34A C34 H34B 108.0 . . ?
C33 C35 H35A 109.5 . . ?
C33 C35 H35B 109.5 . . ?
C33 C35 H35C 109.5 . . ?
H35A C35 H35B 109.5 . . ?
H35A C35 H35C 109.5 . . ?
H35B C35 H35C 109.5 . . ?
C33 C36 H36A 109.5 . . ?
C33 C36 H36B 109.5 . . ?
C33 C36 H36C 109.5 . . ?
H36A C36 H36B 109.5 . . ?
H36A C36 H36C 109.5 . . ?
H36B C36 H36C 109.5 . . ?
O10 C37 H37A 109.5 . . ?
O10 C37 H37B 109.5 . . ?
O10 C37 H37C 109.5 . . ?
H37A C37 H37B 109.5 . . ?
H37A C37 H37C 109.5 . . ?
H37B C37 H37C 109.5 . . ?
O10 C38 C39 116.3(11) . . ?
O10 C38 C43 121.8(13) . . ?
C39 C38 C43 121.8(13) . . ?
O11 C39 C38 116.7(11) . . ?
O11 C39 C40 124.7(12) . . ?
C40 C39 C38 118.5(11) . . ?
C39 C40 C41 122.3(14) . . ?
C39 C40 C44 123.9(12) . . ?
C41 C40 C44 113.7(13) . . ?
C40 C41 H41 120.8 . . ?
C40 C41 C42 118.4(14) . . ?
C42 C41 H41 120.8 . . ?
C41 C42 H42 119.9 . . ?
C43 C42 C41 120.1(14) . . ?
C43 C42 H42 119.9 . . ?
C38 C43 H43 120.8 . . ?
C42 C43 C38 118.3(15) . . ?
C42 C43 H43 120.8 . . ?
N4 C44 C40 122.1(12) . . ?
N4 C44 H44 118.9 . . ?
C40 C44 H44 118.9 . . ?
N4 C45 C46 103.6(9) . . ?
N4 C45 C47 112.9(12) . . ?
C46 C45 C47 108.5(11) . . ?
C48 C45 N4 107.3(11) . . ?
C48 C45 C46 112.1(12) . . ?
C48 C45 C47 112.3(11) . . ?
O12 C46 C45 109.1(10) . . ?
O12 C46 H46A 109.9 . . ?
O12 C46 H46B 109.9 . . ?
C45 C46 H46A 109.9 . . ?
C45 C46 H46B 109.9 . . ?
H46A C46 H46B 108.3 . . ?
C45 C47 H47A 109.5 . . ?
C45 C47 H47B 109.5 . . ?
C45 C47 H47C 109.5 . . ?
H47A C47 H47B 109.5 . . ?
H47A C47 H47C 109.5 . . ?
H47B C47 H47C 109.5 . . ?
C45 C48 H48A 109.5 . . ?
C45 C48 H48B 109.5 . . ?
C45 C48 H48C 109.5 . . ?
H48A C48 H48B 109.5 . . ?
H48A C48 H48C 109.5 . . ?
H48B C48 H48C 109.5 . . ?
O13 C49 H49A 109.5 . . ?
O13 C49 H49B 109.5 . . ?
O13 C49 H49C 109.5 . . ?
H49A C49 H49B 109.5 . . ?
H49A C49 H49C 109.5 . . ?
H49B C49 H49C 109.5 . . ?
O13 C50 C51 114.1(9) . . ?
C55 C50 O13 125.6(10) . . ?
C55 C50 C51 120.0(11) . . ?
O14 C51 C50 117.8(9) . . ?
O14 C51 C52 124.2(10) . . ?
C52 C51 C50 118.0(10) . . ?
C51 C52 C56 121.1(10) . . ?
C53 C52 C51 119.3(10) . . ?
C53 C52 C56 119.5(10) . . ?
C52 C53 H53 118.8 . . ?
C54 C53 C52 122.5(11) . . ?
C54 C53 H53 118.8 . . ?
C53 C54 H54 120.3 . . ?
C53 C54 C55 119.4(11) . . ?
C55 C54 H54 120.3 . . ?
C50 C55 H55 119.6 . . ?
C54 C55 C50 120.8(12) . . ?
C54 C55 H55 119.6 . . ?
N5 C56 C52 126.8(10) . . ?
N5 C56 H56 116.6 . . ?
C52 C56 H56 116.6 . . ?
N5 C57 C58 103.6(9) . . ?
N5 C57 C59 103.3(10) . . ?
N5 C57 C60 114.9(10) . . ?
C58 C57 C59 111.9(11) . . ?
C60 C57 C58 112.4(11) . . ?
C60 C57 C59 110.3(11) . . ?
O15 C58 C57 107.9(10) . . ?
O15 C58 H58A 110.1 . . ?
O15 C58 H58B 110.1 . . ?
C57 C58 H58A 110.1 . . ?
C57 C58 H58B 110.1 . . ?
H58A C58 H58B 108.4 . . ?
C57 C59 H59A 109.5 . . ?
C57 C59 H59B 109.5 . . ?
C57 C59 H59C 109.5 . . ?
H59A C59 H59B 109.5 . . ?
H59A C59 H59C 109.5 . . ?
H59B C59 H59C 109.5 . . ?
C57 C60 H60A 109.5 . . ?
C57 C60 H60B 109.5 . . ?
C57 C60 H60C 109.5 . . ?
H60A C60 H60B 109.5 . . ?
H60A C60 H60C 109.5 . . ?
H60B C60 H60C 109.5 . . ?
O16 C61 H61A 109.5 . . ?
O16 C61 H61B 109.5 . . ?
O16 C61 H61C 109.5 . . ?
H61A C61 H61B 109.5 . . ?
H61A C61 H61C 109.5 . . ?
H61B C61 H61C 109.5 . . ?
O16 C62 C63 112.3(10) . . ?
C67 C62 O16 124.7(11) . . ?
C67 C62 C63 123.1(11) . . ?
O17 C63 C62 117.6(9) . . ?
O17 C63 C64 125.5(10) . . ?
C64 C63 C62 116.9(10) . . ?
C63 C64 C68 121.9(10) . . ?
C65 C64 C63 119.8(11) . . ?
C65 C64 C68 118.1(10) . . ?
C64 C65 H65 119.2 . . ?
C66 C65 C64 121.6(12) . . ?
C66 C65 H65 119.2 . . ?
C65 C66 H66 119.3 . . ?
C65 C66 C67 121.4(12) . . ?
C67 C66 H66 119.3 . . ?
C62 C67 H67 121.5 . . ?
C66 C67 C62 117.0(12) . . ?
C66 C67 H67 121.5 . . ?
N6 C68 C64 124.1(10) . . ?
N6 C68 H68 117.9 . . ?
C64 C68 H68 117.9 . . ?
N6 C69 C71 106.4(8) . . ?
N6 C69 C72 114.5(9) . . ?
C70 C69 N6 104.2(8) . . ?
C70 C69 C71 110.5(10) . . ?
C70 C69 C72 110.0(9) . . ?
C72 C69 C71 110.9(9) . . ?
O18 C70 C69 111.0(9) . . ?
O18 C70 H70A 109.4 . . ?
O18 C70 H70B 109.4 . . ?
C69 C70 H70A 109.4 . . ?
C69 C70 H70B 109.4 . . ?
H70A C70 H70B 108.0 . . ?
C69 C71 H71A 109.5 . . ?
C69 C71 H71B 109.5 . . ?
C69 C71 H71C 109.5 . . ?
H71A C71 H71B 109.5 . . ?
H71A C71 H71C 109.5 . . ?
H71B C71 H71C 109.5 . . ?
C69 C72 H72A 109.5 . . ?
C69 C72 H72B 109.5 . . ?
C69 C72 H72C 109.5 . . ?
H72A C72 H72B 109.5 . . ?
H72A C72 H72C 109.5 . . ?
H72B C72 H72C 109.5 . . ?
Cu7 Gd4 Cu8 105.42(3) . . ?
O27 Gd4 Cu7 91.57(17) . . ?
O27 Gd4 Cu8 60.67(18) . . ?
O28 Gd4 Cu7 33.23(17) . . ?
O28 Gd4 Cu8 95.96(18) . . ?
O28 Gd4 O27 60.0(2) . . ?
O28 Gd4 O30 157.7(2) . . ?
O28 Gd4 O31 121.8(2) . . ?
O28 Gd4 O33 67.4(2) . . ?
O28 Gd4 O34 119.4(2) . . ?
O28 Gd4 O45 128.5(2) . . ?
O28 Gd4 O46 74.2(2) . . ?
O28 Gd4 O47 65.0(2) . . ?
O28 Gd4 O51 91.3(2) . . ?
O30 Gd4 Cu7 158.20(16) . . ?
O30 Gd4 Cu8 92.90(16) . . ?
O30 Gd4 O27 107.9(2) . . ?
O30 Gd4 O33 102.6(2) . . ?
O31 Gd4 Cu7 138.05(16) . . ?
O31 Gd4 Cu8 32.68(16) . . ?
O31 Gd4 O27 67.9(2) . . ?
O31 Gd4 O30 61.4(2) . . ?
O31 Gd4 O33 158.8(2) . . ?
O31 Gd4 O45 71.3(2) . . ?
O31 Gd4 O46 64.7(2) . . ?
O31 Gd4 O47 128.6(2) . . ?
O31 Gd4 O51 90.9(3) . . ?
O33 Gd4 Cu7 60.92(17) . . ?
O33 Gd4 Cu8 163.41(16) . . ?
O33 Gd4 O27 108.0(2) . . ?
O34 Gd4 Cu7 92.27(16) . . ?
O34 Gd4 Cu8 133.24(16) . . ?
O34 Gd4 O27 163.4(2) . . ?
O34 Gd4 O30 66.3(2) . . ?
O34 Gd4 O31 118.0(2) . . ?
O34 Gd4 O33 60.4(2) . . ?
O34 Gd4 O45 64.1(2) . . ?
O34 Gd4 O46 126.9(2) . . ?
O34 Gd4 O47 71.4(2) . . ?
O34 Gd4 O51 96.7(3) . . ?
O45 Gd4 Cu7 101.09(16) . . ?
O45 Gd4 Cu8 70.10(16) . . ?
O45 Gd4 O27 130.8(2) . . ?
O45 Gd4 O30 73.8(2) . . ?
O45 Gd4 O33 119.8(2) . . ?
O45 Gd4 O46 68.7(2) . . ?
O45 Gd4 O47 69.7(2) . . ?
O45 Gd4 O51 140.1(2) . . ?
O46 Gd4 Cu7 74.06(15) . . ?
O46 Gd4 Cu8 32.42(16) . . ?
O46 Gd4 O27 69.6(2) . . ?
O46 Gd4 O30 121.3(2) . . ?
O46 Gd4 O33 134.9(2) . . ?
O46 Gd4 O51 135.8(3) . . ?
O47 Gd4 Cu7 32.50(16) . . ?
O47 Gd4 Cu8 101.55(17) . . ?
O47 Gd4 O27 118.4(2) . . ?
O47 Gd4 O30 132.8(2) . . ?
O47 Gd4 O33 72.2(2) . . ?
O47 Gd4 O46 70.7(2) . . ?
O47 Gd4 O51 140.1(2) . . ?
O51 Gd4 Cu7 115.03(18) . . ?
O51 Gd4 Cu8 113.1(2) . . ?
O51 Gd4 O27 67.1(3) . . ?
O51 Gd4 O30 66.4(2) . . ?
O51 Gd4 O33 69.0(3) . . ?
Gd4 Gd5 H46 48(2) . . ?
Gd6 Gd5 H46 131(2) . . ?
Gd6 Gd5 Gd4 178.321(19) . . ?
Cl4 Gd5 H46 91.3(11) . . ?
Cl4 Gd5 Gd4 90.64(5) . . ?
Cl4 Gd5 Gd6 89.58(5) . . ?
Cl5 Gd5 H46 49.2(12) . . ?
Cl5 Gd5 Gd4 88.85(5) . . ?
Cl5 Gd5 Gd6 89.62(5) . . ?
Cl5 Gd5 Cl4 121.31(7) . . ?
Cl5 Gd5 Cl6 120.93(7) . . ?
Cl6 Gd5 H46 131(2) . . ?
Cl6 Gd5 Gd4 90.57(5) . . ?
Cl6 Gd5 Gd6 90.80(5) . . ?
Cl6 Gd5 Cl4 117.76(7) . . ?
O45 Gd5 H46 84.8(18) . . ?
O45 Gd5 Gd4 42.28(17) . . ?
O45 Gd5 Gd6 139.19(17) . . ?
O45 Gd5 Cl4 67.16(17) . . ?
O45 Gd5 Cl5 130.94(18) . . ?
O45 Gd5 Cl6 73.21(17) . . ?
O45 Gd5 O46 70.6(2) . . ?
O45 Gd5 O47 71.4(2) . . ?
O45 Gd5 O48 96.9(2) . . ?
O46 Gd5 H46 20.0(6) . . ?
O46 Gd5 Gd4 42.78(17) . . ?
O46 Gd5 Gd6 135.81(17) . . ?
O46 Gd5 Cl4 72.96(16) . . ?
O46 Gd5 Cl5 67.77(16) . . ?
O46 Gd5 Cl6 133.33(18) . . ?
O47 Gd5 H46 63(2) . . ?
O47 Gd5 Gd4 42.41(17) . . ?
O47 Gd5 Gd6 137.52(17) . . ?
O47 Gd5 Cl4 132.76(17) . . ?
O47 Gd5 Cl5 72.35(17) . . ?
O47 Gd5 Cl6 68.44(17) . . ?
O47 Gd5 O46 72.7(2) . . ?
O48 Gd5 H46 161(2) . . ?
O48 Gd5 Gd4 138.84(15) . . ?
O48 Gd5 Gd6 42.75(15) . . ?
O48 Gd5 Cl4 72.16(16) . . ?
O48 Gd5 Cl5 132.17(16) . . ?
O48 Gd5 Cl6 67.18(16) . . ?
O48 Gd5 O46 145.1(2) . . ?
O48 Gd5 O47 135.6(2) . . ?
O49 Gd5 H46 117.0(9) . . ?
O49 Gd5 Gd4 136.92(16) . . ?
O49 Gd5 Gd6 42.79(16) . . ?
O49 Gd5 Cl4 132.36(17) . . ?
O49 Gd5 Cl5 68.16(16) . . ?
O49 Gd5 Cl6 73.06(16) . . ?
O49 Gd5 O45 146.2(2) . . ?
O49 Gd5 O46 135.9(2) . . ?
O49 Gd5 O47 94.9(2) . . ?
O49 Gd5 O48 71.1(2) . . ?
O50 Gd5 H46 93(2) . . ?
O50 Gd5 Gd4 135.63(17) . . ?
O50 Gd5 Gd6 43.10(17) . . ?
O50 Gd5 Cl4 67.50(16) . . ?
O50 Gd5 Cl5 72.82(17) . . ?
O50 Gd5 Cl6 133.63(17) . . ?
O50 Gd5 O45 134.5(2) . . ?
O50 Gd5 O46 93.0(2) . . ?
O50 Gd5 O47 145.2(2) . . ?
O50 Gd5 O48 72.3(2) . . ?
O50 Gd5 O49 73.2(2) . . ?
Cu10 Gd6 Cu11 103.71(3) . . ?
O36 Gd6 Cu10 92.96(16) . . ?
O36 Gd6 Cu11 159.08(16) . . ?
O36 Gd6 O39 107.6(2) . . ?
O37 Gd6 Cu10 33.22(17) . . ?
O37 Gd6 Cu11 136.91(17) . . ?
O37 Gd6 O36 60.9(2) . . ?
O37 Gd6 O39 67.5(2) . . ?
O37 Gd6 O40 120.6(2) . . ?
O37 Gd6 O42 156.9(2) . . ?
O37 Gd6 O43 119.7(2) . . ?
O37 Gd6 O48 128.3(2) . . ?
O37 Gd6 O49 73.1(2) . . ?
O37 Gd6 O50 65.4(2) . . ?
O37 Gd6 O52 90.9(2) . . ?
O39 Gd6 Cu10 60.05(15) . . ?
O39 Gd6 Cu11 91.87(15) . . ?
O40 Gd6 Cu10 93.66(16) . . ?
O40 Gd6 Cu11 33.24(15) . . ?
O40 Gd6 O36 159.6(2) . . ?
O40 Gd6 O39 60.0(2) . . ?
O40 Gd6 O42 67.6(2) . . ?
O40 Gd6 O43 119.0(2) . . ?
O40 Gd6 O48 64.6(2) . . ?
O40 Gd6 O49 127.6(2) . . ?
O40 Gd6 O50 72.3(2) . . ?
O40 Gd6 O52 91.8(3) . . ?
O42 Gd6 Cu10 160.99(16) . . ?
O42 Gd6 Cu11 62.71(16) . . ?
O42 Gd6 O36 103.6(2) . . ?
O42 Gd6 O39 105.2(2) . . ?
O43 Gd6 Cu10 135.97(16) . . ?
O43 Gd6 Cu11 92.12(15) . . ?
O43 Gd6 O36 67.0(2) . . ?
O43 Gd6 O39 161.4(2) . . ?
O43 Gd6 O42 61.1(2) . . ?
O43 Gd6 O48 71.8(2) . . ?
O43 Gd6 O49 64.1(2) . . ?
O43 Gd6 O50 127.8(2) . . ?
O43 Gd6 O52 96.1(3) . . ?
O48 Gd6 Cu10 101.02(16) . . ?
O48 Gd6 Cu11 32.07(15) . . ?
O48 Gd6 O36 132.6(2) . . ?
O48 Gd6 O39 118.7(2) . . ?
O48 Gd6 O42 74.7(2) . . ?
O48 Gd6 O49 68.8(2) . . ?
O48 Gd6 O50 69.5(2) . . ?
O49 Gd6 Cu10 72.77(15) . . ?
O49 Gd6 Cu11 99.84(15) . . ?
O49 Gd6 O36 72.8(2) . . ?
O49 Gd6 O39 132.8(2) . . ?
O49 Gd6 O42 120.9(2) . . ?
O49 Gd6 O50 70.1(2) . . ?
O50 Gd6 Cu10 32.85(15) . . ?
O50 Gd6 Cu11 72.16(15) . . ?
O50 Gd6 O36 121.1(2) . . ?
O50 Gd6 O39 70.6(2) . . ?
O50 Gd6 O42 134.6(2) . . ?
O52 Gd6 Cu10 112.59(19) . . ?
O52 Gd6 Cu11 115.5(2) . . ?
O52 Gd6 O36 67.8(3) . . ?
O52 Gd6 O39 65.9(3) . . ?
O52 Gd6 O42 66.6(2) . . ?
O52 Gd6 O48 140.2(2) . . ?
O52 Gd6 O49 140.4(3) . . ?
O52 Gd6 O50 135.8(3) . . ?
O28 Cu7 Gd4 42.0(2) . . ?
O29 Cu7 Gd4 136.8(2) . . ?
O29 Cu7 O28 168.8(3) . . ?
O29 Cu7 N7 84.4(4) . . ?
O47 Cu7 Gd4 43.3(2) . . ?
O47 Cu7 O28 84.4(3) . . ?
O47 Cu7 O29 97.6(3) . . ?
O47 Cu7 N7 174.9(4) . . ?
N7 Cu7 Gd4 133.0(3) . . ?
N7 Cu7 O28 92.8(4) . . ?
O31 Cu8 Gd4 42.2(2) . . ?
O32 Cu8 Gd4 137.5(2) . . ?
O32 Cu8 O31 168.8(3) . . ?
O32 Cu8 O46 97.6(3) . . ?
O32 Cu8 N8 85.1(4) . . ?
O46 Cu8 Gd4 43.3(2) . . ?
O46 Cu8 O31 84.9(3) . . ?
O46 Cu8 N8 175.2(4) . . ?
N8 Cu8 Gd4 132.8(3) . . ?
N8 Cu8 O31 91.7(3) . . ?
O34 Cu9 Gd4 41.7(2) . . ?
O35 Cu9 Gd4 136.9(2) . . ?
O35 Cu9 O34 168.7(3) . . ?
O35 Cu9 N9 85.5(3) . . ?
O45 Cu9 Gd4 42.1(2) . . ?
O45 Cu9 O34 83.0(3) . . ?
O45 Cu9 O35 98.6(3) . . ?
O45 Cu9 N9 174.5(3) . . ?
N9 Cu9 Gd4 132.7(3) . . ?
N9 Cu9 O34 92.3(3) . . ?
O37 Cu10 Gd6 41.79(19) . . ?
O38 Cu10 Gd6 137.9(2) . . ?
O38 Cu10 O37 170.2(3) . . ?
O38 Cu10 O50 97.3(3) . . ?
O38 Cu10 N10 84.6(4) . . ?
O50 Cu10 Gd6 44.1(2) . . ?
O50 Cu10 O37 85.0(3) . . ?
O50 Cu10 N10 176.1(4) . . ?
N10 Cu10 Gd6 132.9(3) . . ?
N10 Cu10 O37 92.5(4) . . ?
O40 Cu11 Gd6 42.25(19) . . ?
O41 Cu11 Gd6 136.5(2) . . ?
O41 Cu11 O40 169.6(3) . . ?
O48 Cu11 Gd6 43.30(19) . . ?
O48 Cu11 O40 84.6(3) . . ?
O48 Cu11 O41 97.0(3) . . ?
O48 Cu11 N11 175.4(3) . . ?
N11 Cu11 Gd6 133.3(3) . . ?
N11 Cu11 O40 92.7(3) . . ?
N11 Cu11 O41 85.0(3) . . ?
O43 Cu12 Gd6 41.6(2) . . ?
O44 Cu12 Gd6 137.9(2) . . ?
O44 Cu12 O43 169.3(3) . . ?
O49 Cu12 Gd6 42.6(2) . . ?
O49 Cu12 O43 83.7(3) . . ?
O49 Cu12 O44 98.1(3) . . ?
O49 Cu12 N12 174.7(3) . . ?
N12 Cu12 Gd6 133.2(3) . . ?
N12 Cu12 O43 92.7(3) . . ?
N12 Cu12 O44 84.7(3) . . ?
C73 O27 Gd4 125.0(8) . . ?
C74 O27 Gd4 116.2(7) . . ?
C74 O27 C73 116.1(10) . . ?
Cu7 O28 Gd4 104.8(3) . . ?
C75 O28 Gd4 131.3(7) . . ?
C75 O28 Cu7 120.9(7) . . ?
Cu7 O29 H29A 138(2) . . ?
C82 O29 Cu7 110.7(7) . . ?
C82 O29 H29A 109(2) . . ?
C85 O30 Gd4 124.3(6) . . ?
C86 O30 Gd4 119.3(6) . . ?
C86 O30 C85 116.1(8) . . ?
Cu8 O31 Gd4 105.1(3) . . ?
C87 O31 Gd4 127.6(6) . . ?
C87 O31 Cu8 123.4(7) . . ?
C94 O32 Cu8 111.8(6) . . ?
C97 O33 Gd4 125.8(7) . . ?
C98 O33 Gd4 121.4(6) . . ?
C98 O33 C97 112.0(9) . . ?
Cu9 O34 Gd4 105.6(3) . . ?
C99 O34 Gd4 129.1(7) . . ?
C99 O34 Cu9 121.4(7) . . ?
Cu9 O35 H35 136(3) . . ?
C106 O35 Cu9 110.1(6) . . ?
C106 O35 H35 106(2) . . ?
C109 O36 Gd6 123.5(7) . . ?
C110 O36 Gd6 115.9(6) . . ?
C110 O36 C109 118.9(9) . . ?
Cu10 O37 Gd6 105.0(3) . . ?
C111 O37 Gd6 129.3(7) . . ?
C111 O37 Cu10 124.1(7) . . ?
Cu10 O38 H38 138(3) . . ?
C118 O38 Cu10 110.1(7) . . ?
C118 O38 H38 108(2) . . ?
C121 O39 Gd6 125.1(7) . . ?
C122 O39 Gd6 116.5(6) . . ?
C122 O39 C121 117.6(8) . . ?
Cu11 O40 Gd6 104.5(3) . . ?
C123 O40 Gd6 130.2(6) . . ?
C123 O40 Cu11 121.4(6) . . ?
C130 O41 Cu11 108.8(6) . . ?
C133 O42 Gd6 125.1(6) . . ?
C140 O42 Gd6 120.7(6) . . ?
C140 O42 C133 113.7(8) . . ?
Cu12 O43 Gd6 106.0(3) . . ?
C135 O43 Gd6 127.9(6) . . ?
C135 O43 Cu12 122.3(6) . . ?
C143 O44 Cu12 110.4(6) . . ?
Gd4 O45 H45 125(7) . . ?
Gd5 O45 H45 117(7) . . ?
Gd5 O45 Gd4 96.5(2) . . ?
Cu9 O45 H45 93(7) . . ?
Cu9 O45 Gd4 105.9(3) . . ?
Cu9 O45 Gd5 120.9(3) . . ?
Gd4 O46 H46 95(7) . . ?
Gd5 O46 H46 78(7) . . ?
Gd5 O46 Gd4 95.8(3) . . ?
Cu8 O46 H46 150(7) . . ?
Cu8 O46 Gd4 104.3(3) . . ?
Cu8 O46 Gd5 121.8(3) . . ?
Gd4 O47 H47 105(8) . . ?
Gd5 O47 H47 112(7) . . ?
Gd5 O47 Gd4 96.3(2) . . ?
Cu7 O47 H47 112(7) . . ?
Cu7 O47 Gd4 104.2(3) . . ?
Cu7 O47 Gd5 123.3(3) . . ?
Gd5 O48 H48 104(7) . . ?
Gd5 O48 Gd6 95.8(2) . . ?
Gd6 O48 H48 109(7) . . ?
Cu11 O48 H48 118(7) . . ?
Cu11 O48 Gd5 122.7(3) . . ?
Cu11 O48 Gd6 104.6(3) . . ?
Gd5 O49 H49 105(7) . . ?
Gd5 O49 Gd6 96.0(2) . . ?
Gd6 O49 H49 124(7) . . ?
Cu12 O49 H49 106(7) . . ?
Cu12 O49 Gd5 121.4(3) . . ?
Cu12 O49 Gd6 105.3(3) . . ?
Gd5 O50 H50 102(8) . . ?
Gd5 O50 Gd6 96.1(2) . . ?
Gd6 O50 H50 115(7) . . ?
Cu10 O50 H50 117(7) . . ?
Cu10 O50 Gd5 122.3(3) . . ?
Cu10 O50 Gd6 103.1(3) . . ?
Gd4 O51 H51 109.5 . . ?
Gd6 O52 H52 109.5 . . ?
C80 N7 Cu7 122.9(9) . . ?
C80 N7 C81 123.5(10) . . ?
C81 N7 Cu7 113.2(8) . . ?
C92 N8 Cu8 124.2(8) . . ?
C92 N8 C93 122.1(9) . . ?
C93 N8 Cu8 113.1(7) . . ?
C104 N9 Cu9 122.6(7) . . ?
C104 N9 C105 124.2(9) . . ?
C105 N9 Cu9 112.7(6) . . ?
C116 N10 Cu10 124.4(8) . . ?
C116 N10 C117 123.2(9) . . ?
C117 N10 Cu10 112.2(7) . . ?
C128 N11 Cu11 123.1(7) . . ?
C128 N11 C129 124.2(9) . . ?
C129 N11 Cu11 112.6(6) . . ?
C141 N12 Cu12 124.5(7) . . ?
C141 N12 C142 123.1(9) . . ?
C142 N12 Cu12 112.2(7) . . ?
O27 C73 H73A 109.5 . . ?
O27 C73 H73B 109.5 . . ?
O27 C73 H73C 109.5 . . ?
H73A C73 H73B 109.5 . . ?
H73A C73 H73C 109.5 . . ?
H73B C73 H73C 109.5 . . ?
O27 C74 C75 116.2(10) . . ?
O27 C74 C79 123.0(12) . . ?
C75 C74 C79 120.8(12) . . ?
O28 C75 C74 116.4(10) . . ?
O28 C75 C76 125.2(12) . . ?
C76 C75 C74 118.4(11) . . ?
C75 C76 C77 122.7(13) . . ?
C75 C76 C80 122.5(12) . . ?
C77 C76 C80 114.5(12) . . ?
C76 C77 H77 120.3 . . ?
C78 C77 C76 119.3(14) . . ?
C78 C77 H77 120.3 . . ?
C77 C78 H78 119.8 . . ?
C77 C78 C79 120.4(14) . . ?
C79 C78 H78 119.8 . . ?
C74 C79 C78 117.8(14) . . ?
C74 C79 H79 121.1 . . ?
C78 C79 H79 121.1 . . ?
N7 C80 C76 125.8(12) . . ?
N7 C80 H80 117.1 . . ?
C76 C80 H80 117.1 . . ?
N7 C81 C82 103.4(9) . . ?
N7 C81 C83 115.0(11) . . ?
N7 C81 C84 107.7(10) . . ?
C83 C81 C82 109.0(10) . . ?
C83 C81 C84 110.5(11) . . ?
C84 C81 C82 110.9(11) . . ?
O29 C82 C81 108.1(10) . . ?
O29 C82 H82 119(8) . . ?
C81 C82 H82 94(8) . . ?
C81 C83 H83A 109.5 . . ?
C81 C83 H83B 109.5 . . ?
C81 C83 H83C 109.5 . . ?
H83A C83 H83B 109.5 . . ?
H83A C83 H83C 109.5 . . ?
H83B C83 H83C 109.5 . . ?
C81 C84 H84A 109.5 . . ?
C81 C84 H84B 109.5 . . ?
C81 C84 H84C 109.5 . . ?
H84A C84 H84B 109.5 . . ?
H84A C84 H84C 109.5 . . ?
H84B C84 H84C 109.5 . . ?
O30 C85 H85A 109.5 . . ?
O30 C85 H85B 109.5 . . ?
O30 C85 H85C 109.5 . . ?
H85A C85 H85B 109.5 . . ?
H85A C85 H85C 109.5 . . ?
H85B C85 H85C 109.5 . . ?
O30 C86 C87 112.8(9) . . ?
C91 C86 O30 125.4(9) . . ?
C91 C86 C87 121.7(10) . . ?
O31 C87 C86 118.4(9) . . ?
O31 C87 C88 123.6(10) . . ?
C88 C87 C86 117.9(10) . . ?
C87 C88 C89 119.0(10) . . ?
C87 C88 C92 123.0(10) . . ?
C89 C88 C92 117.9(10) . . ?
C88 C89 H89 119.4 . . ?
C90 C89 C88 121.1(10) . . ?
C90 C89 H89 119.4 . . ?
C89 C90 H90 120.4 . . ?
C89 C90 C91 119.2(10) . . ?
C91 C90 H90 120.4 . . ?
C86 C91 C90 121.0(10) . . ?
C86 C91 H91 119.5 . . ?
C90 C91 H91 119.5 . . ?
N8 C92 C88 124.0(10) . . ?
N8 C92 H92 118.0 . . ?
C88 C92 H92 118.0 . . ?
N8 C93 C94 101.9(8) . . ?
N8 C93 C96 114.5(9) . . ?
C95 C93 N8 108.2(10) . . ?
C95 C93 C94 108.9(10) . . ?
C95 C93 C96 112.2(10) . . ?
C96 C93 C94 110.5(10) . . ?
O32 C94 C93 107.5(9) . . ?
O32 C94 H94A 110.2 . . ?
O32 C94 H94B 110.2 . . ?
C93 C94 H94A 110.2 . . ?
C93 C94 H94B 110.2 . . ?
H94A C94 H94B 108.5 . . ?
C93 C95 H95A 109.5 . . ?
C93 C95 H95B 109.5 . . ?
C93 C95 H95C 109.5 . . ?
H95A C95 H95B 109.5 . . ?
H95A C95 H95C 109.5 . . ?
H95B C95 H95C 109.5 . . ?
C93 C96 H96A 109.5 . . ?
C93 C96 H96B 109.5 . . ?
C93 C96 H96C 109.5 . . ?
H96A C96 H96B 109.5 . . ?
H96A C96 H96C 109.5 . . ?
H96B C96 H96C 109.5 . . ?
O33 C97 H97A 109.5 . . ?
O33 C97 H97B 109.5 . . ?
O33 C97 H97C 109.5 . . ?
H97A C97 H97B 109.5 . . ?
H97A C97 H97C 109.5 . . ?
H97B C97 H97C 109.5 . . ?
O33 C98 C99 111.5(9) . . ?
O33 C98 C103 130.5(11) . . ?
C103 C98 C99 118.0(11) . . ?
O34 C99 C98 117.1(10) . . ?
O34 C99 C100 123.8(10) . . ?
C100 C99 C98 119.1(10) . . ?
C99 C100 C104 121.7(10) . . ?
C101 C100 C99 119.0(11) . . ?
C101 C100 C104 119.2(10) . . ?
C100 C101 H101 119.5 . . ?
C102 C101 C100 120.9(12) . . ?
C102 C101 H101 119.5 . . ?
C101 C102 H102 119.6 . . ?
C101 C102 C103 120.8(12) . . ?
C103 C102 H102 119.6 . . ?
C98 C103 C102 121.8(12) . . ?
C98 C103 H103 119.1 . . ?
C102 C103 H103 119.1 . . ?
N9 C104 C100 127.4(10) . . ?
N9 C104 H104 116.3 . . ?
C100 C104 H104 116.3 . . ?
N9 C105 C106 103.0(8) . . ?
N9 C105 C108 105.9(9) . . ?
C107 C105 N9 115.8(9) . . ?
C107 C105 C106 108.8(9) . . ?
C107 C105 C108 111.0(9) . . ?
C108 C105 C106 112.2(9) . . ?
O35 C106 C105 108.3(9) . . ?
O35 C106 H10C 110.0 . . ?
O35 C106 H10D 110.0 . . ?
C105 C106 H10C 110.0 . . ?
C105 C106 H10D 110.0 . . ?
H10C C106 H10D 108.4 . . ?
C105 C107 H10E 109.5 . . ?
C105 C107 H10F 109.5 . . ?
C105 C107 H10G 109.5 . . ?
H10E C107 H10F 109.5 . . ?
H10E C107 H10G 109.5 . . ?
H10F C107 H10G 109.5 . . ?
C105 C108 H10H 109.5 . . ?
C105 C108 H10I 109.5 . . ?
C105 C108 H10J 109.5 . . ?
H10H C108 H10I 109.5 . . ?
H10H C108 H10J 109.5 . . ?
H10I C108 H10J 109.5 . . ?
O36 C109 H10K 109.5 . . ?
O36 C109 H10L 109.5 . . ?
O36 C109 H10M 109.5 . . ?
H10K C109 H10L 109.5 . . ?
H10K C109 H10M 109.5 . . ?
H10L C109 H10M 109.5 . . ?
O36 C110 C111 115.9(10) . . ?
O36 C110 C115 122.5(11) . . ?
C111 C110 C115 121.7(11) . . ?
O37 C111 C110 117.9(9) . . ?
O37 C111 C112 122.7(10) . . ?
C110 C111 C112 119.4(10) . . ?
C111 C112 C113 118.4(11) . . ?
C111 C112 C116 124.3(10) . . ?
C113 C112 C116 117.3(10) . . ?
C112 C113 H113 119.3 . . ?
C114 C113 C112 121.4(11) . . ?
C114 C113 H113 119.3 . . ?
C113 C114 H114 119.7 . . ?
C113 C114 C115 120.6(11) . . ?
C115 C114 H114 119.7 . . ?
C110 C115 C114 118.5(12) . . ?
C110 C115 H115 120.8 . . ?
C114 C115 H115 120.8 . . ?
N10 C116 C112 125.9(10) . . ?
N10 C116 H116 117.1 . . ?
C112 C116 H116 117.1 . . ?
N10 C117 C118 103.3(9) . . ?
N10 C117 C119 107.3(10) . . ?
N10 C117 C120 114.9(10) . . ?
C119 C117 C118 110.9(10) . . ?
C119 C117 C120 109.6(10) . . ?
C120 C117 C118 110.5(11) . . ?
O38 C118 C117 109.6(9) . . ?
O38 C118 H11D 109.7 . . ?
O38 C118 H11E 109.7 . . ?
C117 C118 H11D 109.7 . . ?
C117 C118 H11E 109.7 . . ?
H11D C118 H11E 108.2 . . ?
C117 C119 H11F 109.5 . . ?
C117 C119 H11G 109.5 . . ?
C117 C119 H11H 109.5 . . ?
H11F C119 H11G 109.5 . . ?
H11F C119 H11H 109.5 . . ?
H11G C119 H11H 109.5 . . ?
C117 C120 H12D 109.5 . . ?
C117 C120 H12E 109.5 . . ?
C117 C120 H12F 109.5 . . ?
H12D C120 H12E 109.5 . . ?
H12D C120 H12F 109.5 . . ?
H12E C120 H12F 109.5 . . ?
O39 C121 H12G 109.5 . . ?
O39 C121 H12H 109.5 . . ?
O39 C121 H12I 109.5 . . ?
H12G C121 H12H 109.5 . . ?
H12G C121 H12I 109.5 . . ?
H12H C121 H12I 109.5 . . ?
O39 C122 C123 115.6(9) . . ?
O39 C122 C127 124.3(10) . . ?
C127 C122 C123 120.1(10) . . ?
O40 C123 C122 117.4(9) . . ?
O40 C123 C124 122.9(9) . . ?
C124 C123 C122 119.7(9) . . ?
C123 C124 C125 118.1(9) . . ?
C123 C124 C128 124.7(9) . . ?
C125 C124 C128 117.0(9) . . ?
C124 C125 H125 118.9 . . ?
C126 C125 C124 122.1(10) . . ?
C126 C125 H125 118.9 . . ?
C125 C126 H126 120.7 . . ?
C125 C126 C127 118.6(10) . . ?
C127 C126 H126 120.7 . . ?
C122 C127 C126 121.3(10) . . ?
C122 C127 H127 119.3 . . ?
C126 C127 H127 119.3 . . ?
N11 C128 C124 124.2(10) . . ?
N11 C128 H128 117.9 . . ?
C124 C128 H128 117.9 . . ?
N11 C129 C130 103.3(8) . . ?
N11 C129 C131 109.8(9) . . ?
N11 C129 C132 114.9(9) . . ?
C130 C129 C132 108.7(9) . . ?
C131 C129 C130 110.1(9) . . ?
C131 C129 C132 109.8(9) . . ?
O41 C130 C129 110.5(8) . . ?
O41 C130 H13D 109.5 . . ?
O41 C130 H13E 109.5 . . ?
C129 C130 H13D 109.5 . . ?
C129 C130 H13E 109.5 . . ?
H13D C130 H13E 108.1 . . ?
C129 C131 H13F 109.5 . . ?
C129 C131 H13G 109.5 . . ?
C129 C131 H13H 109.5 . . ?
H13F C131 H13G 109.5 . . ?
H13F C131 H13H 109.5 . . ?
H13G C131 H13H 109.5 . . ?
C129 C132 H13I 109.5 . . ?
C129 C132 H13J 109.5 . . ?
C129 C132 H13K 109.5 . . ?
H13I C132 H13J 109.5 . . ?
H13I C132 H13K 109.5 . . ?
H13J C132 H13K 109.5 . . ?
O42 C133 H13L 109.5 . . ?
O42 C133 H13M 109.5 . . ?
O42 C133 H13N 109.5 . . ?
H13L C133 H13M 109.5 . . ?
H13L C133 H13N 109.5 . . ?
H13M C133 H13N 109.5 . . ?
O43 C135 C136 124.3(9) . . ?
O43 C135 C140 118.5(9) . . ?
C136 C135 C140 117.2(9) . . ?
C135 C136 C141 121.9(9) . . ?
C137 C136 C135 118.6(10) . . ?
C137 C136 C141 119.3(10) . . ?
C136 C137 H137 118.6 . . ?
C138 C137 C136 122.8(11) . . ?
C138 C137 H137 118.6 . . ?
C137 C138 H138 119.9 . . ?
C137 C138 C139 120.2(10) . . ?
C139 C138 H138 119.9 . . ?
C138 C139 H139 120.2 . . ?
C140 C139 C138 119.6(11) . . ?
C140 C139 H139 120.2 . . ?
O42 C140 C135 111.5(9) . . ?
C139 C140 O42 126.9(10) . . ?
C139 C140 C135 121.6(10) . . ?
N12 C141 C136 125.0(9) . . ?
N12 C141 H141 117.5 . . ?
C136 C141 H141 117.5 . . ?
N12 C142 C143 104.8(8) . . ?
N12 C142 C144 115.3(10) . . ?
N12 C142 C145 105.7(9) . . ?
C143 C142 C144 112.0(10) . . ?
C143 C142 C145 109.6(10) . . ?
C144 C142 C145 109.2(10) . . ?
O44 C143 C142 108.3(9) . . ?
O44 C143 H14A 110.0 . . ?
O44 C143 H14B 110.0 . . ?
C142 C143 H14A 110.0 . . ?
C142 C143 H14B 110.0 . . ?
H14A C143 H14B 108.4 . . ?
C142 C144 H14C 109.5 . . ?
C142 C144 H14D 109.5 . . ?
C142 C144 H14E 109.5 . . ?
H14C C144 H14D 109.5 . . ?
H14C C144 H14E 109.5 . . ?
H14D C144 H14E 109.5 . . ?
C142 C145 H14F 109.5 . . ?
C142 C145 H14G 109.5 . . ?
C142 C145 H14H 109.5 . . ?
H14F C145 H14G 109.5 . . ?
H14F C145 H14H 109.5 . . ?
H14G C145 H14H 109.5 . . ?
O53 Cl7 O54 110.5(5) . . ?
O53 Cl7 O56 108.8(5) . . ?
O55 Cl7 O53 109.3(5) . . ?
O55 Cl7 O54 108.5(5) . . ?
O55 Cl7 O56 110.1(5) . . ?
O56 Cl7 O54 109.7(5) . . ?
O58 Cl8 O57 110.6(5) . . ?
O59 Cl8 O57 109.0(6) . . ?
O59 Cl8 O58 110.5(6) . . ?
O59 Cl8 O60 111.0(7) . . ?
O60 Cl8 O57 109.0(5) . . ?
O60 Cl8 O58 106.7(6) . . ?

loop_
_geom_bond_atom_site_label_1
_geom_bond_atom_site_label_2
_geom_bond_distance
_geom_bond_site_symmetry_2
_geom_bond_publ_flag
Gd1 Cu1 3.4707(13) . ?
Gd1 Cu3 3.4591(14) . ?
Gd1 O1 2.764(7) . ?
Gd1 O2 2.431(7) . ?
Gd1 O4 2.705(7) . ?
Gd1 O5 2.424(7) . ?
Gd1 O7 2.689(7) . ?
Gd1 O8 2.400(7) . ?
Gd1 O19 2.422(7) . ?
Gd1 O20 2.426(7) . ?
Gd1 O21 2.435(6) . ?
Gd1 H21 2.04(2) . ?
Gd1 O22 2.457(7) . ?
Gd2 Gd3 3.5829(7) . ?
Gd2 Cl1 3.023(3) . ?
Gd2 Cl2 2.997(2) . ?
Gd2 Cl3 3.000(2) . ?
Gd2 O19 2.384(7) . ?
Gd2 O20 2.393(7) . ?
Gd2 O21 2.379(6) . ?
Gd2 O23 2.385(7) . ?
Gd2 O24 2.364(7) . ?
Gd2 O25 2.405(6) . ?
Gd3 Cu4 3.4437(14) . ?
Gd3 Cu5 3.4544(14) . ?
Gd3 O10 2.778(8) . ?
Gd3 O11 2.406(7) . ?
Gd3 O13 2.705(7) . ?
Gd3 O14 2.429(7) . ?
Gd3 O16 2.713(7) . ?
Gd3 O17 2.415(7) . ?
Gd3 O23 2.417(7) . ?
Gd3 O24 2.448(6) . ?
Gd3 O25 2.447(7) . ?
Gd3 O26 2.450(8) . ?
Cu1 O2 1.959(7) . ?
Cu1 O3 1.926(7) . ?
Cu1 O19 1.918(7) . ?
Cu1 N1 1.941(9) . ?
Cu2 O5 1.961(7) . ?
Cu2 O6 1.923(7) . ?
Cu2 O21 1.925(7) . ?
Cu2 N2 1.955(8) . ?
Cu3 O8 1.926(7) . ?
Cu3 O9 1.950(7) . ?
Cu3 O20 1.923(7) . ?
Cu3 N3 1.933(9) . ?
Cu4 O11 1.942(7) . ?
Cu4 O12 1.936(7) . ?
Cu4 O23 1.936(6) . ?
Cu4 N4 1.923(9) . ?
Cu5 O14 1.940(7) . ?
Cu5 O15 1.922(7) . ?
Cu5 O24 1.923(6) . ?
Cu5 N5 1.913(9) . ?
Cu6 O17 1.938(7) . ?
Cu6 O18 1.935(7) . ?
Cu6 O25 1.912(6) . ?
Cu6 N6 1.926(8) . ?
O1 C1 1.468(12) . ?
O1 C2 1.368(12) . ?
O2 C3 1.326(12) . ?
O3 H3 0.858(10) . ?
O3 C10 1.419(12) . ?
O4 C13 1.469(12) . ?
O4 C14 1.351(12) . ?
O5 C15 1.325(11) . ?
O6 H6 0.852(9) . ?
O6 C22 1.425(13) . ?
O7 C25 1.434(13) . ?
O7 C26 1.360(13) . ?
O8 C27 1.340(12) . ?
O9 H9 0.855(10) . ?
O9 C34 1.385(13) . ?
O10 C37 1.392(14) . ?
O10 C38 1.365(15) . ?
O11 C39 1.322(13) . ?
O12 C46 1.418(12) . ?
O13 C49 1.475(12) . ?
O13 C50 1.392(12) . ?
O14 C51 1.320(12) . ?
O15 C58 1.410(13) . ?
O16 C61 1.433(12) . ?
O16 C62 1.405(13) . ?
O17 C63 1.352(12) . ?
O18 C70 1.430(12) . ?
O19 H19 0.82(2) . ?
O20 H20 0.82(2) . ?
O21 H21 0.819(10) . ?
O22 H22 0.8400 . ?
O23 H23 1.0000 . ?
O24 H24 1.0000 . ?
O25 H25 1.0000 . ?
O26 H26 0.8400 . ?
N1 C8 1.273(12) . ?
N1 C9 1.485(12) . ?
N2 C20 1.259(13) . ?
N2 C21 1.500(13) . ?
N3 C32 1.282(14) . ?
N3 C33 1.475(15) . ?
N4 C44 1.259(15) . ?
N4 C45 1.513(16) . ?
N5 C56 1.259(14) . ?
N5 C57 1.521(14) . ?
N6 C68 1.247(13) . ?
N6 C69 1.526(13) . ?
C1 H1A 0.9800 . ?
C1 H1B 0.9800 . ?
C1 H1C 0.9800 . ?
C2 C3 1.405(14) . ?
C2 C7 1.386(14) . ?
C3 C4 1.384(14) . ?
C4 C5 1.422(14) . ?
C4 C8 1.454(13) . ?
C5 H5 0.9500 . ?
C5 C6 1.371(14) . ?
C6 H6A 0.9500 . ?
C6 C7 1.400(15) . ?
C7 H7 0.9500 . ?
C8 H8 0.9500 . ?
C9 C10 1.545(14) . ?
C9 C11 1.529(14) . ?
C9 C12 1.534(15) . ?
C10 H10A 0.9900 . ?
C10 H10B 0.9900 . ?
C11 H11A 0.9800 . ?
C11 H11B 0.9800 . ?
C11 H11C 0.9800 . ?
C12 H12A 0.9800 . ?
C12 H12B 0.9800 . ?
C12 H12C 0.9800 . ?
C13 H13A 0.9800 . ?
C13 H13B 0.9800 . ?
C13 H13C 0.9800 . ?
C14 C15 1.392(14) . ?
C14 C19 1.380(14) . ?
C15 C16 1.403(14) . ?
C16 C17 1.388(14) . ?
C16 C20 1.450(15) . ?
C17 H17 0.9500 . ?
C17 C18 1.377(16) . ?
C18 H18 0.9500 . ?
C18 C19 1.446(15) . ?
C19 H19A 0.9500 . ?
C21 C22 1.524(15) . ?
C21 C23 1.525(16) . ?
C21 C24 1.503(15) . ?
C22 H22A 0.9900 . ?
C22 H22B 0.9900 . ?
C23 H23A 0.9800 . ?
C23 H23B 0.9800 . ?
C23 H23C 0.9800 . ?
C24 H24A 0.9800 . ?
C24 H24B 0.9800 . ?
C24 H24C 0.9800 . ?
C25 H25A 0.9800 . ?
C25 H25B 0.9800 . ?
C25 H25C 0.9800 . ?
C26 C27 1.422(15) . ?
C26 C31 1.405(14) . ?
C27 C28 1.435(16) . ?
C28 C29 1.429(16) . ?
C28 C32 1.412(17) . ?
C29 H29 0.9500 . ?
C29 C30 1.376(17) . ?
C30 H30 0.9500 . ?
C30 C31 1.398(16) . ?
C31 H31 0.9500 . ?
C32 H32 0.9500 . ?
C33 C34 1.539(16) . ?
C33 C35 1.549(18) . ?
C33 C36 1.503(16) . ?
C34 H34A 0.9900 . ?
C34 H34B 0.9900 . ?
C35 H35A 0.9800 . ?
C35 H35B 0.9800 . ?
C35 H35C 0.9800 . ?
C36 H36A 0.9800 . ?
C36 H36B 0.9800 . ?
C36 H36C 0.9800 . ?
C37 H37A 0.9800 . ?
C37 H37B 0.9800 . ?
C37 H37C 0.9800 . ?
C38 C39 1.403(18) . ?
C38 C43 1.431(18) . ?
C39 C40 1.391(17) . ?
C40 C41 1.406(18) . ?
C40 C44 1.475(18) . ?
C41 H41 0.9500 . ?
C41 C42 1.44(2) . ?
C42 H42 0.9500 . ?
C42 C43 1.41(2) . ?
C43 H43 0.9500 . ?
C44 H44 0.9500 . ?
C45 C46 1.545(17) . ?
C45 C47 1.549(17) . ?
C45 C48 1.502(19) . ?
C46 H46A 0.9900 . ?
C46 H46B 0.9900 . ?
C47 H47A 0.9800 . ?
C47 H47B 0.9800 . ?
C47 H47C 0.9800 . ?
C48 H48A 0.9800 . ?
C48 H48B 0.9800 . ?
C48 H48C 0.9800 . ?
C49 H49A 0.9800 . ?
C49 H49B 0.9800 . ?
C49 H49C 0.9800 . ?
C50 C51 1.411(14) . ?
C50 C55 1.384(14) . ?
C51 C52 1.401(14) . ?
C52 C53 1.387(14) . ?
C52 C56 1.450(15) . ?
C53 H53 0.9500 . ?
C53 C54 1.341(16) . ?
C54 H54 0.9500 . ?
C54 C55 1.373(16) . ?
C55 H55 0.9500 . ?
C56 H56 0.9500 . ?
C57 C58 1.551(17) . ?
C57 C59 1.571(18) . ?
C57 C60 1.530(16) . ?
C58 H58A 0.9900 . ?
C58 H58B 0.9900 . ?
C59 H59A 0.9800 . ?
C59 H59B 0.9800 . ?
C59 H59C 0.9800 . ?
C60 H60A 0.9800 . ?
C60 H60B 0.9800 . ?
C60 H60C 0.9800 . ?
C61 H61A 0.9800 . ?
C61 H61B 0.9800 . ?
C61 H61C 0.9800 . ?
C62 C63 1.427(15) . ?
C62 C67 1.396(16) . ?
C63 C64 1.410(14) . ?
C64 C65 1.384(15) . ?
C64 C68 1.478(14) . ?
C65 H65 0.9500 . ?
C65 C66 1.376(16) . ?
C66 H66 0.9500 . ?
C66 C67 1.389(17) . ?
C67 H67 0.9500 . ?
C68 H68 0.9500 . ?
C69 C70 1.506(15) . ?
C69 C71 1.546(15) . ?
C69 C72 1.536(14) . ?
C70 H70A 0.9900 . ?
C70 H70B 0.9900 . ?
C71 H71A 0.9800 . ?
C71 H71B 0.9800 . ?
C71 H71C 0.9800 . ?
C72 H72A 0.9800 . ?
C72 H72B 0.9800 . ?
C72 H72C 0.9800 . ?
Gd4 Cu7 3.4427(14) . ?
Gd4 Cu8 3.4656(14) . ?
Gd4 O27 2.763(8) . ?
Gd4 O28 2.383(7) . ?
Gd4 O30 2.643(7) . ?
Gd4 O31 2.413(7) . ?
Gd4 O33 2.672(7) . ?
Gd4 O34 2.405(7) . ?
Gd4 O45 2.431(7) . ?
Gd4 O46 2.451(7) . ?
Gd4 O47 2.436(7) . ?
Gd4 O51 2.471(8) . ?
Gd5 H46 2.36(10) . ?
Gd5 Gd6 3.5853(7) . ?
Gd5 Cl4 3.070(2) . ?
Gd5 Cl5 2.989(2) . ?
Gd5 Cl6 3.068(3) . ?
Gd5 O45 2.381(6) . ?
Gd5 O46 2.386(7) . ?
Gd5 O47 2.384(7) . ?
Gd5 O48 2.384(7) . ?
Gd5 O49 2.374(6) . ?
Gd5 O50 2.357(7) . ?
Gd6 Cu10 3.4503(14) . ?
Gd6 Cu11 3.4513(13) . ?
Gd6 O36 2.725(7) . ?
Gd6 O37 2.380(6) . ?
Gd6 O39 2.780(7) . ?
Gd6 O40 2.397(6) . ?
Gd6 O42 2.640(7) . ?
Gd6 O43 2.408(7) . ?
Gd6 O48 2.446(6) . ?
Gd6 O49 2.449(7) . ?
Gd6 O50 2.464(7) . ?
Gd6 O52 2.442(7) . ?
Cu7 O28 1.951(7) . ?
Cu7 O29 1.929(7) . ?
Cu7 O47 1.908(7) . ?
Cu7 N7 1.930(9) . ?
Cu8 O31 1.938(7) . ?
Cu8 O32 1.906(7) . ?
Cu8 O46 1.918(7) . ?
Cu8 N8 1.924(9) . ?
Cu9 O34 1.957(7) . ?
Cu9 O35 1.923(7) . ?
Cu9 O45 1.917(7) . ?
Cu9 N9 1.926(8) . ?
Cu10 O37 1.957(7) . ?
Cu10 O38 1.910(8) . ?
Cu10 O50 1.922(7) . ?
Cu10 N10 1.934(9) . ?
Cu11 O40 1.954(6) . ?
Cu11 O41 1.946(6) . ?
Cu11 O48 1.894(6) . ?
Cu11 N11 1.923(8) . ?
Cu12 O43 1.944(7) . ?
Cu12 O44 1.929(7) . ?
Cu12 O49 1.917(7) . ?
Cu12 N12 1.923(9) . ?
O27 C73 1.408(13) . ?
O27 C74 1.349(14) . ?
O28 C75 1.333(13) . ?
O29 H29A 0.854(10) . ?
O29 C82 1.419(13) . ?
O30 C85 1.451(12) . ?
O30 C86 1.385(11) . ?
O31 C87 1.320(12) . ?
O32 C94 1.426(13) . ?
O33 C97 1.481(13) . ?
O33 C98 1.355(13) . ?
O34 C99 1.341(12) . ?
O35 H35 0.861(10) . ?
O35 C106 1.460(12) . ?
O36 C109 1.462(13) . ?
O36 C110 1.367(13) . ?
O37 C111 1.334(12) . ?
O38 H38 0.858(10) . ?
O38 C118 1.405(12) . ?
O39 C121 1.424(11) . ?
O39 C122 1.333(13) . ?
O40 C123 1.329(11) . ?
O41 C130 1.421(11) . ?
O42 C133 1.463(11) . ?
O42 C140 1.379(12) . ?
O43 C135 1.322(11) . ?
O44 C143 1.437(12) . ?
O45 H45 0.82(2) . ?
O46 H46 0.82(2) . ?
O47 H47 0.82(2) . ?
O48 H48 0.82(2) . ?
O49 H49 0.82(2) . ?
O50 H50 0.81(2) . ?
O51 H51 0.8400 . ?
O52 H52 0.8400 . ?
N7 C80 1.283(15) . ?
N7 C81 1.489(15) . ?
N8 C92 1.293(13) . ?
N8 C93 1.508(14) . ?
N9 C104 1.255(12) . ?
N9 C105 1.494(13) . ?
N10 C116 1.275(14) . ?
N10 C117 1.489(14) . ?
N11 C128 1.291(12) . ?
N11 C129 1.455(12) . ?
N12 C141 1.272(12) . ?
N12 C142 1.479(13) . ?
C73 H73A 0.9800 . ?
C73 H73B 0.9800 . ?
C73 H73C 0.9800 . ?
C74 C75 1.405(17) . ?
C74 C79 1.425(17) . ?
C75 C76 1.382(16) . ?
C76 C77 1.391(18) . ?
C76 C80 1.457(18) . ?
C77 H77 0.9500 . ?
C77 C78 1.38(2) . ?
C78 H78 0.9500 . ?
C78 C79 1.44(2) . ?
C79 H79 0.9500 . ?
C80 H80 0.9500 . ?
C81 C82 1.548(17) . ?
C81 C83 1.499(16) . ?
C81 C84 1.516(17) . ?
C82 H82 0.91(12) . ?
C83 H83A 0.9800 . ?
C83 H83B 0.9800 . ?
C83 H83C 0.9800 . ?
C84 H84A 0.9800 . ?
C84 H84B 0.9800 . ?
C84 H84C 0.9800 . ?
C85 H85A 0.9800 . ?
C85 H85B 0.9800 . ?
C85 H85C 0.9800 . ?
C86 C87 1.419(14) . ?
C86 C91 1.350(14) . ?
C87 C88 1.409(14) . ?
C88 C89 1.412(14) . ?
C88 C92 1.463(15) . ?
C89 H89 0.9500 . ?
C89 C90 1.383(14) . ?
C90 H90 0.9500 . ?
C90 C91 1.386(14) . ?
C91 H91 0.9500 . ?
C92 H92 0.9500 . ?
C93 C94 1.584(15) . ?
C93 C95 1.446(15) . ?
C93 C96 1.541(15) . ?
C94 H94A 0.9900 . ?
C94 H94B 0.9900 . ?
C95 H95A 0.9800 . ?
C95 H95B 0.9800 . ?
C95 H95C 0.9800 . ?
C96 H96A 0.9800 . ?
C96 H96B 0.9800 . ?
C96 H96C 0.9800 . ?
C97 H97A 0.9800 . ?
C97 H97B 0.9800 . ?
C97 H97C 0.9800 . ?
C98 C99 1.456(15) . ?
C98 C103 1.377(15) . ?
C99 C100 1.418(15) . ?
C100 C101 1.406(15) . ?
C100 C104 1.445(14) . ?
C101 H101 0.9500 . ?
C101 C102 1.356(16) . ?
C102 H102 0.9500 . ?
C102 C103 1.391(17) . ?
C103 H103 0.9500 . ?
C104 H104 0.9500 . ?
C105 C106 1.551(14) . ?
C105 C107 1.482(14) . ?
C105 C108 1.549(15) . ?
C106 H10C 0.9900 . ?
C106 H10D 0.9900 . ?
C107 H10E 0.9800 . ?
C107 H10F 0.9800 . ?
C107 H10G 0.9800 . ?
C108 H10H 0.9800 . ?
C108 H10I 0.9800 . ?
C108 H10J 0.9800 . ?
C109 H10K 0.9800 . ?
C109 H10L 0.9800 . ?
C109 H10M 0.9800 . ?
C110 C111 1.382(16) . ?
C110 C115 1.384(15) . ?
C111 C112 1.401(14) . ?
C112 C113 1.415(15) . ?
C112 C116 1.446(16) . ?
C113 H113 0.9500 . ?
C113 C114 1.344(16) . ?
C114 H114 0.9500 . ?
C114 C115 1.409(16) . ?
C115 H115 0.9500 . ?
C116 H116 0.9500 . ?
C117 C118 1.516(15) . ?
C117 C119 1.499(17) . ?
C117 C120 1.508(15) . ?
C118 H11D 0.9900 . ?
C118 H11E 0.9900 . ?
C119 H11F 0.9800 . ?
C119 H11G 0.9800 . ?
C119 H11H 0.9800 . ?
C120 H12D 0.9800 . ?
C120 H12E 0.9800 . ?
C120 H12F 0.9800 . ?
C121 H12G 0.9800 . ?
C121 H12H 0.9800 . ?
C121 H12I 0.9800 . ?
C122 C123 1.423(13) . ?
C122 C127 1.391(14) . ?
C123 C124 1.407(14) . ?
C124 C125 1.436(13) . ?
C124 C128 1.445(14) . ?
C125 H125 0.9500 . ?
C125 C126 1.381(14) . ?
C126 H126 0.9500 . ?
C126 C127 1.402(16) . ?
C127 H127 0.9500 . ?
C128 H128 0.9500 . ?
C129 C130 1.525(14) . ?
C129 C131 1.521(14) . ?
C129 C132 1.529(14) . ?
C130 H13D 0.9900 . ?
C130 H13E 0.9900 . ?
C131 H13F 0.9800 . ?
C131 H13G 0.9800 . ?
C131 H13H 0.9800 . ?
C132 H13I 0.9800 . ?
C132 H13J 0.9800 . ?
C132 H13K 0.9800 . ?
C133 H13L 0.9800 . ?
C133 H13M 0.9800 . ?
C133 H13N 0.9800 . ?
C135 C136 1.429(14) . ?
C135 C140 1.434(15) . ?
C136 C137 1.394(14) . ?
C136 C141 1.471(14) . ?
C137 H137 0.9500 . ?
C137 C138 1.347(15) . ?
C138 H138 0.9500 . ?
C138 C139 1.399(15) . ?
C139 H139 0.9500 . ?
C139 C140 1.365(14) . ?
C141 H141 0.9500 . ?
C142 C143 1.509(16) . ?
C142 C144 1.513(15) . ?
C142 C145 1.562(16) . ?
C143 H14A 0.9900 . ?
C143 H14B 0.9900 . ?
C144 H14C 0.9800 . ?
C144 H14D 0.9800 . ?
C144 H14E 0.9800 . ?
C145 H14F 0.9800 . ?
C145 H14G 0.9800 . ?
C145 H14H 0.9800 . ?
Cl7 O53 1.426(8) . ?
Cl7 O54 1.454(8) . ?
Cl7 O55 1.415(8) . ?
Cl7 O56 1.439(9) . ?
Cl8 O57 1.459(7) . ?
Cl8 O58 1.428(9) . ?
Cl8 O59 1.392(9) . ?
Cl8 O60 1.425(9) . ?

loop_
_geom_torsion_atom_site_label_1
_geom_torsion_atom_site_label_2
_geom_torsion_atom_site_label_3
_geom_torsion_atom_site_label_4
_geom_torsion
_geom_torsion_site_symmetry_1
_geom_torsion_site_symmetry_2
_geom_torsion_site_symmetry_3
_geom_torsion_site_symmetry_4
_geom_torsion_publ_flag
Gd1 O1 C2 C3 3.3(12) . . . . ?
Gd1 O1 C2 C7 -179.6(8) . . . . ?
Gd1 O2 C3 C2 -1.1(14) . . . . ?
Gd1 O2 C3 C4 178.3(7) . . . . ?
Gd1 O4 C14 C15 -2.2(11) . . . . ?
Gd1 O4 C14 C19 -179.6(8) . . . . ?
Gd1 O5 C15 C14 -1.0(13) . . . . ?
Gd1 O5 C15 C16 -178.0(7) . . . . ?
Gd1 O7 C26 C27 1.5(12) . . . . ?
Gd1 O7 C26 C31 176.1(9) . . . . ?
Gd1 O8 C27 C26 -3.1(14) . . . . ?
Gd1 O8 C27 C28 178.2(8) . . . . ?
Gd3 O10 C38 C39 0.3(16) . . . . ?
Gd3 O10 C38 C43 -175.2(12) . . . . ?
Gd3 O11 C39 C38 -4.4(18) . . . . ?
Gd3 O11 C39 C40 179.5(10) . . . . ?
Gd3 O13 C50 C51 5.0(11) . . . . ?
Gd3 O13 C50 C55 179.2(8) . . . . ?
Gd3 O14 C51 C50 -0.6(14) . . . . ?
Gd3 O14 C51 C52 179.3(7) . . . . ?
Gd3 O16 C62 C63 4.9(11) . . . . ?
Gd3 O16 C62 C67 -175.6(9) . . . . ?
Gd3 O17 C63 C62 -4.6(14) . . . . ?
Gd3 O17 C63 C64 175.4(8) . . . . ?
Cu1 O2 C3 C2 -158.1(7) . . . . ?
Cu1 O2 C3 C4 21.3(14) . . . . ?
Cu1 O3 C10 C9 -38.0(10) . . . . ?
Cu1 N1 C8 C4 -12.1(15) . . . . ?
Cu1 N1 C9 C10 -31.8(10) . . . . ?
Cu1 N1 C9 C11 -151.3(8) . . . . ?
Cu1 N1 C9 C12 85.0(9) . . . . ?
Cu2 O5 C15 C14 -162.7(7) . . . . ?
Cu2 O5 C15 C16 20.3(14) . . . . ?
Cu2 O6 C22 C21 -41.8(11) . . . . ?
Cu2 N2 C20 C16 -10.8(18) . . . . ?
Cu2 N2 C21 C22 -34.4(10) . . . . ?
Cu2 N2 C21 C23 -152.8(9) . . . . ?
Cu2 N2 C21 C24 85.3(9) . . . . ?
Cu3 O8 C27 C26 -158.7(7) . . . . ?
Cu3 O8 C27 C28 22.6(14) . . . . ?
Cu3 O9 C34 C33 -43.5(11) . . . . ?
Cu3 N3 C32 C28 -7.9(19) . . . . ?
Cu3 N3 C33 C34 -31.5(11) . . . . ?
Cu3 N3 C33 C35 84.1(9) . . . . ?
Cu3 N3 C33 C36 -151.8(9) . . . . ?
Cu4 O11 C39 C38 -158.4(10) . . . . ?
Cu4 O11 C39 C40 25.5(18) . . . . ?
Cu4 O12 C46 C45 -41.5(11) . . . . ?
Cu4 N4 C44 C40 -9(2) . . . . ?
Cu4 N4 C45 C46 -33.9(12) . . . . ?
Cu4 N4 C45 C47 -151.1(10) . . . . ?
Cu4 N4 C45 C48 84.8(11) . . . . ?
Cu5 O14 C51 C50 -159.3(7) . . . . ?
Cu5 O14 C51 C52 20.5(14) . . . . ?
Cu5 O15 C58 C57 -44.8(11) . . . . ?
Cu5 N5 C56 C52 -8.6(18) . . . . ?
Cu5 N5 C57 C58 -29.0(11) . . . . ?
Cu5 N5 C57 C59 87.8(10) . . . . ?
Cu5 N5 C57 C60 -152.0(10) . . . . ?
Cu6 O17 C63 C62 -161.0(7) . . . . ?
Cu6 O17 C63 C64 19.0(14) . . . . ?
Cu6 O18 C70 C69 -38.7(11) . . . . ?
Cu6 N6 C68 C64 -13.8(16) . . . . ?
Cu6 N6 C69 C70 -31.4(10) . . . . ?
Cu6 N6 C69 C71 85.5(9) . . . . ?
Cu6 N6 C69 C72 -151.7(8) . . . . ?
O1 C2 C3 O2 -1.8(14) . . . . ?
O1 C2 C3 C4 178.8(10) . . . . ?
O1 C2 C7 C6 -179.6(10) . . . . ?
O2 C3 C4 C5 -178.9(10) . . . . ?
O2 C3 C4 C8 3.4(17) . . . . ?
O4 C14 C15 O5 2.1(13) . . . . ?
O4 C14 C15 C16 179.2(9) . . . . ?
O4 C14 C19 C18 -177.9(9) . . . . ?
O5 C15 C16 C17 178.8(10) . . . . ?
O5 C15 C16 C20 0.6(17) . . . . ?
O7 C26 C27 O8 0.7(14) . . . . ?
O7 C26 C27 C28 179.5(9) . . . . ?
O7 C26 C31 C30 -179.2(11) . . . . ?
O8 C27 C28 C29 177.2(11) . . . . ?
O8 C27 C28 C32 2.0(18) . . . . ?
O10 C38 C39 O11 2(2) . . . . ?
O10 C38 C39 C40 178.5(12) . . . . ?
O10 C38 C43 C42 177.6(14) . . . . ?
O11 C39 C40 C41 179.1(14) . . . . ?
O11 C39 C40 C44 2(2) . . . . ?
O13 C50 C51 O14 -3.2(14) . . . . ?
O13 C50 C51 C52 176.9(9) . . . . ?
O13 C50 C55 C54 -176.7(10) . . . . ?
O14 C51 C52 C53 179.0(10) . . . . ?
O14 C51 C52 C56 2.1(17) . . . . ?
O16 C62 C63 O17 -0.9(14) . . . . ?
O16 C62 C63 C64 179.1(9) . . . . ?
O16 C62 C67 C66 177.7(11) . . . . ?
O17 C63 C64 C65 -179.3(10) . . . . ?
O17 C63 C64 C68 5.7(17) . . . . ?
N1 C9 C10 O3 44.9(11) . . . . ?
N2 C21 C22 O6 48.9(12) . . . . ?
N3 C33 C34 O9 48.3(13) . . . . ?
N4 C45 C46 O12 48.6(13) . . . . ?
N5 C57 C58 O15 46.8(12) . . . . ?
N6 C69 C70 O18 44.9(12) . . . . ?
C1 O1 C2 C3 -166.7(10) . . . . ?
C1 O1 C2 C7 10.5(15) . . . . ?
C2 C3 C4 C5 0.5(16) . . . . ?
C2 C3 C4 C8 -177.2(10) . . . . ?
C3 C2 C7 C6 -2.6(17) . . . . ?
C3 C4 C5 C6 -1.6(17) . . . . ?
C3 C4 C8 N1 -8.9(17) . . . . ?
C4 C5 C6 C7 0.7(18) . . . . ?
C5 C4 C8 N1 173.3(10) . . . . ?
C5 C6 C7 C2 1.5(18) . . . . ?
C7 C2 C3 O2 -179.0(10) . . . . ?
C7 C2 C3 C4 1.5(16) . . . . ?
C8 N1 C9 C10 142.8(10) . . . . ?
C8 N1 C9 C11 23.3(15) . . . . ?
C8 N1 C9 C12 -100.4(12) . . . . ?
C8 C4 C5 C6 176.2(11) . . . . ?
C9 N1 C8 C4 173.9(9) . . . . ?
C11 C9 C10 O3 166.8(9) . . . . ?
C12 C9 C10 O3 -69.9(11) . . . . ?
C13 O4 C14 C15 -170.3(9) . . . . ?
C13 O4 C14 C19 12.3(14) . . . . ?
C14 C15 C16 C17 1.9(16) . . . . ?
C14 C15 C16 C20 -176.3(10) . . . . ?
C15 C14 C19 C18 4.8(16) . . . . ?
C15 C16 C17 C18 -2.1(18) . . . . ?
C15 C16 C20 N2 -6.0(19) . . . . ?
C16 C17 C18 C19 3.5(18) . . . . ?
C17 C16 C20 N2 175.8(12) . . . . ?
C17 C18 C19 C14 -4.9(17) . . . . ?
C19 C14 C15 O5 179.6(9) . . . . ?
C19 C14 C15 C16 -3.4(15) . . . . ?
C20 N2 C21 C22 142.3(12) . . . . ?
C20 N2 C21 C23 23.9(17) . . . . ?
C20 N2 C21 C24 -98.0(13) . . . . ?
C20 C16 C17 C18 176.3(11) . . . . ?
C21 N2 C20 C16 172.9(11) . . . . ?
C23 C21 C22 O6 169.5(9) . . . . ?
C24 C21 C22 O6 -66.8(12) . . . . ?
C25 O7 C26 C27 -166.0(10) . . . . ?
C25 O7 C26 C31 8.6(16) . . . . ?
C26 C27 C28 C29 -1.5(17) . . . . ?
C26 C27 C28 C32 -176.7(11) . . . . ?
C27 C26 C31 C30 -5.0(18) . . . . ?
C27 C28 C29 C30 -2(2) . . . . ?
C27 C28 C32 N3 -10(2) . . . . ?
C28 C29 C30 C31 1(2) . . . . ?
C29 C28 C32 N3 174.7(13) . . . . ?
C29 C30 C31 C26 1.9(19) . . . . ?
C31 C26 C27 O8 -174.1(10) . . . . ?
C31 C26 C27 C28 4.7(17) . . . . ?
C32 N3 C33 C34 144.5(12) . . . . ?
C32 N3 C33 C35 -99.9(13) . . . . ?
C32 N3 C33 C36 24.1(17) . . . . ?
C32 C28 C29 C30 173.7(13) . . . . ?
C33 N3 C32 C28 176.4(12) . . . . ?
C35 C33 C34 O9 -62.1(13) . . . . ?
C36 C33 C34 O9 170.0(10) . . . . ?
C37 O10 C38 C39 -163.9(13) . . . . ?
C37 O10 C38 C43 21(2) . . . . ?
C38 C39 C40 C41 3(2) . . . . ?
C38 C39 C40 C44 -173.9(14) . . . . ?
C39 C38 C43 C42 2(3) . . . . ?
C39 C40 C41 C42 3(3) . . . . ?
C39 C40 C44 N4 -12(2) . . . . ?
C40 C41 C42 C43 -7(3) . . . . ?
C41 C40 C44 N4 170.7(14) . . . . ?
C41 C42 C43 C38 4(3) . . . . ?
C43 C38 C39 O11 177.6(14) . . . . ?
C43 C38 C39 C40 -6(2) . . . . ?
C44 N4 C45 C46 141.4(13) . . . . ?
C44 N4 C45 C47 24.3(19) . . . . ?
C44 N4 C45 C48 -99.9(15) . . . . ?
C44 C40 C41 C42 -179.4(15) . . . . ?
C45 N4 C44 C40 176.6(13) . . . . ?
C47 C45 C46 O12 168.8(11) . . . . ?
C48 C45 C46 O12 -66.7(13) . . . . ?
C49 O13 C50 C51 -171.3(9) . . . . ?
C49 O13 C50 C55 2.9(15) . . . . ?
C50 C51 C52 C53 -1.2(15) . . . . ?
C50 C51 C52 C56 -178.1(10) . . . . ?
C51 C50 C55 C54 -2.9(17) . . . . ?
C51 C52 C53 C54 0.5(18) . . . . ?
C51 C52 C56 N5 -8.9(18) . . . . ?
C52 C53 C54 C55 -0.9(18) . . . . ?
C53 C52 C56 N5 174.2(12) . . . . ?
C53 C54 C55 C50 2.1(18) . . . . ?
C55 C50 C51 O14 -177.8(10) . . . . ?
C55 C50 C51 C52 2.4(15) . . . . ?
C56 N5 C57 C58 144.6(11) . . . . ?
C56 N5 C57 C59 -98.6(13) . . . . ?
C56 N5 C57 C60 21.6(17) . . . . ?
C56 C52 C53 C54 177.4(11) . . . . ?
C57 N5 C56 C52 178.7(11) . . . . ?
C59 C57 C58 O15 -63.9(12) . . . . ?
C60 C57 C58 O15 171.4(10) . . . . ?
C61 O16 C62 C63 -165.5(10) . . . . ?
C61 O16 C62 C67 14.0(16) . . . . ?
C62 C63 C64 C65 0.7(16) . . . . ?
C62 C63 C64 C68 -174.2(10) . . . . ?
C63 C62 C67 C66 -2.9(18) . . . . ?
C63 C64 C65 C66 2.5(18) . . . . ?
C63 C64 C68 N6 -9.3(17) . . . . ?
C64 C65 C66 C67 -6(2) . . . . ?
C65 C64 C68 N6 175.7(11) . . . . ?
C65 C66 C67 C62 6.1(19) . . . . ?
C67 C62 C63 O17 179.6(10) . . . . ?
C67 C62 C63 C64 -0.4(17) . . . . ?
C68 N6 C69 C70 140.5(10) . . . . ?
C68 N6 C69 C71 -102.6(12) . . . . ?
C68 N6 C69 C72 20.2(14) . . . . ?
C68 C64 C65 C66 177.6(11) . . . . ?
C69 N6 C68 C64 175.5(9) . . . . ?
C71 C69 C70 O18 -69.0(12) . . . . ?
C72 C69 C70 O18 168.2(9) . . . . ?
Gd4 O27 C74 C75 0.0(12) . . . . ?
Gd4 O27 C74 C79 -179.7(10) . . . . ?
Gd4 O28 C75 C74 -0.6(13) . . . . ?
Gd4 O28 C75 C76 178.9(7) . . . . ?
Gd4 O30 C86 C87 6.5(10) . . . . ?
Gd4 O30 C86 C91 -178.1(8) . . . . ?
Gd4 O31 C87 C86 -4.2(13) . . . . ?
Gd4 O31 C87 C88 176.5(7) . . . . ?
Gd4 O33 C98 C99 4.9(11) . . . . ?
Gd4 O33 C98 C103 -173.1(10) . . . . ?
Gd4 O34 C99 C98 -7.5(14) . . . . ?
Gd4 O34 C99 C100 174.9(7) . . . . ?
Gd6 Cu11 O48 Gd5 -107.0(4) . . . . ?
Gd6 O36 C110 C111 -5.3(12) . . . . ?
Gd6 O36 C110 C115 174.4(9) . . . . ?
Gd6 O37 C111 C110 0.6(13) . . . . ?
Gd6 O37 C111 C112 -177.3(7) . . . . ?
Gd6 O39 C122 C123 3.9(11) . . . . ?
Gd6 O39 C122 C127 -178.1(9) . . . . ?
Gd6 O40 C123 C122 -4.1(13) . . . . ?
Gd6 O40 C123 C124 177.0(7) . . . . ?
Gd6 O42 C140 C135 1.9(11) . . . . ?
Gd6 O42 C140 C139 -177.1(9) . . . . ?
Gd6 O43 C135 C136 176.2(7) . . . . ?
Gd6 O43 C135 C140 -7.0(13) . . . . ?
Cu7 O28 C75 C74 -157.6(7) . . . . ?
Cu7 O28 C75 C76 21.9(13) . . . . ?
Cu7 O29 C82 C81 -42.9(11) . . . . ?
Cu7 N7 C80 C76 -10.0(19) . . . . ?
Cu7 N7 C81 C82 -31.7(11) . . . . ?
Cu7 N7 C81 C83 -150.5(9) . . . . ?
Cu7 N7 C81 C84 85.8(10) . . . . ?
Cu8 O31 C87 C86 -158.5(7) . . . . ?
Cu8 O31 C87 C88 22.2(14) . . . . ?
Cu8 O32 C94 C93 -42.0(10) . . . . ?
Cu8 N8 C92 C88 -16.7(16) . . . . ?
Cu8 N8 C93 C94 -33.8(10) . . . . ?
Cu8 N8 C93 C95 80.9(10) . . . . ?
Cu8 N8 C93 C96 -153.1(8) . . . . ?
Cu9 O34 C99 C98 -161.6(7) . . . . ?
Cu9 O34 C99 C100 20.8(14) . . . . ?
Cu9 O35 C106 C105 -40.4(9) . . . . ?
Cu9 N9 C104 C100 -15.7(16) . . . . ?
Cu9 N9 C105 C106 -35.4(9) . . . . ?
Cu9 N9 C105 C107 -154.0(8) . . . . ?
Cu9 N9 C105 C108 82.5(9) . . . . ?
Cu10 O37 C111 C110 -163.0(7) . . . . ?
Cu10 O37 C111 C112 19.2(13) . . . . ?
Cu10 O38 C118 C117 -43.3(11) . . . . ?
Cu10 N10 C116 C112 -10.3(17) . . . . ?
Cu10 N10 C117 C118 -31.3(11) . . . . ?
Cu10 N10 C117 C119 86.0(9) . . . . ?
Cu10 N10 C117 C120 -151.8(9) . . . . ?
Cu11 O40 C123 C122 -158.3(7) . . . . ?
Cu11 O40 C123 C124 22.9(13) . . . . ?
Cu11 O41 C130 C129 -38.0(9) . . . . ?
Cu11 N11 C128 C124 -13.4(15) . . . . ?
Cu11 N11 C129 C130 -36.5(10) . . . . ?
Cu11 N11 C129 C131 80.9(9) . . . . ?
Cu11 N11 C129 C132 -154.7(8) . . . . ?
Cu12 O43 C135 C136 21.5(14) . . . . ?
Cu12 O43 C135 C140 -161.7(7) . . . . ?
Cu12 O44 C143 C142 -40.1(10) . . . . ?
Cu12 N12 C141 C136 -11.0(16) . . . . ?
Cu12 N12 C142 C143 -34.4(10) . . . . ?
Cu12 N12 C142 C144 -157.9(9) . . . . ?
Cu12 N12 C142 C145 81.4(10) . . . . ?
O27 C74 C75 O28 0.3(14) . . . . ?
O27 C74 C75 C76 -179.3(11) . . . . ?
O27 C74 C79 C78 176.6(13) . . . . ?
O28 C75 C76 C77 178.4(13) . . . . ?
O28 C75 C76 C80 5.2(17) . . . . ?
O30 C86 C87 O31 -2.0(13) . . . . ?
O30 C86 C87 C88 177.3(9) . . . . ?
O30 C86 C91 C90 -178.1(9) . . . . ?
O31 C87 C88 C89 -179.8(10) . . . . ?
O31 C87 C88 C92 2.3(17) . . . . ?
O33 C98 C99 O34 0.8(13) . . . . ?
O33 C98 C99 C100 178.6(9) . . . . ?
O33 C98 C103 C102 177.9(11) . . . . ?
O34 C99 C100 C101 -175.7(10) . . . . ?
O34 C99 C100 C104 5.3(17) . . . . ?
O36 C110 C111 O37 3.5(14) . . . . ?
O36 C110 C111 C112 -178.5(9) . . . . ?
O36 C110 C115 C114 178.8(10) . . . . ?
O37 C111 C112 C113 178.0(10) . . . . ?
O37 C111 C112 C116 1.2(17) . . . . ?
O39 C122 C123 O40 -0.7(14) . . . . ?
O39 C122 C123 C124 178.3(9) . . . . ?
O39 C122 C127 C126 -179.5(10) . . . . ?
O40 Cu11 O48 Gd5 -96.5(4) . . . . ?
O40 Cu11 O48 Gd6 10.5(3) . . . . ?
O40 C123 C124 C125 179.2(9) . . . . ?
O40 C123 C124 C128 4.9(16) . . . . ?
O41 Cu11 O48 Gd5 93.8(4) . . . . ?
O41 Cu11 O48 Gd6 -159.2(3) . . . . ?
O43 C135 C136 C137 178.2(10) . . . . ?
O43 C135 C136 C141 4.6(16) . . . . ?
O43 C135 C140 O42 2.7(13) . . . . ?
O43 C135 C140 C139 -178.3(10) . . . . ?
N7 C81 C82 O29 47.2(13) . . . . ?
N8 C93 C94 O32 47.3(11) . . . . ?
N9 C105 C106 O35 47.9(10) . . . . ?
N10 C117 C118 O38 47.6(12) . . . . ?
N11 C129 C130 O41 48.2(11) . . . . ?
N12 C142 C143 O44 47.4(11) . . . . ?
C73 O27 C74 C75 -162.3(10) . . . . ?
C73 O27 C74 C79 17.9(18) . . . . ?
C74 C75 C76 C77 -2.1(15) . . . . ?
C74 C75 C76 C80 -175.3(13) . . . . ?
C75 C74 C79 C78 -3(2) . . . . ?
C75 C76 C77 C78 7(2) . . . . ?
C75 C76 C80 N7 -12(2) . . . . ?
C76 C77 C78 C79 -9(3) . . . . ?
C77 C76 C80 N7 174.0(14) . . . . ?
C77 C78 C79 C74 8(3) . . . . ?
C79 C74 C75 O28 -180.0(12) . . . . ?
C79 C74 C75 C76 0.5(14) . . . . ?
C80 N7 C81 C82 140.7(12) . . . . ?
C80 N7 C81 C83 21.9(18) . . . . ?
C80 N7 C81 C84 -101.9(14) . . . . ?
C80 C76 C77 C78 -179.8(15) . . . . ?
C81 N7 C80 C76 178.4(12) . . . . ?
C83 C81 C82 O29 170.0(11) . . . . ?
C84 C81 C82 O29 -68.0(13) . . . . ?
C85 O30 C86 C87 -167.2(9) . . . . ?
C85 O30 C86 C91 8.2(15) . . . . ?
C86 C87 C88 C89 0.9(15) . . . . ?
C86 C87 C88 C92 -177.0(10) . . . . ?
C87 C86 C91 C90 -3.1(16) . . . . ?
C87 C88 C89 C90 -2.2(16) . . . . ?
C87 C88 C92 N8 -5.5(18) . . . . ?
C88 C89 C90 C91 0.9(16) . . . . ?
C89 C88 C92 N8 176.6(11) . . . . ?
C89 C90 C91 C86 1.7(16) . . . . ?
C91 C86 C87 O31 -177.6(9) . . . . ?
C91 C86 C87 C88 1.7(15) . . . . ?
C92 N8 C93 C94 138.4(11) . . . . ?
C92 N8 C93 C95 -106.9(12) . . . . ?
C92 N8 C93 C96 19.1(16) . . . . ?
C92 C88 C89 C90 175.8(10) . . . . ?
C93 N8 C92 C88 171.9(10) . . . . ?
C95 C93 C94 O32 -66.9(11) . . . . ?
C96 C93 C94 O32 169.4(9) . . . . ?
C97 O33 C98 C99 -165.4(10) . . . . ?
C97 O33 C98 C103 16.6(17) . . . . ?
C98 C99 C100 C101 6.7(16) . . . . ?
C98 C99 C100 C104 -172.3(10) . . . . ?
C99 C98 C103 C102 -0.1(18) . . . . ?
C99 C100 C101 C102 -7.2(18) . . . . ?
C99 C100 C104 N9 -8.7(17) . . . . ?
C100 C101 C102 C103 4.0(19) . . . . ?
C101 C100 C104 N9 172.4(11) . . . . ?
C101 C102 C103 C98 0(2) . . . . ?
C103 C98 C99 O34 179.1(10) . . . . ?
C103 C98 C99 C100 -3.1(16) . . . . ?
C104 N9 C105 C106 137.2(11) . . . . ?
C104 N9 C105 C107 18.7(15) . . . . ?
C104 N9 C105 C108 -104.8(11) . . . . ?
C104 C100 C101 C102 171.8(11) . . . . ?
C105 N9 C104 C100 172.3(10) . . . . ?
C107 C105 C106 O35 171.2(8) . . . . ?
C108 C105 C106 O35 -65.5(11) . . . . ?
C109 O36 C110 C111 -170.9(10) . . . . ?
C109 O36 C110 C115 8.9(16) . . . . ?
C110 C111 C112 C113 0.2(16) . . . . ?
C110 C111 C112 C116 -176.6(10) . . . . ?
C111 C110 C115 C114 -1.5(18) . . . . ?
C111 C112 C113 C114 -2.4(19) . . . . ?
C111 C112 C116 N10 -6.3(19) . . . . ?
C112 C113 C114 C115 3(2) . . . . ?
C113 C112 C116 N10 176.9(12) . . . . ?
C113 C114 C115 C110 -0.7(19) . . . . ?
C115 C110 C111 O37 -176.2(10) . . . . ?
C115 C110 C111 C112 1.7(17) . . . . ?
C116 N10 C117 C118 144.5(11) . . . . ?
C116 N10 C117 C119 -98.2(13) . . . . ?
C116 N10 C117 C120 24.0(17) . . . . ?
C116 C112 C113 C114 174.6(12) . . . . ?
C117 N10 C116 C112 174.4(11) . . . . ?
C119 C117 C118 O38 -67.1(12) . . . . ?
C120 C117 C118 O38 171.0(10) . . . . ?
C121 O39 C122 C123 -166.7(10) . . . . ?
C121 O39 C122 C127 11.3(16) . . . . ?
C122 C123 C124 C125 0.3(15) . . . . ?
C122 C123 C124 C128 -174.0(10) . . . . ?
C123 C122 C127 C126 -1.7(17) . . . . ?
C123 C124 C125 C126 0.6(17) . . . . ?
C123 C124 C128 N11 -10.6(17) . . . . ?
C124 C125 C126 C127 -2.0(18) . . . . ?
C125 C124 C128 N11 175.0(10) . . . . ?
C125 C126 C127 C122 2.5(18) . . . . ?
C127 C122 C123 O40 -178.7(10) . . . . ?
C127 C122 C123 C124 0.2(16) . . . . ?
C128 N11 C129 C130 138.4(10) . . . . ?
C128 N11 C129 C131 -104.2(12) . . . . ?
C128 N11 C129 C132 20.2(15) . . . . ?
C128 C124 C125 C126 175.4(10) . . . . ?
C129 N11 C128 C124 172.3(10) . . . . ?
C131 C129 C130 O41 -68.9(11) . . . . ?
C132 C129 C130 O41 170.7(8) . . . . ?
C133 O42 C140 C135 -170.5(8) . . . . ?
C133 O42 C140 C139 10.6(15) . . . . ?
C135 C136 C137 C138 -1.2(18) . . . . ?
C135 C136 C141 N12 -10.8(17) . . . . ?
C136 C135 C140 O42 179.7(9) . . . . ?
C136 C135 C140 C139 -1.3(15) . . . . ?
C136 C137 C138 C139 1.0(19) . . . . ?
C137 C136 C141 N12 175.7(11) . . . . ?
C137 C138 C139 C140 -0.9(18) . . . . ?
C138 C139 C140 O42 179.9(10) . . . . ?
C138 C139 C140 C135 1.1(17) . . . . ?
C140 C135 C136 C137 1.3(15) . . . . ?
C140 C135 C136 C141 -172.3(9) . . . . ?
C141 N12 C142 C143 140.2(11) . . . . ?
C141 N12 C142 C144 16.7(16) . . . . ?
C141 N12 C142 C145 -104.0(12) . . . . ?
C141 C136 C137 C138 172.5(11) . . . . ?
C142 N12 C141 C136 175.1(10) . . . . ?
C144 C142 C143 O44 173.1(9) . . . . ?
C145 C142 C143 O44 -65.6(11) . . . . ?

loop_
_smtbx_masks_void_nr
_smtbx_masks_void_average_x
_smtbx_masks_void_average_y
_smtbx_masks_void_average_z
_smtbx_masks_void_volume
_smtbx_masks_void_count_electrons
_smtbx_masks_void_content
1 -0.069 0.000 -0.435 2949.7 277.8 '28 H2O'
2 -0.704 0.500 0.209 2949.7 277.8 '28 H2O'
3 0.279 0.241 0.589 11.8 3.4 '0.27 H2O'
4 0.279 0.259 0.089 11.8 2.9 '0.27 H2O'
5 0.447 0.559 0.444 7.3 3.9 '0.4 H2O'
6 0.447 0.941 0.944 7.3 3.9 '0.4 H2O'
7 0.463 0.739 0.958 11.1 4.1 '0.4 H2O'
8 0.463 0.761 0.458 11.1 3.4 '0.4 H2O'
9 0.537 0.239 0.542 11.1 4.2 '0.4 H2O'
10 0.537 0.261 0.042 11.1 3.5 '0.4 H2O'
11 0.553 0.059 0.056 7.3 3.8 '0.4 H2O'
12 0.553 0.441 0.556 7.3 3.8 '0.4 H2O'
13 0.721 0.741 0.911 11.8 3.3 '0.27 H2O'
14 0.721 0.759 0.411 11.8 2.9 '0.27 H2O'
